data_7107456
loop_
_publ_author_name
'Teng-Hao Chen'
'Watchareeya Kaveevivitchai'
'Nghia Bui'
'Ognjen Miljanic'

_publ_section_title
;
 Triply ferrocene-bridged boroxine cyclophane
;
_journal_name_full Chem.Commun.
_journal_page_first 2855
_journal_paper_doi 10.1039/c2cc17744g
_journal_volume 48
_journal_year 2012
_chemical_formula_sum 'C30 H24 B6 Fe3 O6'
_chemical_formula_weight 712.90
_chemical_name_systematic
;
?
;
_space_group_IT_number 5
_symmetry_cell_setting monoclinic
_symmetry_space_group_name_Hall 'C 2y'
_symmetry_space_group_name_H-M 'C 1 2 1'
_atom_sites_solution_hydrogens geom
_atom_sites_solution_primary direct
_atom_sites_solution_secondary difmap
_audit_creation_method SHELXL-97
_cell_angle_alpha 90.00
_cell_angle_beta 96.620(1)
_cell_angle_gamma 90.00
_cell_formula_units_Z 16
_cell_length_a 21.8605(9)
_cell_length_b 19.4421(8)
_cell_length_c 25.7885(10)
_cell_measurement_reflns_used 7529
_cell_measurement_temperature 223(2)
_cell_measurement_theta_max 25.04
_cell_measurement_theta_min 1.41
_cell_volume 10887.4(8)
_computing_cell_refinement 'SAINT v7.12A (Bruker-Nonius, 2004)'
_computing_data_collection 'APEX2 v1.0-27 (Bruker-Nonius, 2005)'
_computing_data_reduction 'SAINT v7.12A (Bruker-Nonius, 2004)'
_computing_structure_refinement 'SHELXL v6.12 (G.M. Sheldrick, 2001)'
_computing_structure_solution 'SHELXS v6.12 (G.M. Sheldrick, 2001)'
_diffrn_ambient_temperature 223(2)
_diffrn_detector_area_resol_mean 4K
_diffrn_measured_fraction_theta_full 0.999
_diffrn_measured_fraction_theta_max 0.999
_diffrn_measurement_device_type 'Bruker APEX II CCD'
_diffrn_measurement_method CCD
_diffrn_radiation_monochromator graphite
_diffrn_radiation_source 'fine-focus sealed tube'
_diffrn_radiation_type MoK\a
_diffrn_radiation_wavelength 0.71073
_diffrn_reflns_av_R_equivalents 0.0671
_diffrn_reflns_av_sigmaI/netI 0.0666
_diffrn_reflns_limit_h_max 25
_diffrn_reflns_limit_h_min -26
_diffrn_reflns_limit_k_max 17
_diffrn_reflns_limit_k_min -23
_diffrn_reflns_limit_l_max 30
_diffrn_reflns_limit_l_min 0
_diffrn_reflns_number 28076
_diffrn_reflns_theta_full 25.04
_diffrn_reflns_theta_max 25.04
_diffrn_reflns_theta_min 1.41
_exptl_absorpt_coefficient_mu 1.626
_exptl_absorpt_correction_T_max 0.9959
_exptl_absorpt_correction_T_min 0.5538
_exptl_absorpt_correction_type empirical
_exptl_absorpt_process_details 'SAINT v7.12A'
_exptl_crystal_colour Orange
_exptl_crystal_density_diffrn 1.740
_exptl_crystal_density_method 'not measured'
_exptl_crystal_description plate
_exptl_crystal_F_000 5760
_exptl_crystal_size_max 0.30
_exptl_crystal_size_mid 0.15
_exptl_crystal_size_min 0.05
_refine_diff_density_max 0.514
_refine_diff_density_min -0.344
_refine_diff_density_rms 0.048
_refine_ls_abs_structure_details 'Flack H D (1983), Acta Cryst. A39, 876-881'
_refine_ls_abs_structure_Flack 0.037(17)
_refine_ls_extinction_method none
_refine_ls_goodness_of_fit_ref 0.955
_refine_ls_hydrogen_treatment noref
_refine_ls_matrix_type full
_refine_ls_number_parameters 1621
_refine_ls_number_reflns 17093
_refine_ls_number_restraints 145
_refine_ls_restrained_S_all 0.955
_refine_ls_R_factor_all 0.0777
_refine_ls_R_factor_gt 0.0398
_refine_ls_shift/su_max 0.001
_refine_ls_shift/su_mean 0.000
_refine_ls_structure_factor_coef Fsqd
_refine_ls_weighting_details 'calc w=1/[\s^2^(Fo^2^)+(0.0594P)^2^+0.1310P] where P=(Fo^2^+2Fc^2^)/3'
_refine_ls_weighting_scheme calc
_refine_ls_wR_factor_gt 0.0915
_refine_ls_wR_factor_ref 0.1128
_reflns_number_gt 9438
_reflns_number_total 17093
_reflns_threshold_expression >4sigma(I)
_cod_data_source_file c2cc17744g.txt
_cod_data_source_block k1249
_cod_original_sg_symbol_H-M C2
_cod_database_code 7107456

loop_
_symmetry_equiv_pos_as_xyz
'x, y, z'
'-x, y, -z'
'x+1/2, y+1/2, z'
'-x+1/2, y+1/2, -z'

loop_
_atom_site_label
_atom_site_type_symbol
_atom_site_fract_x
_atom_site_fract_y
_atom_site_fract_z
_atom_site_U_iso_or_equiv
_atom_site_adp_type
_atom_site_occupancy
_atom_site_symmetry_multiplicity
_atom_site_calc_flag
_atom_site_refinement_flags
Fe1 Fe 0.07981(4) 0.70095(6) 0.42463(3) 0.0275(3) Uani 1 1 d .
Fe2 Fe 0.13776(4) 0.46712(6) 0.64074(3) 0.0293(2) Uani 1 1 d .
Fe3 Fe 0.33438(4) 0.46548(6) 0.44658(3) 0.0255(2) Uani 1 1 d .
O1 O 0.17393(19) 0.6311(3) 0.55866(17) 0.0330(12) Uani 1 1 d .
O2 O 0.26129(19) 0.5579(3) 0.56639(17) 0.0329(12) Uani 1 1 d .
O3 O 0.24034(19) 0.6300(3) 0.49206(16) 0.0307(11) Uani 1 1 d .
O4 O 0.08770(19) 0.5155(3) 0.48725(17) 0.0335(12) Uani 1 1 d .
O5 O 0.17909(18) 0.4483(3) 0.49728(16) 0.0322(12) Uani 1 1 d .
O6 O 0.15740(19) 0.5188(3) 0.42237(17) 0.0334(12) Uani 1 1 d .
B1 B 0.1899(3) 0.6559(5) 0.5122(3) 0.0309(19) Uani 1 1 d U
B2 B 0.2091(4) 0.5816(5) 0.5866(3) 0.032(2) Uani 1 1 d U
B3 B 0.2763(3) 0.5795(5) 0.5185(3) 0.031(2) Uani 1 1 d U
B4 B 0.1044(3) 0.5421(5) 0.4414(3) 0.0288(18) Uani 1 1 d U
B5 B 0.1249(3) 0.4681(5) 0.5157(3) 0.0327(19) Uani 1 1 d U
B6 B 0.1928(3) 0.4679(5) 0.4490(3) 0.0302(18) Uani 1 1 d U
C1 C 0.1512(3) 0.7148(4) 0.4843(2) 0.0295(18) Uani 1 1 d .
C2 C 0.1628(3) 0.7510(4) 0.4377(3) 0.0335(19) Uani 1 1 d .
H2 H 0.1985 0.7433 0.4181 0.040 Uiso 1 1 calc R
C3 C 0.1152(3) 0.7991(4) 0.4244(3) 0.0351(19) Uani 1 1 d .
H3 H 0.1120 0.8310 0.3943 0.042 Uiso 1 1 calc R
C4 C 0.0727(3) 0.7931(4) 0.4615(3) 0.0353(19) Uani 1 1 d .
H4 H 0.0345 0.8204 0.4620 0.042 Uiso 1 1 calc R
C5 C 0.0937(3) 0.7419(4) 0.4976(3) 0.0340(19) Uani 1 1 d .
H5 H 0.0726 0.7272 0.5278 0.041 Uiso 1 1 calc R
C6 C 0.0652(3) 0.5974(4) 0.4101(3) 0.0313(18) Uani 1 1 d .
C7 C 0.0813(3) 0.6319(4) 0.3650(2) 0.0298(18) Uani 1 1 d .
H7 H 0.1175 0.6213 0.3467 0.036 Uiso 1 1 calc R
C8 C 0.0372(3) 0.6835(4) 0.3504(2) 0.0312(19) Uani 1 1 d .
H8 H 0.0369 0.7150 0.3202 0.037 Uiso 1 1 calc R
C9 C -0.0066(3) 0.6820(4) 0.3868(3) 0.035(2) Uani 1 1 d .
H9 H -0.0427 0.7127 0.3866 0.042 Uiso 1 1 calc R
C10 C 0.0102(3) 0.6303(4) 0.4236(3) 0.0331(18) Uani 1 1 d .
H10 H -0.0123 0.6180 0.4535 0.040 Uiso 1 1 calc R
C11 C 0.1923(3) 0.5531(4) 0.6384(3) 0.0310(18) Uani 1 1 d .
C12 C 0.1383(3) 0.5682(4) 0.6630(3) 0.038(2) Uani 1 1 d .
H12 H 0.1065 0.6028 0.6510 0.046 Uiso 1 1 calc R
C13 C 0.1374(3) 0.5246(4) 0.7067(3) 0.0358(19) Uani 1 1 d .
H13 H 0.1053 0.5237 0.7309 0.043 Uiso 1 1 calc R
C14 C 0.1905(3) 0.4839(4) 0.7105(2) 0.0353(19) Uani 1 1 d .
H14 H 0.2022 0.4487 0.7376 0.042 Uiso 1 1 calc R
C15 C 0.2240(3) 0.5003(4) 0.6687(3) 0.0333(19) Uani 1 1 d .
H15 H 0.2631 0.4786 0.6615 0.040 Uiso 1 1 calc R
C16 C 0.1081(3) 0.4337(4) 0.5652(3) 0.0315(18) Uani 1 1 d .
C17 C 0.0569(3) 0.4478(4) 0.5948(2) 0.0324(19) Uani 1 1 d .
H17 H 0.0234 0.4813 0.5852 0.039 Uiso 1 1 calc R
C18 C 0.0623(3) 0.4038(4) 0.6388(3) 0.0366(19) Uani 1 1 d .
H18 H 0.0333 0.4017 0.6656 0.044 Uiso 1 1 calc R
C19 C 0.1162(3) 0.3658(4) 0.6390(3) 0.0359(19) Uani 1 1 d .
H19 H 0.1316 0.3314 0.6656 0.043 Uiso 1 1 calc R
C20 C 0.1447(3) 0.3834(4) 0.5948(3) 0.0349(19) Uani 1 1 d .
H20 H 0.1837 0.3636 0.5853 0.042 Uiso 1 1 calc R
C21 C 0.3328(3) 0.5482(4) 0.4976(2) 0.0275(17) Uani 1 1 d .
C22 C 0.3676(3) 0.4909(4) 0.5211(2) 0.0310(18) Uani 1 1 d .
H22 H 0.3584 0.4660 0.5528 0.037 Uiso 1 1 calc R
C23 C 0.4168(3) 0.4757(4) 0.4919(3) 0.0362(19) Uani 1 1 d .
H23 H 0.4481 0.4392 0.4998 0.043 Uiso 1 1 calc R
C24 C 0.4135(3) 0.5226(4) 0.4496(3) 0.035(2) Uani 1 1 d .
H24 H 0.4419 0.5241 0.4223 0.042 Uiso 1 1 calc R
C25 C 0.3624(3) 0.5659(4) 0.4524(3) 0.0317(18) Uani 1 1 d .
H25 H 0.3489 0.6028 0.4271 0.038 Uiso 1 1 calc R
C26 C 0.2460(3) 0.4330(4) 0.4263(3) 0.0295(18) Uani 1 1 d .
C27 C 0.2831(3) 0.3785(4) 0.4507(3) 0.0278(17) Uani 1 1 d .
H27 H 0.2757 0.3543 0.4832 0.033 Uiso 1 1 calc R
C28 C 0.3319(3) 0.3649(4) 0.4205(3) 0.0335(19) Uani 1 1 d .
H28 H 0.3648 0.3302 0.4287 0.040 Uiso 1 1 calc R
C29 C 0.3267(3) 0.4094(4) 0.3779(3) 0.0334(19) Uani 1 1 d .
H29 H 0.3554 0.4117 0.3508 0.040 Uiso 1 1 calc R
C30 C 0.2747(3) 0.4523(4) 0.3805(2) 0.0324(19) Uani 1 1 d .
H30 H 0.2602 0.4888 0.3552 0.039 Uiso 1 1 calc R
Fe4 Fe 0.02349(4) 0.47525(6) 0.21203(3) 0.0274(3) Uani 1 1 d .
Fe5 Fe 0.07396(4) 0.23455(6) 0.42324(3) 0.0261(2) Uani 1 1 d .
Fe6 Fe 0.27480(4) 0.23503(6) 0.23000(4) 0.0293(3) Uani 1 1 d .
O7 O 0.11173(18) 0.4015(3) 0.34099(16) 0.0314(11) Uani 1 1 d .
O8 O 0.18966(19) 0.3161(3) 0.34098(17) 0.0320(12) Uani 1 1 d .
O9 O 0.18145(19) 0.4038(3) 0.27598(16) 0.0322(11) Uani 1 1 d .
O10 O 0.0318(2) 0.2860(3) 0.27306(16) 0.0341(12) Uani 1 1 d .
O11 O 0.11091(19) 0.2018(3) 0.27514(16) 0.0345(12) Uani 1 1 d .
O12 O 0.10149(19) 0.2866(2) 0.20857(16) 0.0324(12) Uani 1 1 d .
B7 B 0.1310(3) 0.4305(4) 0.2965(3) 0.0295(18) Uani 1 1 d U
B8 B 0.1430(4) 0.3463(5) 0.3651(3) 0.033(2) Uani 1 1 d U
B9 B 0.2115(4) 0.3472(5) 0.2990(3) 0.034(2) Uani 1 1 d U
B10 B 0.0502(4) 0.3128(5) 0.2278(3) 0.0311(19) Uani 1 1 d U
B11 B 0.0630(3) 0.2307(5) 0.2978(3) 0.0303(19) Uani 1 1 d U
B12 B 0.1319(3) 0.2305(5) 0.2313(3) 0.0285(18) Uani 1 1 d U
C31 C 0.0950(3) 0.4920(4) 0.2706(2) 0.0319(17) Uani 1 1 d .
C32 C 0.1058(3) 0.5268(4) 0.2240(3) 0.0341(19) Uani 1 1 d .
H32 H 0.1415 0.5193 0.2043 0.041 Uiso 1 1 calc R
C33 C 0.0568(3) 0.5740(4) 0.2102(3) 0.0328(18) Uani 1 1 d .
H33 H 0.0527 0.6051 0.1796 0.039 Uiso 1 1 calc R
C34 C 0.0159(3) 0.5690(4) 0.2478(3) 0.0328(18) Uani 1 1 d .
H34 H -0.0225 0.5958 0.2483 0.039 Uiso 1 1 calc R
C35 C 0.0378(3) 0.5181(4) 0.2841(3) 0.0307(18) Uani 1 1 d .
H35 H 0.0174 0.5038 0.3148 0.037 Uiso 1 1 calc R
C36 C 0.0126(3) 0.3714(4) 0.1977(3) 0.0329(18) Uani 1 1 d .
C37 C 0.0281(3) 0.4072(4) 0.1527(3) 0.0327(18) Uani 1 1 d .
H37 H 0.0650 0.3984 0.1347 0.039 Uiso 1 1 calc R
C38 C -0.0174(3) 0.4579(4) 0.1381(2) 0.0342(18) Uani 1 1 d .
H38 H -0.0182 0.4898 0.1082 0.041 Uiso 1 1 calc R
C39 C -0.0614(3) 0.4538(4) 0.1740(3) 0.037(2) Uani 1 1 d .
H39 H -0.0983 0.4834 0.1738 0.045 Uiso 1 1 calc R
C40 C -0.0436(3) 0.4020(4) 0.2110(3) 0.0336(19) Uani 1 1 d .
H40 H -0.0659 0.3889 0.2409 0.040 Uiso 1 1 calc R
C41 C 0.1293(3) 0.3180(4) 0.4172(3) 0.0277(17) Uani 1 1 d .
C42 C 0.0792(3) 0.3360(4) 0.4455(3) 0.0351(19) Uani 1 1 d .
H42 H 0.0478 0.3717 0.4353 0.042 Uiso 1 1 calc R
C43 C 0.0810(3) 0.2921(4) 0.4909(3) 0.0291(17) Uani 1 1 d .
H43 H 0.0516 0.2924 0.5173 0.035 Uiso 1 1 calc R
C44 C 0.1325(3) 0.2492(4) 0.4905(3) 0.035(2) Uani 1 1 d .
H44 H 0.1452 0.2133 0.5167 0.042 Uiso 1 1 calc R
C45 C 0.1630(3) 0.2645(4) 0.4460(3) 0.0286(18) Uani 1 1 d .
H45 H 0.2006 0.2417 0.4364 0.034 Uiso 1 1 calc R
C46 C 0.0449(3) 0.2001(4) 0.3493(2) 0.0281(16) Uani 1 1 d .
C47 C -0.0068(3) 0.2194(4) 0.3758(3) 0.0326(18) Uani 1 1 d .
H47 H -0.0374 0.2554 0.3642 0.039 Uiso 1 1 calc R
C48 C -0.0065(3) 0.1785(4) 0.4212(3) 0.0303(18) Uani 1 1 d .
H48 H -0.0367 0.1808 0.4470 0.036 Uiso 1 1 calc R
C49 C 0.0447(3) 0.1345(4) 0.4232(2) 0.0307(18) Uani 1 1 d .
H49 H 0.0568 0.1003 0.4510 0.037 Uiso 1 1 calc R
C50 C 0.0760(3) 0.1470(4) 0.3796(3) 0.0316(18) Uani 1 1 d .
H50 H 0.1136 0.1229 0.3714 0.038 Uiso 1 1 calc R
C51 C 0.2706(3) 0.3173(4) 0.2798(2) 0.0298(18) Uani 1 1 d .
C52 C 0.3072(3) 0.2625(4) 0.3043(3) 0.0363(19) Uani 1 1 d .
H52 H 0.2991 0.2378 0.3364 0.044 Uiso 1 1 calc R
C53 C 0.3571(3) 0.2497(4) 0.2751(3) 0.0361(19) Uani 1 1 d .
H53 H 0.3897 0.2147 0.2832 0.043 Uiso 1 1 calc R
C54 C 0.3520(3) 0.2947(4) 0.2327(3) 0.0346(18) Uani 1 1 d .
H54 H 0.3804 0.2966 0.2055 0.041 Uiso 1 1 calc R
C55 C 0.2994(3) 0.3365(4) 0.2345(3) 0.0334(18) Uani 1 1 d .
H55 H 0.2850 0.3727 0.2090 0.040 Uiso 1 1 calc R
C56 C 0.1874(3) 0.1979(4) 0.2088(2) 0.0281(17) Uani 1 1 d .
C57 C 0.2272(3) 0.1451(4) 0.2326(3) 0.038(2) Uani 1 1 d .
H57 H 0.2207 0.1198 0.2648 0.046 Uiso 1 1 calc R
C58 C 0.2773(3) 0.1360(4) 0.2038(3) 0.040(2) Uani 1 1 d .
H58 H 0.3116 0.1030 0.2117 0.048 Uiso 1 1 calc R
C59 C 0.2700(3) 0.1827(4) 0.1614(3) 0.0332(18) Uani 1 1 d .
H59 H 0.2987 0.1881 0.1347 0.040 Uiso 1 1 calc R
C60 C 0.2159(3) 0.2220(4) 0.1642(2) 0.0340(18) Uani 1 1 d .
H60 H 0.1999 0.2586 0.1396 0.041 Uiso 1 1 calc R
Fe7 Fe 0.17869(4) 0.47959(6) 0.06174(3) 0.0263(2) Uani 1 1 d .
Fe8 Fe 0.24258(4) 0.70700(6) 0.28263(3) 0.0276(2) Uani 1 1 d .
Fe9 Fe 0.42394(4) 0.72351(5) 0.07530(3) 0.0271(3) Uani 1 1 d .
O13 O 0.18627(19) 0.6645(3) 0.13276(16) 0.0333(12) Uani 1 1 d .
O14 O 0.26836(19) 0.7457(3) 0.13474(16) 0.0325(12) Uani 1 1 d .
O15 O 0.24897(19) 0.6693(3) 0.06279(16) 0.0320(12) Uani 1 1 d .
O16 O 0.27642(18) 0.5460(3) 0.18996(16) 0.0308(11) Uani 1 1 d .
O17 O 0.3538(2) 0.6311(3) 0.19150(16) 0.0334(12) Uani 1 1 d .
O18 O 0.33999(18) 0.5524(3) 0.12095(16) 0.0310(11) Uani 1 1 d .
B13 B 0.2007(3) 0.6409(5) 0.0854(3) 0.0314(19) Uani 1 1 d U
B14 B 0.2205(3) 0.7161(5) 0.1585(3) 0.0301(19) Uani 1 1 d U
B15 B 0.2821(3) 0.7223(5) 0.0878(3) 0.0302(19) Uani 1 1 d U
B16 B 0.2919(3) 0.5212(4) 0.1425(3) 0.0298(19) Uani 1 1 d U
B17 B 0.3091(4) 0.5987(5) 0.2151(3) 0.0292(19) Uani 1 1 d U
B18 B 0.3717(3) 0.6060(4) 0.1459(3) 0.0255(18) Uani 1 1 d U
C61 C 0.1605(3) 0.5846(4) 0.0553(2) 0.0275(17) Uani 1 1 d .
C62 C 0.1714(3) 0.5549(4) 0.0059(3) 0.0303(18) Uani 1 1 d .
H62 H 0.2041 0.5689 -0.0154 0.036 Uiso 1 1 calc R
C63 C 0.1265(3) 0.5024(4) -0.0074(3) 0.0327(19) Uani 1 1 d .
H63 H 0.1227 0.4739 -0.0394 0.039 Uiso 1 1 calc R
C64 C 0.0890(3) 0.4985(4) 0.0329(3) 0.0321(19) Uani 1 1 d .
H64 H 0.0541 0.4664 0.0344 0.038 Uiso 1 1 calc R
C65 C 0.1095(3) 0.5471(4) 0.0712(3) 0.0310(18) Uani 1 1 d .
H65 H 0.0913 0.5546 0.1042 0.037 Uiso 1 1 calc R
C66 C 0.2565(3) 0.4623(4) 0.1145(2) 0.0302(17) Uani 1 1 d .
C67 C 0.2642(3) 0.4349(4) 0.0639(3) 0.0312(18) Uani 1 1 d .
H67 H 0.2966 0.4487 0.0422 0.037 Uiso 1 1 calc R
C68 C 0.2175(3) 0.3858(4) 0.0495(3) 0.0336(19) Uani 1 1 d .
H68 H 0.2122 0.3594 0.0165 0.040 Uiso 1 1 calc R
C69 C 0.1802(3) 0.3807(4) 0.0900(3) 0.0333(19) Uani 1 1 d .
H69 H 0.1441 0.3501 0.0906 0.040 Uiso 1 1 calc R
C70 C 0.2033(3) 0.4275(4) 0.1300(3) 0.0314(18) Uani 1 1 d .
H70 H 0.1856 0.4351 0.1631 0.038 Uiso 1 1 calc R
C71 C 0.2062(3) 0.7449(4) 0.2112(3) 0.0305(18) Uani 1 1 d .
C72 C 0.1582(3) 0.7253(4) 0.2423(3) 0.0323(18) Uani 1 1 d .
H72 H 0.1259 0.6904 0.2327 0.039 Uiso 1 1 calc R
C73 C 0.1655(3) 0.7646(4) 0.2893(3) 0.0344(19) Uani 1 1 d .
H73 H 0.1391 0.7614 0.3180 0.041 Uiso 1 1 calc R
C74 C 0.2172(3) 0.8082(4) 0.2884(3) 0.037(2) Uani 1 1 d .
H74 H 0.2333 0.8407 0.3163 0.044 Uiso 1 1 calc R
C75 C 0.2416(3) 0.7975(4) 0.2412(2) 0.0279(18) Uani 1 1 d .
H75 H 0.2785 0.8208 0.2306 0.033 Uiso 1 1 calc R
C76 C 0.2967(3) 0.6238(4) 0.2695(3) 0.0293(18) Uani 1 1 d .
C77 C 0.2476(3) 0.6046(4) 0.2995(3) 0.0330(18) Uani 1 1 d .
H77 H 0.2151 0.5702 0.2890 0.040 Uiso 1 1 calc R
C78 C 0.2536(3) 0.6423(4) 0.3459(2) 0.0354(19) Uani 1 1 d .
H78 H 0.2255 0.6394 0.3733 0.042 Uiso 1 1 calc R
C79 C 0.3053(3) 0.6869(4) 0.3471(3) 0.0342(19) Uani 1 1 d .
H79 H 0.3200 0.7196 0.3752 0.041 Uiso 1 1 calc R
C80 C 0.3315(3) 0.6756(4) 0.3001(3) 0.0319(19) Uani 1 1 d .
H80 H 0.3680 0.6998 0.2897 0.038 Uiso 1 1 calc R
C81 C 0.3340(3) 0.7573(4) 0.0616(3) 0.0307(18) Uani 1 1 d .
C82 C 0.3742(3) 0.8101(4) 0.0845(3) 0.035(2) Uani 1 1 d .
H82 H 0.3705 0.8333 0.1182 0.042 Uiso 1 1 calc R
C83 C 0.4198(3) 0.8241(4) 0.0514(3) 0.038(2) Uani 1 1 d .
H83 H 0.4532 0.8585 0.0578 0.045 Uiso 1 1 calc R
C84 C 0.4097(3) 0.7798(4) 0.0078(3) 0.0331(19) Uani 1 1 d .
H84 H 0.4352 0.7777 -0.0215 0.040 Uiso 1 1 calc R
C85 C 0.3579(3) 0.7380(4) 0.0136(2) 0.0320(19) Uani 1 1 d .
H85 H 0.3407 0.7021 -0.0111 0.038 Uiso 1 1 calc R
C86 C 0.4280(3) 0.6392(4) 0.1239(3) 0.0314(19) Uani 1 1 d .
C87 C 0.4652(3) 0.6937(4) 0.1475(3) 0.0320(19) Uani 1 1 d .
H87 H 0.4600 0.7163 0.1811 0.038 Uiso 1 1 calc R
C88 C 0.5107(3) 0.7101(4) 0.1145(2) 0.0320(18) Uani 1 1 d .
H88 H 0.5425 0.7462 0.1211 0.038 Uiso 1 1 calc R
C89 C 0.5026(3) 0.6662(4) 0.0701(3) 0.0318(19) Uani 1 1 d .
H89 H 0.5278 0.6660 0.0406 0.038 Uiso 1 1 calc R
C90 C 0.4516(3) 0.6227(4) 0.0760(3) 0.033(2) Uani 1 1 d .
H90 H 0.4351 0.5869 0.0510 0.039 Uiso 1 1 calc R
Fe10 Fe 0.42310(4) 0.23856(5) 0.07561(3) 0.0262(2) Uani 1 1 d .
Fe11 Fe 0.48421(4) 0.46439(6) 0.29493(3) 0.0257(2) Uani 1 1 d .
Fe12 Fe 0.67034(4) 0.48387(6) 0.09211(3) 0.0287(3) Uani 1 1 d .
O19 O 0.43054(19) 0.4190(3) 0.14572(16) 0.0319(12) Uani 1 1 d .
O20 O 0.51461(19) 0.4976(3) 0.15027(16) 0.0324(12) Uani 1 1 d .
O21 O 0.49210(19) 0.4281(3) 0.07471(16) 0.0318(12) Uani 1 1 d .
O22 O 0.52291(19) 0.3055(3) 0.20589(16) 0.0325(12) Uani 1 1 d .
O23 O 0.6039(2) 0.3880(3) 0.20916(17) 0.0323(12) Uani 1 1 d .
O24 O 0.58432(19) 0.3137(3) 0.13536(16) 0.0332(12) Uani 1 1 d .
B19 B 0.4440(3) 0.3978(5) 0.0973(3) 0.0306(19) Uani 1 1 d U
B20 B 0.4656(3) 0.4709(5) 0.1718(3) 0.0328(19) Uani 1 1 d U
B21 B 0.5271(3) 0.4783(5) 0.1016(3) 0.0306(18) Uani 1 1 d U
B22 B 0.5373(3) 0.2831(5) 0.1577(3) 0.0308(19) Uani 1 1 d U
B23 B 0.5575(4) 0.3577(5) 0.2317(3) 0.033(2) Uani 1 1 d U
B24 B 0.6191(3) 0.3652(5) 0.1618(3) 0.0274(18) Uani 1 1 d U
C91 C 0.4049(3) 0.3424(4) 0.0665(3) 0.0294(17) Uani 1 1 d .
C92 C 0.4156(3) 0.3113(4) 0.0181(3) 0.0325(18) Uani 1 1 d .
H92 H 0.4485 0.3244 -0.0034 0.039 Uiso 1 1 calc R
C93 C 0.3719(3) 0.2596(4) 0.0058(3) 0.0310(18) Uani 1 1 d .
H93 H 0.3689 0.2301 -0.0257 0.037 Uiso 1 1 calc R
C94 C 0.3330(3) 0.2558(4) 0.0459(3) 0.0349(19) Uani 1 1 d .
H94 H 0.2981 0.2236 0.0474 0.042 Uiso 1 1 calc R
C95 C 0.3534(3) 0.3059(4) 0.0840(3) 0.0314(18) Uani 1 1 d .
H95 H 0.3350 0.3149 0.1167 0.038 Uiso 1 1 calc R
C96 C 0.5002(3) 0.2244(4) 0.1288(2) 0.0304(18) Uani 1 1 d .
C97 C 0.5084(3) 0.1948(4) 0.0793(2) 0.0312(18) Uani 1 1 d .
H97 H 0.5408 0.2084 0.0575 0.037 Uiso 1 1 calc R
C98 C 0.4631(3) 0.1447(4) 0.0657(3) 0.0350(19) Uani 1 1 d .
H98 H 0.4587 0.1172 0.0332 0.042 Uiso 1 1 calc R
C99 C 0.4253(3) 0.1403(4) 0.1062(3) 0.038(2) Uani 1 1 d .
H99 H 0.3896 0.1092 0.1072 0.045 Uiso 1 1 calc R
C100 C 0.4471(3) 0.1893(4) 0.1449(3) 0.036(2) Uani 1 1 d .
H10A H 0.4289 0.1980 0.1777 0.043 Uiso 1 1 calc R
C101 C 0.4486(3) 0.5001(4) 0.2232(2) 0.0268(17) Uani 1 1 d .
C102 C 0.4002(3) 0.4807(4) 0.2534(2) 0.0315(18) Uani 1 1 d .
H10B H 0.3686 0.4451 0.2437 0.038 Uiso 1 1 calc R
C103 C 0.4056(3) 0.5208(4) 0.2998(3) 0.0313(18) Uani 1 1 d .
H10C H 0.3786 0.5173 0.3280 0.038 Uiso 1 1 calc R
C104 C 0.4560(3) 0.5657(4) 0.2994(3) 0.0321(19) Uani 1 1 d .
H10D H 0.4707 0.5992 0.3270 0.039 Uiso 1 1 calc R
C105 C 0.4826(3) 0.5536(4) 0.2528(2) 0.0298(18) Uani 1 1 d .
H10E H 0.5192 0.5775 0.2423 0.036 Uiso 1 1 calc R
C106 C 0.5428(3) 0.3830(4) 0.2859(3) 0.0298(18) Uani 1 1 d .
C107 C 0.4932(3) 0.3626(4) 0.3145(3) 0.0333(18) Uani 1 1 d .
H10F H 0.4627 0.3262 0.3037 0.040 Uiso 1 1 calc R
C108 C 0.4942(3) 0.4033(4) 0.3598(3) 0.036(2) Uani 1 1 d .
H10G H 0.4651 0.4000 0.3865 0.043 Uiso 1 1 calc R
C109 C 0.5444(3) 0.4494(5) 0.3607(3) 0.041(2) Uani 1 1 d .
H10H H 0.5565 0.4842 0.3880 0.050 Uiso 1 1 calc R
C110 C 0.5739(3) 0.4373(4) 0.3158(3) 0.034(2) Uani 1 1 d .
H11A H 0.6102 0.4628 0.3062 0.041 Uiso 1 1 calc R
C111 C 0.5801(3) 0.5152(4) 0.0786(3) 0.0282(17) Uani 1 1 d .
C112 C 0.6185(3) 0.5670(4) 0.1045(3) 0.0336(19) Uani 1 1 d .
H11B H 0.6135 0.5870 0.1390 0.040 Uiso 1 1 calc R
C113 C 0.6646(3) 0.5857(4) 0.0727(3) 0.038(2) Uani 1 1 d .
H11C H 0.6971 0.6207 0.0812 0.045 Uiso 1 1 calc R
C114 C 0.6560(3) 0.5457(4) 0.0274(3) 0.0339(19) Uani 1 1 d .
H11D H 0.6822 0.5471 -0.0015 0.041 Uiso 1 1 calc R
C115 C 0.6053(3) 0.5014(4) 0.0302(3) 0.0321(19) Uani 1 1 d .
H11E H 0.5895 0.4671 0.0035 0.039 Uiso 1 1 calc R
C116 C 0.6753(3) 0.3985(5) 0.1395(3) 0.036(2) Uani 1 1 d .
C117 C 0.7118(3) 0.4529(5) 0.1631(3) 0.037(2) Uani 1 1 d .
H11F H 0.7063 0.4747 0.1969 0.044 Uiso 1 1 calc R
C118 C 0.7569(3) 0.4716(5) 0.1304(3) 0.039(2) Uani 1 1 d .
H11G H 0.7882 0.5082 0.1376 0.047 Uiso 1 1 calc R
C119 C 0.7489(3) 0.4292(4) 0.0855(3) 0.035(2) Uani 1 1 d .
H11H H 0.7738 0.4308 0.0558 0.042 Uiso 1 1 calc R
C120 C 0.6985(3) 0.3839(4) 0.0907(3) 0.0337(19) Uani 1 1 d .
H12A H 0.6822 0.3487 0.0650 0.040 Uiso 1 1 calc R

loop_
_atom_site_aniso_label
_atom_site_aniso_U_11
_atom_site_aniso_U_22
_atom_site_aniso_U_33
_atom_site_aniso_U_23
_atom_site_aniso_U_13
_atom_site_aniso_U_12
Fe1 0.0277(5) 0.0274(7) 0.0258(5) -0.0018(5) -0.0036(4) 0.0011(5)
Fe2 0.0281(5) 0.0316(7) 0.0270(5) -0.0015(5) -0.0021(4) -0.0019(5)
Fe3 0.0207(4) 0.0275(7) 0.0266(5) 0.0003(5) -0.0039(4) -0.0024(5)
O1 0.031(3) 0.034(3) 0.033(2) -0.002(2) -0.003(2) 0.002(2)
O2 0.029(3) 0.032(3) 0.036(3) 0.002(2) -0.002(2) 0.003(2)
O3 0.029(2) 0.031(3) 0.031(2) -0.001(2) -0.004(2) 0.001(2)
O4 0.032(3) 0.035(3) 0.032(2) -0.001(2) -0.002(2) 0.000(2)
O5 0.025(2) 0.042(4) 0.029(2) 0.003(2) 0.0004(19) 0.001(2)
O6 0.033(3) 0.030(3) 0.035(3) 0.000(2) -0.003(2) 0.001(2)
B1 0.031(3) 0.031(4) 0.028(3) -0.005(3) -0.009(3) -0.006(3)
B2 0.032(3) 0.030(4) 0.032(3) -0.001(3) -0.002(3) -0.007(3)
B3 0.032(3) 0.029(4) 0.031(3) -0.005(3) -0.006(3) -0.010(3)
B4 0.027(3) 0.028(4) 0.030(3) -0.004(3) -0.004(3) -0.006(3)
B5 0.035(3) 0.031(4) 0.029(3) -0.007(3) -0.009(3) -0.003(3)
B6 0.028(3) 0.029(4) 0.032(3) -0.004(3) -0.003(3) -0.009(3)
C1 0.031(4) 0.032(5) 0.023(3) -0.004(3) -0.009(3) -0.005(3)
C2 0.028(4) 0.035(6) 0.037(4) -0.004(4) 0.000(3) -0.010(3)
C3 0.049(5) 0.020(5) 0.033(4) -0.004(4) -0.006(4) -0.002(4)
C4 0.034(4) 0.031(5) 0.040(4) -0.009(4) 0.000(3) -0.001(3)
C5 0.040(4) 0.032(5) 0.028(4) 0.000(3) -0.005(3) -0.003(4)
C6 0.026(4) 0.035(5) 0.031(4) -0.005(4) -0.004(3) 0.003(3)
C7 0.027(4) 0.034(5) 0.027(4) -0.002(4) -0.001(3) -0.001(3)
C8 0.034(4) 0.037(5) 0.021(3) -0.003(3) -0.005(3) -0.007(3)
C9 0.029(4) 0.038(6) 0.035(4) 0.000(4) -0.012(3) -0.002(3)
C10 0.025(4) 0.041(6) 0.033(4) -0.007(4) 0.001(3) -0.007(3)
C11 0.028(4) 0.034(5) 0.029(4) -0.005(3) -0.006(3) -0.002(3)
C12 0.038(4) 0.038(6) 0.037(4) -0.009(4) -0.003(3) -0.006(4)
C13 0.043(4) 0.033(5) 0.030(4) -0.002(4) -0.001(3) -0.012(4)
C14 0.036(4) 0.043(6) 0.024(3) 0.002(4) -0.010(3) -0.004(4)
C15 0.027(4) 0.037(6) 0.033(4) -0.003(4) -0.009(3) 0.000(3)
C16 0.026(4) 0.033(5) 0.033(4) -0.004(3) -0.006(3) 0.002(3)
C17 0.032(4) 0.036(6) 0.028(3) -0.002(3) -0.003(3) -0.008(3)
C18 0.035(4) 0.042(6) 0.033(4) -0.009(4) 0.005(3) -0.017(4)
C19 0.035(4) 0.033(5) 0.037(4) 0.007(4) -0.008(3) 0.004(3)
C20 0.030(4) 0.042(6) 0.032(4) -0.008(4) 0.001(3) -0.001(4)
C21 0.023(3) 0.034(5) 0.023(3) -0.003(3) -0.006(3) -0.010(3)
C22 0.026(3) 0.039(5) 0.026(3) 0.002(3) -0.008(3) -0.006(3)
C23 0.025(3) 0.039(6) 0.041(4) -0.003(4) -0.010(3) -0.004(4)
C24 0.022(4) 0.043(6) 0.040(4) -0.009(4) 0.007(3) -0.008(3)
C25 0.034(4) 0.027(5) 0.032(4) -0.004(3) -0.007(3) -0.008(3)
C26 0.018(3) 0.030(5) 0.036(4) -0.002(4) -0.012(3) -0.005(3)
C27 0.031(4) 0.024(5) 0.026(3) 0.004(3) -0.006(3) -0.006(3)
C28 0.027(4) 0.032(5) 0.039(4) -0.001(4) -0.007(3) 0.006(3)
C29 0.025(4) 0.037(6) 0.036(4) -0.003(4) -0.002(3) -0.004(3)
C30 0.031(4) 0.037(5) 0.026(3) 0.002(3) -0.009(3) -0.004(4)
Fe4 0.0261(5) 0.0282(7) 0.0264(5) -0.0013(5) -0.0039(4) 0.0001(5)
Fe5 0.0238(5) 0.0269(7) 0.0265(5) 0.0003(5) -0.0025(4) -0.0041(4)
Fe6 0.0283(5) 0.0296(7) 0.0289(5) -0.0013(5) -0.0025(4) 0.0001(5)
O7 0.029(2) 0.033(3) 0.030(2) 0.004(2) -0.004(2) -0.001(2)
O8 0.034(3) 0.027(3) 0.035(3) 0.000(2) 0.003(2) 0.001(2)
O9 0.033(3) 0.033(3) 0.029(2) 0.002(2) -0.002(2) 0.000(2)
O10 0.037(3) 0.033(3) 0.030(2) 0.002(2) -0.006(2) -0.001(2)
O11 0.032(2) 0.038(4) 0.032(2) 0.003(2) -0.001(2) 0.001(2)
O12 0.030(2) 0.034(3) 0.031(2) 0.001(2) -0.003(2) -0.002(2)
B7 0.026(3) 0.029(4) 0.032(3) -0.006(3) -0.003(3) -0.007(3)
B8 0.028(3) 0.033(4) 0.036(3) -0.006(3) -0.005(3) -0.007(3)
B9 0.033(3) 0.034(4) 0.033(3) -0.004(3) -0.004(3) -0.005(3)
B10 0.033(3) 0.029(4) 0.030(3) -0.005(3) -0.006(3) -0.005(3)
B11 0.031(3) 0.031(4) 0.027(3) -0.003(3) -0.007(3) -0.008(3)
B12 0.024(3) 0.032(4) 0.027(3) -0.002(3) -0.005(3) -0.006(3)
C31 0.033(4) 0.032(5) 0.029(3) -0.003(3) -0.008(3) -0.006(3)
C32 0.027(4) 0.036(5) 0.040(4) -0.012(4) 0.005(3) -0.008(3)
C33 0.037(4) 0.026(5) 0.034(4) 0.004(3) -0.003(3) -0.001(3)
C34 0.035(4) 0.026(5) 0.036(4) -0.007(3) -0.003(3) -0.002(3)
C35 0.035(4) 0.026(5) 0.029(4) 0.001(3) -0.002(3) 0.000(3)
C36 0.024(4) 0.041(5) 0.032(4) -0.002(4) -0.002(3) -0.002(3)
C37 0.031(4) 0.041(5) 0.025(3) -0.005(3) -0.003(3) -0.003(3)
C38 0.037(4) 0.039(5) 0.024(3) -0.003(4) -0.009(3) -0.010(4)
C39 0.031(4) 0.041(6) 0.037(4) -0.007(4) -0.008(3) 0.005(4)
C40 0.035(4) 0.035(5) 0.030(4) -0.001(4) 0.000(3) -0.007(4)
C41 0.023(3) 0.023(5) 0.036(4) -0.001(3) -0.006(3) -0.008(3)
C42 0.034(4) 0.035(5) 0.034(4) 0.001(4) -0.008(3) -0.003(4)
C43 0.026(4) 0.031(5) 0.030(4) -0.004(3) 0.001(3) -0.011(3)
C44 0.040(4) 0.034(6) 0.029(4) 0.002(4) -0.004(3) -0.007(4)
C45 0.026(4) 0.027(5) 0.032(4) -0.001(3) -0.001(3) -0.007(3)
C46 0.031(4) 0.018(4) 0.034(4) -0.008(3) -0.005(3) -0.006(3)
C47 0.024(3) 0.028(5) 0.041(4) 0.002(4) -0.012(3) -0.006(3)
C48 0.025(4) 0.028(5) 0.038(4) 0.000(4) 0.003(3) -0.005(3)
C49 0.033(4) 0.028(5) 0.029(4) 0.005(3) -0.005(3) -0.008(3)
C50 0.024(4) 0.029(5) 0.040(4) -0.003(4) -0.001(3) 0.000(3)
C51 0.033(4) 0.030(5) 0.024(3) -0.009(3) -0.006(3) -0.005(3)
C52 0.042(4) 0.029(5) 0.034(4) -0.003(4) -0.010(3) -0.005(4)
C53 0.030(4) 0.036(6) 0.039(4) -0.004(4) -0.008(3) 0.008(3)
C54 0.028(4) 0.034(5) 0.041(4) -0.003(4) 0.000(3) -0.006(3)
C55 0.032(4) 0.033(5) 0.033(4) -0.003(4) -0.009(3) -0.005(3)
C56 0.028(4) 0.024(5) 0.031(4) -0.007(3) -0.006(3) 0.001(3)
C57 0.051(5) 0.034(6) 0.028(4) 0.006(4) -0.007(4) -0.008(4)
C58 0.034(4) 0.042(6) 0.043(4) -0.006(4) -0.001(3) 0.002(4)
C59 0.034(4) 0.030(5) 0.035(4) -0.012(4) 0.003(3) 0.000(3)
C60 0.037(4) 0.033(5) 0.028(3) -0.002(3) -0.011(3) -0.008(4)
Fe7 0.0234(4) 0.0270(7) 0.0270(5) 0.0011(5) -0.0036(4) 0.0018(4)
Fe8 0.0261(5) 0.0289(7) 0.0264(5) 0.0025(5) -0.0030(4) 0.0048(5)
Fe9 0.0259(5) 0.0277(7) 0.0261(5) -0.0002(5) -0.0039(4) 0.0018(5)
O13 0.033(3) 0.036(3) 0.029(2) 0.001(2) -0.001(2) 0.001(2)
O14 0.034(3) 0.030(3) 0.031(2) -0.001(2) -0.005(2) 0.001(2)
O15 0.029(2) 0.033(3) 0.033(2) -0.001(2) -0.002(2) 0.000(2)
O16 0.027(2) 0.033(3) 0.030(2) 0.002(2) -0.0043(19) 0.004(2)
O17 0.036(3) 0.032(3) 0.032(2) -0.002(2) -0.002(2) 0.002(2)
O18 0.028(2) 0.031(3) 0.032(2) -0.001(2) -0.004(2) 0.002(2)
B13 0.029(3) 0.028(4) 0.035(3) 0.007(3) -0.005(3) 0.007(3)
B14 0.028(3) 0.030(4) 0.030(3) 0.006(3) -0.003(3) 0.009(3)
B15 0.030(3) 0.027(4) 0.031(3) 0.006(3) -0.007(3) 0.006(3)
B16 0.030(3) 0.026(4) 0.031(3) 0.007(3) -0.006(3) 0.008(3)
B17 0.027(3) 0.026(4) 0.033(3) 0.005(3) -0.005(3) 0.008(3)
B18 0.025(3) 0.024(4) 0.025(3) 0.005(3) -0.005(3) 0.006(3)
C61 0.030(4) 0.029(5) 0.023(3) -0.001(3) -0.003(3) 0.006(3)
C62 0.026(4) 0.033(5) 0.031(4) 0.008(3) 0.000(3) 0.007(3)
C63 0.034(4) 0.029(5) 0.032(4) 0.000(3) -0.010(3) 0.004(3)
C64 0.023(3) 0.037(5) 0.033(4) 0.001(4) -0.009(3) 0.002(3)
C65 0.026(4) 0.033(5) 0.032(4) 0.005(3) -0.001(3) 0.006(3)
C66 0.033(4) 0.030(5) 0.024(3) 0.003(4) -0.010(3) 0.008(4)
C67 0.028(4) 0.030(5) 0.035(4) 0.001(3) 0.001(3) -0.004(3)
C68 0.027(4) 0.041(6) 0.030(4) -0.002(4) -0.005(3) 0.009(3)
C69 0.028(4) 0.034(5) 0.036(4) 0.001(4) -0.006(3) -0.005(3)
C70 0.034(4) 0.033(5) 0.025(3) 0.004(3) -0.004(3) 0.004(3)
C71 0.029(4) 0.031(5) 0.029(4) 0.011(3) -0.004(3) 0.011(3)
C72 0.020(3) 0.036(5) 0.038(4) 0.005(4) -0.004(3) 0.005(3)
C73 0.028(4) 0.042(5) 0.033(4) 0.002(4) 0.000(3) 0.013(4)
C74 0.040(4) 0.037(6) 0.031(4) -0.001(4) -0.007(3) 0.004(4)
C75 0.034(4) 0.022(5) 0.027(4) -0.001(3) 0.001(3) 0.004(3)
C76 0.030(4) 0.023(5) 0.033(4) 0.004(3) -0.007(3) 0.009(3)
C77 0.033(4) 0.029(5) 0.036(4) 0.005(4) -0.002(3) 0.003(3)
C78 0.040(4) 0.039(6) 0.026(4) 0.009(4) -0.002(3) 0.009(4)
C79 0.037(4) 0.036(6) 0.026(4) -0.001(3) -0.012(3) 0.005(4)
C80 0.023(4) 0.032(5) 0.038(4) 0.004(4) -0.005(3) 0.010(3)
C81 0.031(4) 0.025(5) 0.035(4) 0.003(4) -0.005(3) 0.011(3)
C82 0.032(4) 0.038(6) 0.034(4) -0.001(4) -0.002(3) 0.010(4)
C83 0.035(4) 0.034(5) 0.042(4) 0.009(4) -0.007(4) 0.007(4)
C84 0.035(4) 0.034(5) 0.030(4) 0.006(4) 0.002(3) 0.010(4)
C85 0.033(4) 0.035(5) 0.025(3) 0.001(3) -0.008(3) 0.003(4)
C86 0.031(4) 0.032(5) 0.028(4) 0.003(4) -0.010(3) 0.004(4)
C87 0.031(4) 0.041(6) 0.022(3) 0.006(4) -0.005(3) 0.002(4)
C88 0.032(4) 0.033(5) 0.028(3) 0.005(4) -0.007(3) -0.002(4)
C89 0.030(4) 0.039(6) 0.025(3) -0.002(3) -0.002(3) 0.015(3)
C90 0.023(4) 0.044(6) 0.030(4) -0.002(4) -0.005(3) 0.005(3)
Fe10 0.0238(5) 0.0260(7) 0.0274(5) -0.0016(5) -0.0030(4) 0.0018(4)
Fe11 0.0232(5) 0.0289(7) 0.0230(4) -0.0014(5) -0.0054(4) 0.0036(5)
Fe12 0.0261(5) 0.0303(7) 0.0279(5) 0.0004(5) -0.0053(4) 0.0022(5)
O19 0.029(2) 0.035(3) 0.031(2) -0.002(2) -0.001(2) 0.000(2)
O20 0.030(2) 0.035(3) 0.031(2) -0.002(2) -0.006(2) 0.000(2)
O21 0.029(2) 0.038(3) 0.027(2) -0.001(2) -0.0027(19) 0.001(2)
O22 0.030(2) 0.033(3) 0.033(2) -0.003(2) -0.003(2) 0.003(2)
O23 0.032(3) 0.031(3) 0.033(3) 0.000(2) -0.001(2) 0.002(2)
O24 0.035(3) 0.035(3) 0.028(2) 0.001(2) -0.005(2) 0.006(2)
B19 0.030(3) 0.029(4) 0.031(3) 0.004(3) -0.004(3) 0.006(3)
B20 0.032(3) 0.033(4) 0.031(3) 0.004(3) -0.006(3) 0.010(3)
B21 0.029(3) 0.030(4) 0.030(3) 0.009(3) -0.009(3) 0.009(3)
B22 0.026(3) 0.032(4) 0.032(3) 0.006(3) -0.006(3) 0.009(3)
B23 0.032(3) 0.031(4) 0.032(3) 0.002(3) -0.006(3) 0.008(3)
B24 0.028(3) 0.024(4) 0.027(3) 0.004(3) -0.010(3) 0.007(3)
C91 0.032(4) 0.025(5) 0.029(4) 0.000(3) -0.007(3) 0.003(3)
C92 0.026(4) 0.038(5) 0.032(4) 0.007(4) -0.005(3) 0.002(3)
C93 0.032(4) 0.026(5) 0.032(4) -0.003(3) -0.012(3) -0.003(3)
C94 0.020(3) 0.039(6) 0.044(4) 0.007(4) -0.004(3) 0.003(3)
C95 0.029(4) 0.035(5) 0.028(4) 0.002(4) -0.005(3) 0.008(3)
C96 0.025(3) 0.032(5) 0.033(4) -0.001(4) -0.005(3) 0.007(3)
C97 0.025(4) 0.032(5) 0.036(4) 0.003(4) 0.003(3) 0.004(3)
C98 0.034(4) 0.037(5) 0.035(4) 0.001(4) 0.007(3) 0.002(4)
C99 0.037(4) 0.030(5) 0.045(4) 0.003(4) -0.005(3) -0.001(4)
C100 0.035(4) 0.042(6) 0.030(4) 0.003(4) 0.003(3) 0.012(4)
C101 0.027(4) 0.025(5) 0.026(3) 0.003(3) -0.007(3) 0.010(3)
C102 0.021(3) 0.033(5) 0.036(4) 0.002(4) -0.012(3) 0.003(3)
C103 0.027(4) 0.039(5) 0.028(4) 0.007(4) -0.002(3) 0.010(3)
C104 0.030(4) 0.034(5) 0.030(4) 0.001(4) -0.006(3) 0.005(3)
C105 0.026(4) 0.032(5) 0.029(4) -0.002(3) -0.005(3) -0.001(3)
C106 0.023(4) 0.028(5) 0.034(4) 0.004(3) -0.013(3) 0.004(3)
C107 0.036(4) 0.031(5) 0.032(4) 0.001(4) -0.005(3) 0.007(3)
C108 0.033(4) 0.044(6) 0.028(4) 0.007(4) -0.003(3) 0.015(4)
C109 0.038(4) 0.053(7) 0.028(4) -0.002(4) -0.018(3) 0.017(4)
C110 0.021(3) 0.043(6) 0.036(4) 0.002(4) -0.007(3) 0.008(3)
C111 0.026(4) 0.026(5) 0.031(4) -0.001(3) -0.004(3) 0.009(3)
C112 0.032(4) 0.036(5) 0.030(4) 0.002(4) -0.011(3) 0.004(3)
C113 0.037(4) 0.035(5) 0.036(4) -0.001(4) -0.013(3) -0.007(4)
C114 0.032(4) 0.041(6) 0.029(4) 0.002(4) 0.002(3) 0.001(4)
C115 0.033(4) 0.034(5) 0.026(3) 0.005(3) -0.013(3) 0.003(3)
C116 0.034(4) 0.041(6) 0.031(4) 0.010(4) -0.015(3) 0.004(4)
C117 0.029(4) 0.050(6) 0.027(3) 0.010(4) -0.012(3) 0.007(4)
C118 0.025(3) 0.042(6) 0.046(4) 0.006(4) -0.017(3) 0.007(4)
C119 0.025(4) 0.043(6) 0.036(4) 0.010(4) 0.007(3) 0.010(3)
C120 0.034(4) 0.037(5) 0.028(4) 0.005(4) -0.003(3) 0.013(4)

loop_
_atom_type_symbol
_atom_type_description
_atom_type_scat_dispersion_real
_atom_type_scat_dispersion_imag
_atom_type_scat_source
C C 0.0033 0.0016 'International Tables Vol C Tables 4.2.6.8 and 6.1.1.4'
H H 0.0000 0.0000 'International Tables Vol C Tables 4.2.6.8 and 6.1.1.4'
B B 0.0013 0.0007 'International Tables Vol C Tables 4.2.6.8 and 6.1.1.4'
O O 0.0106 0.0060 'International Tables Vol C Tables 4.2.6.8 and 6.1.1.4'
Fe Fe 0.3463 0.8444 'International Tables Vol C Tables 4.2.6.8 and 6.1.1.4'

loop_
_geom_angle_atom_site_label_1
_geom_angle_atom_site_label_2
_geom_angle_atom_site_label_3
_geom_angle
C5 Fe1 C4 40.3(3)
C5 Fe1 C7 160.0(3)
C4 Fe1 C7 159.2(3)
C5 Fe1 C10 107.9(3)
C4 Fe1 C10 119.9(3)
C7 Fe1 C10 68.0(3)
C5 Fe1 C9 122.7(3)
C4 Fe1 C9 105.2(3)
C7 Fe1 C9 67.6(3)
C10 Fe1 C9 39.9(3)
C5 Fe1 C2 68.1(3)
C4 Fe1 C2 67.7(3)
C7 Fe1 C2 110.2(3)
C10 Fe1 C2 164.1(3)
C9 Fe1 C2 155.4(3)
C5 Fe1 C3 67.9(3)
C4 Fe1 C3 40.3(3)
C7 Fe1 C3 124.6(3)
C10 Fe1 C3 154.2(3)
C9 Fe1 C3 119.3(3)
C2 Fe1 C3 40.2(3)
C5 Fe1 C8 158.2(3)
C4 Fe1 C8 121.8(3)
C7 Fe1 C8 40.3(3)
C10 Fe1 C8 67.7(3)
C9 Fe1 C8 40.2(3)
C2 Fe1 C8 121.9(3)
C3 Fe1 C8 106.2(3)
C5 Fe1 C6 123.5(3)
C4 Fe1 C6 157.0(3)
C7 Fe1 C6 40.5(3)
C10 Fe1 C6 41.0(3)
C9 Fe1 C6 68.0(3)
C2 Fe1 C6 127.4(3)
C3 Fe1 C6 162.3(3)
C8 Fe1 C6 68.1(3)
C5 Fe1 C1 41.0(3)
C4 Fe1 C1 68.5(3)
C7 Fe1 C1 124.4(3)
C10 Fe1 C1 126.1(3)
C9 Fe1 C1 160.8(3)
C2 Fe1 C1 40.8(3)
C3 Fe1 C1 68.4(3)
C8 Fe1 C1 158.5(3)
C6 Fe1 C1 110.3(3)
C19 Fe2 C20 40.5(3)
C19 Fe2 C13 122.0(3)
C20 Fe2 C13 159.4(3)
C19 Fe2 C12 159.1(3)
C20 Fe2 C12 159.3(3)
C13 Fe2 C12 40.5(3)
C19 Fe2 C14 106.3(3)
C20 Fe2 C14 124.6(3)
C13 Fe2 C14 40.1(3)
C12 Fe2 C14 67.5(3)
C19 Fe2 C17 68.0(3)
C20 Fe2 C17 68.4(3)
C13 Fe2 C17 119.9(3)
C12 Fe2 C17 108.4(3)
C14 Fe2 C17 154.1(3)
C19 Fe2 C15 121.2(3)
C20 Fe2 C15 109.3(3)
C13 Fe2 C15 68.0(3)
C12 Fe2 C15 67.9(3)
C14 Fe2 C15 40.3(3)
C17 Fe2 C15 164.2(3)
C19 Fe2 C18 39.9(3)
C20 Fe2 C18 67.7(3)
C13 Fe2 C18 105.5(3)
C12 Fe2 C18 124.1(3)
C14 Fe2 C18 119.1(3)
C17 Fe2 C18 40.4(3)
C15 Fe2 C18 154.6(3)
C19 Fe2 C11 157.5(3)
C20 Fe2 C11 123.5(3)
C13 Fe2 C11 68.7(3)
C12 Fe2 C11 40.9(3)
C14 Fe2 C11 68.1(3)
C17 Fe2 C11 126.6(3)
C15 Fe2 C11 40.6(3)
C18 Fe2 C11 162.2(3)
C19 Fe2 C16 68.2(3)
C20 Fe2 C16 40.6(3)
C13 Fe2 C16 157.0(3)
C12 Fe2 C16 123.5(3)
C14 Fe2 C16 162.5(3)
C17 Fe2 C16 41.1(3)
C15 Fe2 C16 127.1(3)
C18 Fe2 C16 68.2(3)
C11 Fe2 C16 110.2(3)
C22 Fe3 C23 40.6(3)
C22 Fe3 C27 106.9(3)
C23 Fe3 C27 120.4(3)
C22 Fe3 C30 160.6(3)
C23 Fe3 C30 158.2(3)
C27 Fe3 C30 68.7(3)
C22 Fe3 C26 122.7(3)
C23 Fe3 C26 157.4(3)
C27 Fe3 C26 41.2(3)
C30 Fe3 C26 41.6(3)
C22 Fe3 C25 68.2(3)
C23 Fe3 C25 68.2(3)
C27 Fe3 C25 161.7(3)
C30 Fe3 C25 109.8(3)
C26 Fe3 C25 125.4(3)
C22 Fe3 C24 68.0(3)
C23 Fe3 C24 40.5(3)
C27 Fe3 C24 156.1(3)
C30 Fe3 C24 123.8(3)
C26 Fe3 C24 161.2(3)
C25 Fe3 C24 40.2(3)
C22 Fe3 C28 122.0(3)
C23 Fe3 C28 105.5(3)
C27 Fe3 C28 40.4(3)
C30 Fe3 C28 67.6(3)
C26 Fe3 C28 68.7(3)
C25 Fe3 C28 157.3(3)
C24 Fe3 C28 121.0(3)
C22 Fe3 C29 157.0(3)
C23 Fe3 C29 121.3(3)
C27 Fe3 C29 67.5(3)
C30 Fe3 C29 40.4(3)
C26 Fe3 C29 68.8(3)
C25 Fe3 C29 124.0(3)
C24 Fe3 C29 107.6(3)
C28 Fe3 C29 39.4(3)
C22 Fe3 C21 41.0(3)
C23 Fe3 C21 68.9(3)
C27 Fe3 C21 124.0(3)
C30 Fe3 C21 124.7(3)
C26 Fe3 C21 108.4(3)
C25 Fe3 C21 40.8(3)
C24 Fe3 C21 68.5(3)
C28 Fe3 C21 159.4(3)
C29 Fe3 C21 160.4(3)
B1 O1 B2 121.1(6)
B3 O2 B2 121.8(6)
B1 O3 B3 120.7(6)
B5 O4 B4 120.5(6)
B6 O5 B5 121.4(6)
B6 O6 B4 120.0(6)
O3 B1 O1 120.0(7)
O3 B1 C1 121.1(7)
O1 B1 C1 118.9(7)
O1 B2 O2 117.9(7)
O1 B2 C11 122.2(7)
O2 B2 C11 119.9(7)
O2 B3 O3 118.3(7)
O2 B3 C21 118.7(7)
O3 B3 C21 122.9(7)
O4 B4 O6 119.8(7)
O4 B4 C6 121.5(7)
O6 B4 C6 118.7(7)
O4 B5 O5 118.6(7)
O4 B5 C16 123.7(7)
O5 B5 C16 117.7(7)
O5 B6 O6 118.8(7)
O5 B6 C26 118.9(7)
O6 B6 C26 122.4(6)
C5 C1 C2 105.2(6)
C5 C1 B1 127.2(7)
C2 C1 B1 127.6(7)
C5 C1 Fe1 67.8(3)
C2 C1 Fe1 68.6(3)
B1 C1 Fe1 124.8(5)
C3 C2 C1 109.4(7)
C3 C2 Fe1 70.2(4)
C1 C2 Fe1 70.6(4)
C2 C3 C4 107.7(7)
C2 C3 Fe1 69.7(5)
C4 C3 Fe1 69.2(4)
C5 C4 C3 108.4(7)
C5 C4 Fe1 69.5(5)
C3 C4 Fe1 70.4(4)
C4 C5 C1 109.3(7)
C4 C5 Fe1 70.2(4)
C1 C5 Fe1 71.2(4)
C7 C6 C10 106.3(7)
C7 C6 B4 125.5(7)
C10 C6 B4 127.8(7)
C7 C6 Fe1 69.0(5)
C10 C6 Fe1 68.9(4)
B4 C6 Fe1 121.4(5)
C8 C7 C6 109.2(6)
C8 C7 Fe1 70.4(4)
C6 C7 Fe1 70.6(4)
C7 C8 C9 107.5(6)
C7 C8 Fe1 69.3(4)
C9 C8 Fe1 69.8(4)
C10 C9 C8 108.6(6)
C10 C9 Fe1 69.7(4)
C8 C9 Fe1 70.0(4)
C9 C10 C6 108.4(6)
C9 C10 Fe1 70.3(4)
C6 C10 Fe1 70.1(4)
C15 C11 C12 106.2(6)
C15 C11 B2 126.2(7)
C12 C11 B2 127.3(7)
C15 C11 Fe2 69.1(4)
C12 C11 Fe2 69.2(4)
B2 C11 Fe2 121.2(5)
C13 C12 C11 108.6(7)
C13 C12 Fe2 69.3(5)
C11 C12 Fe2 70.0(4)
C14 C13 C12 107.9(7)
C14 C13 Fe2 70.4(4)
C12 C13 Fe2 70.2(4)
C13 C14 C15 108.6(6)
C13 C14 Fe2 69.5(4)
C15 C14 Fe2 69.7(3)
C14 C15 C11 108.7(6)
C14 C15 Fe2 70.1(4)
C11 C15 Fe2 70.3(4)
C20 C16 C17 105.6(6)
C20 C16 B5 125.0(7)
C17 C16 B5 129.2(7)
C20 C16 Fe2 67.6(4)
C17 C16 Fe2 68.1(4)
B5 C16 Fe2 124.5(5)
C18 C17 C16 108.1(7)
C18 C17 Fe2 70.1(4)
C16 C17 Fe2 70.8(4)
C19 C18 C17 108.4(7)
C19 C18 Fe2 69.0(4)
C17 C18 Fe2 69.5(4)
C18 C19 C20 108.8(7)
C18 C19 Fe2 71.2(5)
C20 C19 Fe2 69.9(5)
C19 C20 C16 109.0(7)
C19 C20 Fe2 69.6(4)
C16 C20 Fe2 71.8(5)
C22 C21 C25 105.1(6)
C22 C21 B3 124.5(6)
C25 C21 B3 130.4(7)
C22 C21 Fe3 67.8(4)
C25 C21 Fe3 68.4(4)
B3 C21 Fe3 127.0(4)
C23 C22 C21 109.5(6)
C23 C22 Fe3 70.0(4)
C21 C22 Fe3 71.2(3)
C22 C23 C24 107.6(7)
C22 C23 Fe3 69.4(3)
C24 C23 Fe3 70.0(4)
C25 C24 C23 108.4(7)
C25 C24 Fe3 69.8(4)
C23 C24 Fe3 69.4(4)
C24 C25 C21 109.4(7)
C24 C25 Fe3 70.0(5)
C21 C25 Fe3 70.9(4)
C27 C26 C30 105.8(6)
C27 C26 B6 125.4(7)
C30 C26 B6 128.3(7)
C27 C26 Fe3 69.2(4)
C30 C26 Fe3 69.1(3)
B6 C26 Fe3 120.5(5)
C28 C27 C26 108.7(6)
C28 C27 Fe3 70.9(4)
C26 C27 Fe3 69.6(4)
C29 C28 C27 108.6(7)
C29 C28 Fe3 70.5(5)
C27 C28 Fe3 68.7(4)
C28 C29 C30 108.7(7)
C28 C29 Fe3 70.2(4)
C30 C29 Fe3 68.6(4)
C29 C30 C26 108.2(7)
C29 C30 Fe3 71.0(4)
C26 C30 Fe3 69.3(3)
C37 Fe4 C35 160.2(3)
C37 Fe4 C40 68.6(3)
C35 Fe4 C40 109.4(3)
C37 Fe4 C38 40.8(3)
C35 Fe4 C38 158.4(3)
C40 Fe4 C38 68.7(3)
C37 Fe4 C39 68.1(3)
C35 Fe4 C39 124.0(3)
C40 Fe4 C39 40.4(3)
C38 Fe4 C39 40.6(3)
C37 Fe4 C32 108.2(3)
C35 Fe4 C32 67.8(3)
C40 Fe4 C32 163.5(3)
C38 Fe4 C32 120.2(3)
C39 Fe4 C32 154.9(3)
C37 Fe4 C36 40.8(3)
C35 Fe4 C36 124.7(3)
C40 Fe4 C36 41.1(3)
C38 Fe4 C36 69.0(3)
C39 Fe4 C36 68.5(3)
C32 Fe4 C36 125.9(3)
C37 Fe4 C33 122.8(3)
C35 Fe4 C33 67.7(3)
C40 Fe4 C33 155.0(3)
C38 Fe4 C33 104.6(3)
C39 Fe4 C33 119.0(3)
C32 Fe4 C33 40.6(3)
C36 Fe4 C33 160.8(3)
C37 Fe4 C31 123.5(3)
C35 Fe4 C31 40.8(3)
C40 Fe4 C31 126.8(3)
C38 Fe4 C31 157.1(3)
C39 Fe4 C31 162.0(3)
C32 Fe4 C31 40.4(3)
C36 Fe4 C31 110.3(3)
C33 Fe4 C31 68.3(3)
C37 Fe4 C34 157.9(3)
C35 Fe4 C34 40.3(3)
C40 Fe4 C34 121.9(3)
C38 Fe4 C34 121.1(3)
C39 Fe4 C34 106.3(3)
C32 Fe4 C34 67.3(3)
C36 Fe4 C34 159.1(3)
C33 Fe4 C34 39.7(3)
C31 Fe4 C34 68.1(3)
C41 Fe5 C49 160.6(3)
C41 Fe5 C42 40.9(3)
C49 Fe5 C42 156.8(3)
C41 Fe5 C50 124.8(3)
C49 Fe5 C50 40.1(3)
C42 Fe5 C50 161.8(3)
C41 Fe5 C47 123.1(3)
C49 Fe5 C47 67.4(3)
C42 Fe5 C47 108.7(3)
C50 Fe5 C47 67.9(3)
C41 Fe5 C44 68.7(3)
C49 Fe5 C44 107.2(3)
C42 Fe5 C44 67.7(3)
C50 Fe5 C44 122.0(3)
C47 Fe5 C44 159.1(3)
C41 Fe5 C46 108.2(3)
C49 Fe5 C46 68.0(3)
C42 Fe5 C46 125.1(3)
C50 Fe5 C46 40.6(3)
C47 Fe5 C46 41.0(3)
C44 Fe5 C46 157.9(3)
C41 Fe5 C45 40.9(3)
C49 Fe5 C45 123.8(3)
C42 Fe5 C45 68.1(3)
C50 Fe5 C45 108.3(3)
C47 Fe5 C45 159.2(3)
C44 Fe5 C45 40.6(3)
C46 Fe5 C45 122.7(3)
C41 Fe5 C43 69.2(3)
C49 Fe5 C43 120.6(3)
C42 Fe5 C43 41.1(3)
C50 Fe5 C43 155.9(3)
C47 Fe5 C43 123.9(3)
C44 Fe5 C43 39.8(3)
C46 Fe5 C43 161.4(3)
C45 Fe5 C43 68.1(3)
C41 Fe5 C48 158.2(3)
C49 Fe5 C48 40.0(3)
C42 Fe5 C48 122.2(3)
C50 Fe5 C48 67.6(3)
C47 Fe5 C48 40.3(3)
C44 Fe5 C48 122.7(3)
C46 Fe5 C48 68.4(3)
C45 Fe5 C48 159.1(3)
C43 Fe5 C48 106.7(3)
C60 Fe6 C57 69.0(3)
C60 Fe6 C52 160.1(3)
C57 Fe6 C52 108.5(3)
C60 Fe6 C59 40.9(3)
C57 Fe6 C59 67.9(3)
C52 Fe6 C59 158.1(3)
C60 Fe6 C55 107.8(3)
C57 Fe6 C55 163.2(3)
C52 Fe6 C55 68.5(3)
C59 Fe6 C55 121.3(3)
C60 Fe6 C58 69.1(3)
C57 Fe6 C58 40.2(3)
C52 Fe6 C58 122.6(3)
C59 Fe6 C58 40.6(3)
C55 Fe6 C58 155.6(3)
C60 Fe6 C54 122.9(3)
C57 Fe6 C54 155.3(3)
C52 Fe6 C54 67.8(3)
C59 Fe6 C54 105.9(3)
C55 Fe6 C54 40.4(3)
C58 Fe6 C54 119.5(3)
C60 Fe6 C53 157.9(3)
C57 Fe6 C53 121.3(3)
C52 Fe6 C53 40.6(3)
C59 Fe6 C53 121.2(3)
C55 Fe6 C53 68.0(3)
C58 Fe6 C53 105.3(3)
C54 Fe6 C53 39.9(3)
C60 Fe6 C56 41.5(3)
C57 Fe6 C56 41.0(3)
C52 Fe6 C56 123.6(3)
C59 Fe6 C56 68.9(3)
C55 Fe6 C56 125.8(3)
C58 Fe6 C56 69.0(3)
C54 Fe6 C56 161.3(3)
C53 Fe6 C56 158.3(3)
C60 Fe6 C51 123.4(3)
C57 Fe6 C51 125.8(3)
C52 Fe6 C51 41.0(3)
C59 Fe6 C51 158.4(3)
C55 Fe6 C51 41.1(3)
C58 Fe6 C51 160.5(3)
C54 Fe6 C51 68.5(3)
C53 Fe6 C51 68.7(3)
C56 Fe6 C51 109.3(3)
B8 O7 B7 120.4(6)
B9 O8 B8 120.6(7)
B9 O9 B7 119.9(6)
B10 O10 B11 120.3(6)
B11 O11 B12 121.5(6)
B10 O12 B12 121.0(6)
O9 B7 O7 119.7(7)
O9 B7 C31 121.2(7)
O7 B7 C31 119.0(6)
O7 B8 O8 118.6(7)
O7 B8 C41 122.9(7)
O8 B8 C41 118.5(7)
O8 B9 O9 119.9(7)
O8 B9 C51 117.7(7)
O9 B9 C51 122.4(7)
O12 B10 O10 119.7(7)
O12 B10 C36 119.7(7)
O10 B10 C36 120.5(7)
O11 B11 O10 118.6(7)
O11 B11 C46 119.4(7)
O10 B11 C46 122.1(7)
O12 B12 O11 118.5(6)
O12 B12 C56 122.0(7)
O11 B12 C56 119.4(7)
C32 C31 C35 105.8(6)
C32 C31 B7 127.4(7)
C35 C31 B7 126.0(6)
C32 C31 Fe4 69.0(4)
C35 C31 Fe4 68.0(4)
B7 C31 Fe4 119.9(5)
C31 C32 C33 108.9(6)
C31 C32 Fe4 70.5(4)
C33 C32 Fe4 69.9(4)
C34 C33 C32 107.8(7)
C34 C33 Fe4 70.3(4)
C32 C33 Fe4 69.5(4)
C33 C34 C35 108.4(7)
C33 C34 Fe4 70.1(4)
C35 C34 Fe4 68.7(4)
C34 C35 C31 109.1(6)
C34 C35 Fe4 71.0(4)
C31 C35 Fe4 71.2(4)
C37 C36 C40 106.3(7)
C37 C36 B10 126.9(7)
C40 C36 B10 126.8(7)
C37 C36 Fe4 68.5(5)
C40 C36 Fe4 68.7(5)
B10 C36 Fe4 125.7(5)
C36 C37 C38 109.2(6)
C36 C37 Fe4 70.7(4)
C38 C37 Fe4 69.8(4)
C39 C38 C37 107.3(6)
C39 C38 Fe4 69.8(4)
C37 C38 Fe4 69.4(4)
C38 C39 C40 109.1(6)
C38 C39 Fe4 69.7(4)
C40 C39 Fe4 69.9(4)
C39 C40 C36 108.1(6)
C39 C40 Fe4 69.7(4)
C36 C40 Fe4 70.2(4)
C42 C41 C45 106.9(6)
C42 C41 B8 127.4(7)
C45 C41 B8 125.6(7)
C42 C41 Fe5 70.0(4)
C45 C41 Fe5 69.9(4)
B8 C41 Fe5 122.4(5)
C41 C42 C43 108.5(7)
C41 C42 Fe5 69.1(4)
C43 C42 Fe5 69.8(4)
C44 C43 C42 107.1(6)
C44 C43 Fe5 69.7(4)
C42 C43 Fe5 69.1(4)
C43 C44 C45 109.4(7)
C43 C44 Fe5 70.5(4)
C45 C44 Fe5 69.7(4)
C44 C45 C41 108.0(6)
C44 C45 Fe5 69.8(4)
C41 C45 Fe5 69.1(4)
C50 C46 C47 106.4(6)
C50 C46 B11 126.7(7)
C47 C46 B11 126.9(7)
C50 C46 Fe5 69.5(4)
C47 C46 Fe5 69.5(3)
B11 C46 Fe5 126.1(5)
C48 C47 C46 108.5(6)
C48 C47 Fe5 70.4(3)
C46 C47 Fe5 69.6(3)
C49 C48 C47 107.4(6)
C49 C48 Fe5 69.4(4)
C47 C48 Fe5 69.3(4)
C50 C49 C48 109.0(7)
C50 C49 Fe5 69.8(4)
C48 C49 Fe5 70.7(4)
C49 C50 C46 108.7(6)
C49 C50 Fe5 70.1(4)
C46 C50 Fe5 70.0(4)
C52 C51 C55 105.9(6)
C52 C51 B9 125.6(7)
C55 C51 B9 128.4(7)
C52 C51 Fe6 68.5(4)
C55 C51 Fe6 68.8(4)
B9 C51 Fe6 126.1(5)
C53 C52 C51 108.7(6)
C53 C52 Fe6 70.1(4)
C51 C52 Fe6 70.5(4)
C54 C53 C52 108.1(7)
C54 C53 Fe6 69.9(4)
C52 C53 Fe6 69.3(4)
C53 C54 C55 109.1(7)
C53 C54 Fe6 70.2(4)
C55 C54 Fe6 69.9(4)
C54 C55 C51 108.2(7)
C54 C55 Fe6 69.7(5)
C51 C55 Fe6 70.1(4)
C57 C56 C60 106.1(6)
C57 C56 B12 126.7(7)
C60 C56 B12 126.5(7)
C57 C56 Fe6 68.9(4)
C60 C56 Fe6 68.1(3)
B12 C56 Fe6 120.3(5)
C58 C57 C56 109.6(7)
C58 C57 Fe6 70.0(5)
C56 C57 Fe6 70.1(4)
C57 C58 C59 107.5(7)
C57 C58 Fe6 69.7(5)
C59 C58 Fe6 69.2(5)
C60 C59 C58 109.2(7)
C60 C59 Fe6 69.3(4)
C58 C59 Fe6 70.1(4)
C59 C60 C56 107.7(7)
C59 C60 Fe6 69.8(4)
C56 C60 Fe6 70.4(3)
C65 Fe7 C62 68.0(3)
C65 Fe7 C70 109.9(3)
C62 Fe7 C70 161.7(3)
C65 Fe7 C63 67.6(3)
C62 Fe7 C63 40.8(3)
C70 Fe7 C63 156.7(3)
C65 Fe7 C69 122.8(3)
C62 Fe7 C69 156.2(3)
C70 Fe7 C69 40.6(3)
C63 Fe7 C69 119.7(3)
C65 Fe7 C68 156.4(3)
C62 Fe7 C68 121.9(3)
C70 Fe7 C68 67.7(3)
C63 Fe7 C68 104.9(3)
C69 Fe7 C68 39.9(3)
C65 Fe7 C64 40.2(3)
C62 Fe7 C64 67.8(3)
C70 Fe7 C64 123.1(3)
C63 Fe7 C64 39.9(3)
C69 Fe7 C64 105.7(3)
C68 Fe7 C64 119.9(3)
C65 Fe7 C67 162.5(3)
C62 Fe7 C67 108.6(3)
C70 Fe7 C67 67.6(3)
C63 Fe7 C67 121.9(3)
C69 Fe7 C67 67.5(3)
C68 Fe7 C67 40.3(3)
C64 Fe7 C67 156.2(3)
C65 Fe7 C61 40.7(3)
C62 Fe7 C61 40.9(3)
C70 Fe7 C61 125.6(3)
C63 Fe7 C61 68.7(3)
C69 Fe7 C61 160.1(3)
C68 Fe7 C61 159.7(3)
C64 Fe7 C61 68.3(3)
C67 Fe7 C61 125.5(3)
C65 Fe7 C66 126.0(3)
C62 Fe7 C66 124.6(3)
C70 Fe7 C66 40.9(3)
C63 Fe7 C66 159.2(3)
C69 Fe7 C66 68.8(3)
C68 Fe7 C66 68.6(3)
C64 Fe7 C66 160.5(3)
C67 Fe7 C66 40.7(3)
C61 Fe7 C66 110.2(3)
C80 Fe8 C77 68.5(3)
C80 Fe8 C72 161.3(3)
C77 Fe8 C72 107.6(3)
C80 Fe8 C74 122.0(3)
C77 Fe8 C74 158.2(3)
C72 Fe8 C74 68.6(3)
C80 Fe8 C75 108.9(3)
C77 Fe8 C75 160.6(3)
C72 Fe8 C75 68.4(3)
C74 Fe8 C75 39.8(3)
C80 Fe8 C73 156.8(3)
C77 Fe8 C73 122.7(3)
C72 Fe8 C73 40.9(3)
C74 Fe8 C73 40.4(3)
C75 Fe8 C73 67.5(3)
C80 Fe8 C78 67.6(3)
C77 Fe8 C78 40.0(3)
C72 Fe8 C78 121.9(3)
C74 Fe8 C78 122.5(3)
C75 Fe8 C78 158.5(3)
C73 Fe8 C78 106.9(3)
C80 Fe8 C76 41.2(3)
C77 Fe8 C76 41.3(3)
C72 Fe8 C76 123.8(3)
C74 Fe8 C76 158.6(3)
C75 Fe8 C76 124.0(3)
C73 Fe8 C76 160.0(3)
C78 Fe8 C76 68.4(3)
C80 Fe8 C71 124.4(3)
C77 Fe8 C71 123.1(3)
C72 Fe8 C71 41.2(3)
C74 Fe8 C71 69.1(3)
C75 Fe8 C71 41.4(3)
C73 Fe8 C71 69.1(3)
C78 Fe8 C71 158.3(3)
C76 Fe8 C71 107.7(3)
C80 Fe8 C79 40.4(3)
C77 Fe8 C79 68.3(3)
C72 Fe8 C79 156.9(3)
C74 Fe8 C79 106.4(3)
C75 Fe8 C79 123.0(3)
C73 Fe8 C79 120.8(3)
C78 Fe8 C79 40.4(3)
C76 Fe8 C79 69.1(3)
C71 Fe8 C79 160.1(3)
C82 Fe9 C85 68.7(3)
C82 Fe9 C83 40.5(3)
C85 Fe9 C83 68.3(3)
C82 Fe9 C84 68.1(3)
C85 Fe9 C84 40.5(3)
C83 Fe9 C84 40.3(3)
C82 Fe9 C90 162.1(3)
C85 Fe9 C90 108.7(3)
C83 Fe9 C90 156.6(3)
C84 Fe9 C90 122.3(3)
C82 Fe9 C87 108.2(3)
C85 Fe9 C87 160.3(3)
C83 Fe9 C87 122.8(3)
C84 Fe9 C87 158.0(3)
C90 Fe9 C87 67.9(3)
C82 Fe9 C86 125.1(3)
C85 Fe9 C86 124.2(3)
C83 Fe9 C86 160.1(3)
C84 Fe9 C86 159.0(3)
C90 Fe9 C86 40.6(3)
C87 Fe9 C86 40.6(3)
C82 Fe9 C88 121.4(3)
C85 Fe9 C88 158.2(3)
C83 Fe9 C88 106.0(3)
C84 Fe9 C88 121.7(3)
C90 Fe9 C88 67.7(3)
C87 Fe9 C88 40.3(3)
C86 Fe9 C88 68.1(3)
C82 Fe9 C89 156.1(3)
C85 Fe9 C89 122.9(3)
C83 Fe9 C89 120.2(3)
C84 Fe9 C89 106.2(3)
C90 Fe9 C89 40.4(3)
C87 Fe9 C89 68.0(3)
C86 Fe9 C89 68.4(3)
C88 Fe9 C89 40.3(3)
C82 Fe9 C81 41.0(3)
C85 Fe9 C81 41.3(3)
C83 Fe9 C81 68.7(3)
C84 Fe9 C81 68.7(3)
C90 Fe9 C81 125.4(3)
C87 Fe9 C81 123.6(3)
C86 Fe9 C81 109.3(3)
C88 Fe9 C81 158.3(3)
C89 Fe9 C81 160.7(3)
B13 O13 B14 120.3(6)
B15 O14 B14 120.4(6)
B15 O15 B13 119.2(6)
B17 O16 B16 120.6(6)
B17 O17 B18 120.6(6)
B18 O18 B16 120.7(6)
O13 B13 O15 120.5(7)
O13 B13 C61 120.4(7)
O15 B13 C61 119.1(7)
O13 B14 O14 118.9(6)
O13 B14 C71 122.6(7)
O14 B14 C71 118.5(7)
O14 B15 O15 120.7(7)
O14 B15 C81 119.4(7)
O15 B15 C81 119.9(6)
O18 B16 O16 118.3(7)
O18 B16 C66 120.5(7)
O16 B16 C66 121.2(7)
O17 B17 O16 119.7(7)
O17 B17 C76 118.2(7)
O16 B17 C76 122.2(7)
O18 B18 O17 119.6(7)
O18 B18 C86 121.6(6)
O17 B18 C86 118.8(7)
C65 C61 C62 105.2(7)
C65 C61 B13 128.9(6)
C62 C61 B13 125.7(7)
C65 C61 Fe7 68.0(4)
C62 C61 Fe7 68.2(4)
B13 C61 Fe7 124.0(5)
C63 C62 C61 108.6(6)
C63 C62 Fe7 69.7(4)
C61 C62 Fe7 70.9(4)
C64 C63 C62 107.8(6)
C64 C63 Fe7 70.0(4)
C62 C63 Fe7 69.5(4)
C65 C64 C63 108.6(6)
C65 C64 Fe7 69.6(4)
C63 C64 Fe7 70.1(4)
C64 C65 C61 109.7(6)
C64 C65 Fe7 70.3(4)
C61 C65 Fe7 71.3(4)
C67 C66 C70 105.0(6)
C67 C66 B16 127.3(7)
C70 C66 B16 127.3(6)
C67 C66 Fe7 68.8(4)
C70 C66 Fe7 68.3(3)
B16 C66 Fe7 121.5(5)
C68 C67 C66 109.4(7)
C68 C67 Fe7 69.6(4)
C66 C67 Fe7 70.6(4)
C69 C68 C67 108.5(6)
C69 C68 Fe7 70.2(4)
C67 C68 Fe7 70.0(5)
C68 C69 C70 107.8(6)
C68 C69 Fe7 69.9(5)
C70 C69 Fe7 69.4(4)
C69 C70 C66 109.3(6)
C69 C70 Fe7 69.9(4)
C66 C70 Fe7 70.8(4)
C72 C71 C75 105.4(6)
C72 C71 B14 129.2(7)
C75 C71 B14 125.3(7)
C72 C71 Fe8 68.8(3)
C75 C71 Fe8 69.3(4)
B14 C71 Fe8 124.4(5)
C73 C72 C71 108.4(6)
C73 C72 Fe8 69.8(4)
C71 C72 Fe8 70.0(3)
C74 C73 C72 108.4(6)
C74 C73 Fe8 70.1(4)
C72 C73 Fe8 69.4(4)
C75 C74 C73 108.1(7)
C75 C74 Fe8 70.2(5)
C73 C74 Fe8 69.5(5)
C74 C75 C71 109.6(7)
C74 C75 Fe8 70.0(4)
C71 C75 Fe8 69.4(4)
C77 C76 C80 105.4(6)
C77 C76 B17 128.9(7)
C80 C76 B17 125.7(7)
C77 C76 Fe8 68.7(4)
C80 C76 Fe8 68.7(4)
B17 C76 Fe8 124.4(5)
C78 C77 C76 108.8(7)
C78 C77 Fe8 70.6(5)
C76 C77 Fe8 70.0(4)
C77 C78 C79 109.6(7)
C77 C78 Fe8 69.5(4)
C79 C78 Fe8 70.3(4)
C80 C79 C78 106.6(6)
C80 C79 Fe8 68.7(3)
C78 C79 Fe8 69.3(4)
C79 C80 C76 109.7(7)
C79 C80 Fe8 70.9(4)
C76 C80 Fe8 70.0(4)
C82 C81 C85 105.9(6)
C82 C81 B15 125.6(7)
C85 C81 B15 128.0(7)
C82 C81 Fe9 68.4(4)
C85 C81 Fe9 68.5(4)
B15 C81 Fe9 121.3(5)
C83 C82 C81 109.3(7)
C83 C82 Fe9 70.4(4)
C81 C82 Fe9 70.7(4)
C84 C83 C82 108.0(7)
C84 C83 Fe9 69.8(5)
C82 C83 Fe9 69.1(5)
C83 C84 C85 108.6(7)
C83 C84 Fe9 69.9(4)
C85 C84 Fe9 69.5(4)
C84 C85 C81 108.2(7)
C84 C85 Fe9 70.0(4)
C81 C85 Fe9 70.2(3)
C87 C86 C90 106.9(7)
C87 C86 B18 126.0(7)
C90 C86 B18 127.1(7)
C87 C86 Fe9 69.6(4)
C90 C86 Fe9 69.4(4)
B18 C86 Fe9 124.9(5)
C88 C87 C86 108.3(6)
C88 C87 Fe9 70.0(4)
C86 C87 Fe9 69.8(4)
C87 C88 C89 108.5(7)
C87 C88 Fe9 69.7(4)
C89 C88 Fe9 70.1(3)
C88 C89 C90 107.2(6)
C88 C89 Fe9 69.6(4)
C90 C89 Fe9 69.2(4)
C89 C90 C86 109.0(7)
C89 C90 Fe9 70.4(5)
C86 C90 Fe9 70.0(5)
C97 Fe10 C92 108.6(3)
C97 Fe10 C95 162.2(3)
C92 Fe10 C95 68.5(3)
C97 Fe10 C100 67.8(3)
C92 Fe10 C100 162.1(3)
C95 Fe10 C100 109.2(3)
C97 Fe10 C98 40.1(3)
C92 Fe10 C98 121.7(3)
C95 Fe10 C98 156.7(3)
C100 Fe10 C98 67.7(3)
C97 Fe10 C93 121.9(3)
C92 Fe10 C93 39.9(3)
C95 Fe10 C93 68.0(3)
C100 Fe10 C93 157.2(3)
C98 Fe10 C93 105.4(3)
C97 Fe10 C94 156.3(3)
C92 Fe10 C94 67.9(3)
C95 Fe10 C94 40.5(3)
C100 Fe10 C94 122.7(3)
C98 Fe10 C94 120.2(3)
C93 Fe10 C94 40.3(3)
C97 Fe10 C96 40.8(3)
C92 Fe10 C96 124.5(3)
C95 Fe10 C96 125.3(3)
C100 Fe10 C96 41.2(3)
C98 Fe10 C96 68.7(3)
C93 Fe10 C96 158.7(3)
C94 Fe10 C96 160.4(3)
C97 Fe10 C91 125.1(3)
C92 Fe10 C91 40.8(3)
C95 Fe10 C91 41.2(3)
C100 Fe10 C91 125.8(3)
C98 Fe10 C91 159.1(3)
C93 Fe10 C91 68.1(3)
C94 Fe10 C91 68.6(3)
C96 Fe10 C91 109.7(3)
C97 Fe10 C99 67.4(3)
C92 Fe10 C99 156.1(3)
C95 Fe10 C99 122.6(3)
C100 Fe10 C99 40.5(3)
C98 Fe10 C99 39.9(3)
C93 Fe10 C99 120.4(3)
C94 Fe10 C99 105.8(3)
C96 Fe10 C99 69.0(3)
C91 Fe10 C99 160.6(3)
C110 Fe11 C102 163.1(3)
C110 Fe11 C105 108.4(3)
C102 Fe11 C105 68.3(3)
C110 Fe11 C109 40.3(3)
C102 Fe11 C109 155.7(3)
C105 Fe11 C109 122.2(3)
C110 Fe11 C101 125.5(3)
C102 Fe11 C101 41.1(3)
C105 Fe11 C101 41.4(3)
C109 Fe11 C101 160.2(3)
C110 Fe11 C108 68.0(3)
C102 Fe11 C108 121.6(3)
C105 Fe11 C108 157.2(3)
C109 Fe11 C108 40.5(3)
C101 Fe11 C108 158.8(3)
C110 Fe11 C107 67.9(3)
C102 Fe11 C107 109.6(3)
C105 Fe11 C107 161.2(3)
C109 Fe11 C107 67.9(3)
C101 Fe11 C107 124.6(3)
C108 Fe11 C107 40.3(3)
C110 Fe11 C103 155.0(3)
C102 Fe11 C103 40.6(3)
C105 Fe11 C103 67.4(3)
C109 Fe11 C103 119.2(3)
C101 Fe11 C103 68.9(3)
C108 Fe11 C103 105.7(3)
C107 Fe11 C103 124.0(3)
C110 Fe11 C106 40.8(3)
C102 Fe11 C106 126.3(3)
C105 Fe11 C106 124.2(3)
C109 Fe11 C106 68.7(3)
C101 Fe11 C106 109.5(3)
C108 Fe11 C106 68.8(3)
C107 Fe11 C106 40.9(3)
C103 Fe11 C106 161.7(3)
C110 Fe11 C104 120.9(3)
C102 Fe11 C104 68.0(3)
C105 Fe11 C104 40.2(3)
C109 Fe11 C104 104.9(3)
C101 Fe11 C104 69.0(3)
C108 Fe11 C104 120.8(3)
C107 Fe11 C104 158.0(3)
C103 Fe11 C104 39.9(3)
C106 Fe11 C104 158.0(3)
C112 Fe12 C113 40.8(3)
C112 Fe12 C115 68.7(3)
C113 Fe12 C115 68.2(3)
C112 Fe12 C117 107.1(3)
C113 Fe12 C117 121.0(3)
C115 Fe12 C117 161.8(3)
C112 Fe12 C120 160.2(3)
C113 Fe12 C120 158.3(3)
C115 Fe12 C120 109.2(3)
C117 Fe12 C120 68.3(3)
C112 Fe12 C118 121.4(3)
C113 Fe12 C118 105.0(3)
C115 Fe12 C118 156.9(3)
C117 Fe12 C118 40.6(3)
C120 Fe12 C118 68.5(3)
C112 Fe12 C119 157.1(3)
C113 Fe12 C119 120.8(3)
C115 Fe12 C119 122.6(3)
C117 Fe12 C119 68.3(3)
C120 Fe12 C119 41.0(3)
C118 Fe12 C119 40.5(3)
C112 Fe12 C114 67.9(3)
C113 Fe12 C114 39.9(3)
C115 Fe12 C114 40.4(3)
C117 Fe12 C114 156.1(3)
C120 Fe12 C114 124.2(3)
C118 Fe12 C114 120.5(3)
C119 Fe12 C114 106.8(3)
C112 Fe12 C116 123.0(3)
C113 Fe12 C116 157.7(3)
C115 Fe12 C116 125.7(3)
C117 Fe12 C116 40.6(3)
C120 Fe12 C116 41.1(3)
C118 Fe12 C116 68.7(3)
C119 Fe12 C116 69.0(3)
C114 Fe12 C116 161.6(3)
C112 Fe12 C111 41.0(3)
C113 Fe12 C111 68.9(3)
C115 Fe12 C111 41.4(3)
C117 Fe12 C111 123.9(3)
C120 Fe12 C111 124.4(3)
C118 Fe12 C111 158.9(3)
C119 Fe12 C111 160.0(3)
C114 Fe12 C111 68.6(3)
C116 Fe12 C111 108.9(3)
B19 O19 B20 119.4(6)
B21 O20 B20 121.2(6)
B21 O21 B19 119.5(6)
B22 O22 B23 119.5(6)
B23 O23 B24 120.6(6)
B22 O24 B24 120.1(6)
O19 B19 O21 120.2(7)
O19 B19 C91 120.9(7)
O21 B19 C91 118.9(7)
O20 B20 O19 119.6(7)
O20 B20 C101 119.5(7)
O19 B20 C101 120.9(7)
O20 B21 O21 119.9(7)
O20 B21 C111 117.8(7)
O21 B21 C111 122.3(6)
O24 B22 O22 119.9(7)
O24 B22 C96 119.8(6)
O22 B22 C96 120.4(7)
O23 B23 O22 120.1(7)
O23 B23 C106 119.4(7)
O22 B23 C106 120.4(7)
O23 B24 O24 119.5(7)
O23 B24 C116 118.5(7)
O24 B24 C116 122.0(7)
C92 C91 C95 106.0(6)
C92 C91 B19 127.6(7)
C95 C91 B19 126.1(7)
C92 C91 Fe10 68.7(4)
C95 C91 Fe10 68.4(4)
B19 C91 Fe10 122.5(5)
C93 C92 C91 109.0(6)
C93 C92 Fe10 70.3(4)
C91 C92 Fe10 70.5(4)
C92 C93 C94 108.9(6)
C92 C93 Fe10 69.8(4)
C94 C93 Fe10 70.1(4)
C95 C94 C93 107.6(6)
C95 C94 Fe10 69.1(4)
C93 C94 Fe10 69.5(4)
C94 C95 C91 108.4(6)
C94 C95 Fe10 70.4(4)
C91 C95 Fe10 70.4(4)
C97 C96 C100 104.7(6)
C97 C96 B22 128.0(7)
C100 C96 B22 127.2(7)
C97 C96 Fe10 68.7(3)
C100 C96 Fe10 68.5(3)
B22 C96 Fe10 124.5(5)
C98 C97 C96 110.1(6)
C98 C97 Fe10 70.3(4)
C96 C97 Fe10 70.5(4)
C99 C98 C97 108.4(7)
C99 C98 Fe10 70.6(5)
C97 C98 Fe10 69.5(5)
C98 C99 C100 107.5(7)
C98 C99 Fe10 69.5(5)
C100 C99 Fe10 68.8(5)
C99 C100 C96 109.3(6)
C99 C100 Fe10 70.6(4)
C96 C100 Fe10 70.2(4)
C102 C101 C105 105.6(6)
C102 C101 B20 130.0(7)
C105 C101 B20 124.4(7)
C102 C101 Fe11 69.3(3)
C105 C101 Fe11 69.3(4)
B20 C101 Fe11 123.6(5)
C103 C102 C101 108.6(6)
C103 C102 Fe11 70.2(3)
C101 C102 Fe11 69.6(3)
C102 C103 C104 108.9(6)
C102 C103 Fe11 69.2(4)
C104 C103 Fe11 70.7(4)
C105 C104 C103 107.5(7)
C105 C104 Fe11 68.9(5)
C103 C104 Fe11 69.4(5)
C104 C105 C101 109.4(7)
C104 C105 Fe11 70.9(4)
C101 C105 Fe11 69.3(4)
C107 C106 C110 105.5(6)
C107 C106 B23 128.5(7)
C110 C106 B23 125.8(7)
C107 C106 Fe11 68.9(4)
C110 C106 Fe11 68.7(4)
B23 C106 Fe11 122.8(5)
C108 C107 C106 109.3(7)
C108 C107 Fe11 69.7(5)
C106 C107 Fe11 70.2(4)
C107 C108 C109 107.8(7)
C107 C108 Fe11 69.9(4)
C109 C108 Fe11 69.7(4)
C110 C109 C108 108.0(7)
C110 C109 Fe11 69.8(3)
C108 C109 Fe11 69.8(4)
C109 C110 C106 109.3(7)
C109 C110 Fe11 69.9(4)
C106 C110 Fe11 70.5(4)
C112 C111 C115 105.8(6)
C112 C111 B21 125.3(6)
C115 C111 B21 128.7(7)
C112 C111 Fe12 68.2(4)
C115 C111 Fe12 68.8(3)
B21 C111 Fe12 123.2(5)
C113 C112 C111 109.3(7)
C113 C112 Fe12 70.4(5)
C111 C112 Fe12 70.8(4)
C114 C113 C112 107.8(7)
C114 C113 Fe12 70.4(5)
C112 C113 Fe12 68.8(5)
C113 C114 C115 109.0(6)
C113 C114 Fe12 69.6(4)
C115 C114 Fe12 69.3(4)
C114 C115 C111 108.1(7)
C114 C115 Fe12 70.3(4)
C111 C115 Fe12 69.9(3)
C117 C116 C120 106.5(7)
C117 C116 B24 125.5(7)
C120 C116 B24 127.9(7)
C117 C116 Fe12 69.0(4)
C120 C116 Fe12 68.8(4)
B24 C116 Fe12 124.5(5)
C116 C117 C118 109.4(7)
C116 C117 Fe12 70.4(4)
C118 C117 Fe12 70.0(4)
C119 C118 C117 108.0(7)
C119 C118 Fe12 69.7(4)
C117 C118 Fe12 69.4(3)
C118 C119 C120 107.8(6)
C118 C119 Fe12 69.8(4)
C120 C119 Fe12 69.4(4)
C119 C120 C116 108.3(7)
C119 C120 Fe12 69.7(5)
C116 C120 Fe12 70.1(4)

loop_
_geom_bond_atom_site_label_1
_geom_bond_atom_site_label_2
_geom_bond_distance
Fe1 C5 2.035(7)
Fe1 C4 2.043(8)
Fe1 C7 2.043(7)
Fe1 C10 2.049(7)
Fe1 C9 2.057(6)
Fe1 C2 2.053(7)
Fe1 C3 2.059(8)
Fe1 C8 2.059(6)
Fe1 C6 2.065(8)
Fe1 C1 2.080(6)
Fe2 C19 2.026(8)
Fe2 C20 2.029(8)
Fe2 C13 2.036(7)
Fe2 C12 2.047(8)
Fe2 C14 2.048(6)
Fe2 C17 2.047(6)
Fe2 C15 2.043(6)
Fe2 C18 2.054(7)
Fe2 C11 2.058(8)
Fe2 C16 2.084(7)
Fe3 C22 2.034(6)
Fe3 C23 2.041(6)
Fe3 C27 2.038(7)
Fe3 C30 2.039(6)
Fe3 C26 2.043(6)
Fe3 C25 2.047(8)
Fe3 C24 2.049(7)
Fe3 C28 2.067(8)
Fe3 C29 2.071(7)
Fe3 C21 2.081(7)
O1 B1 1.374(9)
O1 B2 1.381(10)
O2 B3 1.380(9)
O2 B2 1.387(9)
O3 B1 1.367(9)
O3 B3 1.387(9)
O4 B5 1.382(9)
O4 B4 1.379(9)
O5 B6 1.369(8)
O5 B5 1.382(9)
O6 B6 1.387(9)
O6 B4 1.384(9)
B1 C1 1.550(11)
B2 C11 1.529(11)
B3 C21 1.529(11)
B4 C6 1.544(11)
B5 C16 1.524(11)
B6 C26 1.520(11)
C1 C5 1.442(10)
C1 C2 1.440(10)
C2 C3 1.412(10)
C3 C4 1.414(10)
C4 C5 1.404(10)
C6 C7 1.422(10)
C6 C10 1.439(9)
C7 C8 1.413(10)
C8 C9 1.416(9)
C9 C10 1.402(10)
C11 C15 1.422(10)
C11 C12 1.433(10)
C12 C13 1.414(10)
C13 C14 1.399(10)
C14 C15 1.408(9)
C16 C20 1.428(10)
C16 C17 1.450(9)
C17 C18 1.415(10)
C18 C19 1.392(10)
C19 C20 1.403(10)
C21 C22 1.443(10)
C21 C25 1.438(9)
C22 C23 1.413(9)
C23 C24 1.417(10)
C24 C25 1.408(10)
C26 C27 1.435(10)
C26 C30 1.449(9)
C27 C28 1.418(9)
C28 C29 1.393(10)
C29 C30 1.420(10)
Fe4 C37 2.033(7)
Fe4 C35 2.028(7)
Fe4 C40 2.042(8)
Fe4 C38 2.038(6)
Fe4 C39 2.039(6)
Fe4 C32 2.051(7)
Fe4 C36 2.062(8)
Fe4 C33 2.055(8)
Fe4 C31 2.071(6)
Fe4 C34 2.058(8)
Fe5 C41 2.041(7)
Fe5 C49 2.047(8)
Fe5 C42 2.054(8)
Fe5 C50 2.044(8)
Fe5 C47 2.050(6)
Fe5 C44 2.053(7)
Fe5 C46 2.051(6)
Fe5 C45 2.052(6)
Fe5 C43 2.063(7)
Fe5 C48 2.065(7)
Fe6 C60 2.025(6)
Fe6 C57 2.040(8)
Fe6 C52 2.036(7)
Fe6 C59 2.032(7)
Fe6 C55 2.044(8)
Fe6 C58 2.043(9)
Fe6 C54 2.042(7)
Fe6 C53 2.046(6)
Fe6 C56 2.056(6)
Fe6 C51 2.061(7)
O7 B8 1.382(10)
O7 B7 1.387(9)
O8 B9 1.374(9)
O8 B8 1.384(9)
O9 B9 1.380(10)
O9 B7 1.379(9)
O10 B10 1.379(9)
O10 B11 1.389(10)
O11 B11 1.376(9)
O11 B12 1.387(9)
O12 B10 1.374(9)
O12 B12 1.374(9)
B7 C31 1.540(11)
B8 C41 1.514(11)
B9 C51 1.547(11)
B10 C36 1.559(11)
B11 C46 1.548(10)
B12 C56 1.539(10)
C31 C32 1.424(10)
C31 C35 1.429(9)
C32 C33 1.424(10)
C33 C34 1.396(10)
C34 C35 1.408(10)
C36 C37 1.428(10)
C36 C40 1.442(10)
C37 C38 1.419(10)
C38 C39 1.413(9)
C39 C40 1.411(10)
C41 C42 1.429(10)
C41 C45 1.431(10)
C42 C43 1.444(10)
C43 C44 1.401(10)
C44 C45 1.423(9)
C46 C50 1.419(10)
C46 C47 1.436(9)
C47 C48 1.416(9)
C48 C49 1.405(10)
C49 C50 1.403(9)
C51 C52 1.436(10)
C51 C55 1.441(9)
C52 C53 1.417(10)
C53 C54 1.394(10)
C54 C55 1.412(10)
C56 C57 1.436(10)
C56 C60 1.447(9)
C57 C58 1.405(10)
C58 C59 1.415(10)
C59 C60 1.416(10)
Fe7 C65 2.039(7)
Fe7 C62 2.048(7)
Fe7 C70 2.047(7)
Fe7 C63 2.051(6)
Fe7 C69 2.054(8)
Fe7 C68 2.051(8)
Fe7 C64 2.049(6)
Fe7 C67 2.056(7)
Fe7 C61 2.084(8)
Fe7 C66 2.080(6)
Fe8 C80 2.038(6)
Fe8 C77 2.038(8)
Fe8 C72 2.041(6)
Fe8 C74 2.055(8)
Fe8 C75 2.057(8)
Fe8 C73 2.047(7)
Fe8 C78 2.053(7)
Fe8 C76 2.056(7)
Fe8 C71 2.058(6)
Fe8 C79 2.066(6)
Fe9 C82 2.033(8)
Fe9 C85 2.042(6)
Fe9 C83 2.050(8)
Fe9 C84 2.049(7)
Fe9 C90 2.051(8)
Fe9 C87 2.056(6)
Fe9 C86 2.060(8)
Fe9 C88 2.060(6)
Fe9 C89 2.067(7)
Fe9 C81 2.064(6)
O13 B13 1.374(9)
O13 B14 1.375(10)
O14 B15 1.359(9)
O14 B14 1.397(9)
O15 B15 1.376(9)
O15 B13 1.380(9)
O16 B17 1.370(9)
O16 B16 1.392(9)
O17 B17 1.365(9)
O17 B18 1.372(9)
O18 B18 1.370(9)
O18 B16 1.385(9)
B13 C61 1.554(11)
B14 C71 1.534(10)
B15 C81 1.545(11)
B16 C66 1.518(11)
B17 C76 1.537(10)
B18 C86 1.553(10)
C61 C65 1.433(10)
C61 C62 1.443(9)
C62 C63 1.429(10)
C63 C64 1.399(9)
C64 C65 1.403(10)
C66 C67 1.437(9)
C66 C70 1.441(10)
C67 C68 1.416(10)
C68 C69 1.399(9)
C69 C70 1.425(10)
C71 C72 1.442(9)
C71 C75 1.453(10)
C72 C73 1.427(10)
C73 C74 1.417(10)
C74 C75 1.399(9)
C76 C77 1.442(10)
C76 C80 1.442(10)
C77 C78 1.398(10)
C78 C79 1.422(10)
C79 C80 1.417(9)
C81 C82 1.434(11)
C81 C85 1.448(9)
C82 C83 1.412(10)
C83 C84 1.413(10)
C84 C85 1.416(10)
C86 C87 1.429(10)
C86 C90 1.428(9)
C87 C88 1.418(9)
C88 C89 1.422(10)
C89 C90 1.421(10)
Fe10 C97 2.041(7)
Fe10 C92 2.042(7)
Fe10 C95 2.039(7)
Fe10 C100 2.041(7)
Fe10 C98 2.052(8)
Fe10 C93 2.049(6)
Fe10 C94 2.057(6)
Fe10 C96 2.065(6)
Fe10 C91 2.066(8)
Fe10 C99 2.065(8)
Fe11 C110 2.042(6)
Fe11 C102 2.041(5)
Fe11 C105 2.046(8)
Fe11 C109 2.043(6)
Fe11 C101 2.045(6)
Fe11 C108 2.044(7)
Fe11 C107 2.047(8)
Fe11 C103 2.054(7)
Fe11 C106 2.065(7)
Fe11 C104 2.072(8)
Fe12 C112 2.020(8)
Fe12 C113 2.042(8)
Fe12 C115 2.040(6)
Fe12 C117 2.037(6)
Fe12 C120 2.040(8)
Fe12 C118 2.045(6)
Fe12 C119 2.044(7)
Fe12 C114 2.053(7)
Fe12 C116 2.056(8)
Fe12 C111 2.055(6)
O19 B19 1.378(9)
O19 B20 1.391(10)
O20 B21 1.367(9)
O20 B20 1.365(9)
O21 B21 1.378(9)
O21 B19 1.391(9)
O22 B22 1.387(9)
O22 B23 1.389(10)
O23 B23 1.360(10)
O23 B24 1.376(9)
O24 B22 1.372(9)
O24 B24 1.388(9)
B19 C91 1.538(11)
B20 C101 1.526(10)
B21 C111 1.538(10)
B22 C96 1.542(11)
B23 C106 1.549(11)
B24 C116 1.556(11)
C91 C92 1.432(10)
C91 C95 1.446(10)
C92 C93 1.397(10)
C93 C94 1.415(10)
C94 C95 1.418(10)
C96 C97 1.430(9)
C96 C100 1.446(10)
C97 C98 1.403(10)
C98 C99 1.406(10)
C99 C100 1.422(10)
C101 C102 1.435(9)
C101 C105 1.445(10)
C102 C103 1.421(9)
C103 C104 1.408(10)
C104 C105 1.414(9)
C106 C107 1.435(10)
C106 C110 1.432(10)
C107 C108 1.410(10)
C108 C109 1.416(11)
C109 C110 1.408(9)
C111 C112 1.427(10)
C111 C115 1.447(9)
C112 C113 1.417(10)
C113 C114 1.399(10)
C114 C115 1.413(10)
C116 C117 1.419(11)
C116 C120 1.438(10)
C117 C118 1.416(9)
C118 C119 1.416(10)
C119 C120 1.429(10)

loop_
_geom_torsion_atom_site_label_1
_geom_torsion_atom_site_label_2
_geom_torsion_atom_site_label_3
_geom_torsion_atom_site_label_4
_geom_torsion
B3 O3 B1 O1 -1.0(9)
B3 O3 B1 C1 177.1(6)
B2 O1 B1 O3 2.1(10)
B2 O1 B1 C1 -176.1(6)
B1 O1 B2 O2 0.3(10)
B1 O1 B2 C11 180.0(6)
B3 O2 B2 O1 -3.9(10)
B3 O2 B2 C11 176.5(6)
B2 O2 B3 O3 4.9(9)
B2 O2 B3 C21 -176.9(6)
B1 O3 B3 O2 -2.4(9)
B1 O3 B3 C21 179.5(6)
B5 O4 B4 O6 3.0(9)
B5 O4 B4 C6 -177.2(7)
B6 O6 B4 O4 1.3(9)
B6 O6 B4 C6 -178.6(6)
B4 O4 B5 O5 0.2(10)
B4 O4 B5 C16 -176.7(7)
B6 O5 B5 O4 -8.0(10)
B6 O5 B5 C16 169.2(6)
B5 O5 B6 O6 12.2(10)
B5 O5 B6 C26 -167.6(6)
B4 O6 B6 O5 -8.7(9)
B4 O6 B6 C26 171.0(6)
O3 B1 C1 C5 172.8(6)
O1 B1 C1 C5 -9.1(10)
O3 B1 C1 C2 -3.0(11)
O1 B1 C1 C2 175.2(6)
O3 B1 C1 Fe1 85.6(8)
O1 B1 C1 Fe1 -96.3(7)
C4 Fe1 C1 C5 37.2(5)
C7 Fe1 C1 C5 -161.4(4)
C10 Fe1 C1 C5 -74.9(6)
C9 Fe1 C1 C5 -37.0(12)
C2 Fe1 C1 C5 117.6(7)
C3 Fe1 C1 C5 80.7(5)
C8 Fe1 C1 C5 160.1(8)
C6 Fe1 C1 C5 -118.2(5)
C5 Fe1 C1 C2 -117.6(7)
C4 Fe1 C1 C2 -80.4(5)
C7 Fe1 C1 C2 81.1(5)
C10 Fe1 C1 C2 167.6(5)
C9 Fe1 C1 C2 -154.6(9)
C3 Fe1 C1 C2 -36.9(5)
C8 Fe1 C1 C2 42.5(11)
C6 Fe1 C1 C2 124.2(5)
C5 Fe1 C1 B1 120.8(8)
C4 Fe1 C1 B1 157.9(7)
C7 Fe1 C1 B1 -40.6(7)
C10 Fe1 C1 B1 45.9(7)
C9 Fe1 C1 B1 83.8(12)
C2 Fe1 C1 B1 -121.7(8)
C3 Fe1 C1 B1 -158.6(7)
C8 Fe1 C1 B1 -79.1(11)
C6 Fe1 C1 B1 2.5(7)
C5 C1 C2 C3 1.4(8)
B1 C1 C2 C3 177.9(7)
Fe1 C1 C2 C3 59.7(5)
C5 C1 C2 Fe1 -58.3(4)
B1 C1 C2 Fe1 118.2(7)
C5 Fe1 C2 C3 -81.2(5)
C4 Fe1 C2 C3 -37.6(4)
C7 Fe1 C2 C3 120.2(4)
C10 Fe1 C2 C3 -159.4(10)
C9 Fe1 C2 C3 40.1(9)
C8 Fe1 C2 C3 76.9(5)
C6 Fe1 C2 C3 162.5(4)
C1 Fe1 C2 C3 -120.0(6)
C5 Fe1 C2 C1 38.8(5)
C4 Fe1 C2 C1 82.4(5)
C7 Fe1 C2 C1 -119.8(5)
C10 Fe1 C2 C1 -39.4(13)
C9 Fe1 C2 C1 160.2(7)
C3 Fe1 C2 C1 120.0(6)
C8 Fe1 C2 C1 -163.0(5)
C6 Fe1 C2 C1 -77.4(5)
C1 C2 C3 C4 -1.0(8)
Fe1 C2 C3 C4 59.0(5)
C1 C2 C3 Fe1 -59.9(5)
C5 Fe1 C3 C2 81.8(4)
C4 Fe1 C3 C2 119.2(6)
C7 Fe1 C3 C2 -80.3(5)
C10 Fe1 C3 C2 167.2(6)
C9 Fe1 C3 C2 -162.1(4)
C8 Fe1 C3 C2 -120.5(4)
C6 Fe1 C3 C2 -51.8(10)
C1 Fe1 C3 C2 37.4(4)
C5 Fe1 C3 C4 -37.4(4)
C7 Fe1 C3 C4 160.5(4)
C10 Fe1 C3 C4 48.0(8)
C9 Fe1 C3 C4 78.7(5)
C2 Fe1 C3 C4 -119.2(6)
C8 Fe1 C3 C4 120.3(4)
C6 Fe1 C3 C4 -171.0(8)
C1 Fe1 C3 C4 -81.8(4)
C2 C3 C4 C5 0.1(8)
Fe1 C3 C4 C5 59.4(5)
C2 C3 C4 Fe1 -59.2(5)
C7 Fe1 C4 C5 -170.3(7)
C10 Fe1 C4 C5 82.5(5)
C9 Fe1 C4 C5 123.0(4)
C2 Fe1 C4 C5 -81.9(5)
C3 Fe1 C4 C5 -119.4(6)
C8 Fe1 C4 C5 163.4(4)
C6 Fe1 C4 C5 53.6(8)
C1 Fe1 C4 C5 -37.8(4)
C5 Fe1 C4 C3 119.4(6)
C7 Fe1 C4 C3 -50.9(9)
C10 Fe1 C4 C3 -158.1(4)
C9 Fe1 C4 C3 -117.6(4)
C2 Fe1 C4 C3 37.5(4)
C8 Fe1 C4 C3 -77.2(5)
C6 Fe1 C4 C3 173.0(6)
C1 Fe1 C4 C3 81.6(4)
C3 C4 C5 C1 0.8(8)
Fe1 C4 C5 C1 60.7(5)
C3 C4 C5 Fe1 -59.9(5)
C2 C1 C5 C4 -1.3(8)
B1 C1 C5 C4 -177.8(6)
Fe1 C1 C5 C4 -60.1(5)
C2 C1 C5 Fe1 58.8(5)
B1 C1 C5 Fe1 -117.7(7)
C7 Fe1 C5 C4 169.9(8)
C10 Fe1 C5 C4 -115.4(5)
C9 Fe1 C5 C4 -74.0(5)
C2 Fe1 C5 C4 81.0(5)
C3 Fe1 C5 C4 37.5(4)
C8 Fe1 C5 C4 -40.8(10)
C6 Fe1 C5 C4 -157.8(4)
C1 Fe1 C5 C4 119.6(6)
C4 Fe1 C5 C1 -119.6(6)
C7 Fe1 C5 C1 50.3(10)
C10 Fe1 C5 C1 125.0(5)
C9 Fe1 C5 C1 166.4(5)
C2 Fe1 C5 C1 -38.6(5)
C3 Fe1 C5 C1 -82.1(5)
C8 Fe1 C5 C1 -160.4(8)
C6 Fe1 C5 C1 82.6(5)
O4 B4 C6 C7 174.4(6)
O6 B4 C6 C7 -5.8(11)
O4 B4 C6 C10 2.5(12)
O6 B4 C6 C10 -177.7(6)
O4 B4 C6 Fe1 89.1(8)
O6 B4 C6 Fe1 -91.1(7)
C5 Fe1 C6 C7 -163.6(4)
C4 Fe1 C6 C7 157.7(6)
C10 Fe1 C6 C7 118.0(6)
C9 Fe1 C6 C7 80.8(4)
C2 Fe1 C6 C7 -76.9(5)
C3 Fe1 C6 C7 -37.3(10)
C8 Fe1 C6 C7 37.3(4)
C1 Fe1 C6 C7 -119.7(4)
C5 Fe1 C6 C10 78.3(5)
C4 Fe1 C6 C10 39.7(9)
C7 Fe1 C6 C10 -118.0(6)
C9 Fe1 C6 C10 -37.2(4)
C2 Fe1 C6 C10 165.0(4)
C3 Fe1 C6 C10 -155.4(8)
C8 Fe1 C6 C10 -80.8(4)
C1 Fe1 C6 C10 122.2(4)
C5 Fe1 C6 B4 -44.0(7)
C4 Fe1 C6 B4 -82.6(9)
C7 Fe1 C6 B4 119.7(7)
C10 Fe1 C6 B4 -122.3(8)
C9 Fe1 C6 B4 -159.5(7)
C2 Fe1 C6 B4 42.7(7)
C3 Fe1 C6 B4 82.3(11)
C8 Fe1 C6 B4 156.9(7)
C1 Fe1 C6 B4 -0.1(7)
C10 C6 C7 C8 -1.0(8)
B4 C6 C7 C8 -174.4(7)
Fe1 C6 C7 C8 -60.1(5)
C10 C6 C7 Fe1 59.1(5)
B4 C6 C7 Fe1 -114.3(7)
C5 Fe1 C7 C8 162.9(8)
C4 Fe1 C7 C8 -35.7(10)
C10 Fe1 C7 C8 81.1(5)
C9 Fe1 C7 C8 37.8(4)
C2 Fe1 C7 C8 -115.9(5)
C3 Fe1 C7 C8 -73.3(5)
C6 Fe1 C7 C8 119.7(6)
C1 Fe1 C7 C8 -159.3(4)
C5 Fe1 C7 C6 43.3(10)
C4 Fe1 C7 C6 -155.3(7)
C10 Fe1 C7 C6 -38.6(4)
C9 Fe1 C7 C6 -81.9(4)
C2 Fe1 C7 C6 124.4(4)
C3 Fe1 C7 C6 167.1(4)
C8 Fe1 C7 C6 -119.7(6)
C1 Fe1 C7 C6 81.0(5)
C6 C7 C8 C9 0.6(8)
Fe1 C7 C8 C9 -59.6(5)
C6 C7 C8 Fe1 60.2(5)
C5 Fe1 C8 C7 -164.3(7)
C4 Fe1 C8 C7 165.9(4)
C10 Fe1 C8 C7 -81.8(5)
C9 Fe1 C8 C7 -118.8(6)
C2 Fe1 C8 C7 83.9(5)
C3 Fe1 C8 C7 124.8(5)
C6 Fe1 C8 C7 -37.4(4)
C1 Fe1 C8 C7 52.6(11)
C5 Fe1 C8 C9 -45.5(10)
C4 Fe1 C8 C9 -75.3(5)
C7 Fe1 C8 C9 118.8(6)
C10 Fe1 C8 C9 37.0(5)
C2 Fe1 C8 C9 -157.3(5)
C3 Fe1 C8 C9 -116.4(5)
C6 Fe1 C8 C9 81.4(5)
C1 Fe1 C8 C9 171.4(8)
C7 C8 C9 C10 0.1(8)
Fe1 C8 C9 C10 -59.2(5)
C7 C8 C9 Fe1 59.2(5)
C5 Fe1 C9 C10 -78.5(5)
C4 Fe1 C9 C10 -118.6(5)
C7 Fe1 C9 C10 82.0(5)
C2 Fe1 C9 C10 171.8(7)
C3 Fe1 C9 C10 -159.7(4)
C8 Fe1 C9 C10 119.8(7)
C6 Fe1 C9 C10 38.2(4)
C1 Fe1 C9 C10 -50.5(12)
C5 Fe1 C9 C8 161.6(5)
C4 Fe1 C9 C8 121.6(5)
C7 Fe1 C9 C8 -37.8(5)
C10 Fe1 C9 C8 -119.8(7)
C2 Fe1 C9 C8 51.9(9)
C3 Fe1 C9 C8 80.4(5)
C6 Fe1 C9 C8 -81.7(5)
C1 Fe1 C9 C8 -170.4(9)
C8 C9 C10 C6 -0.7(8)
Fe1 C9 C10 C6 -60.0(5)
C8 C9 C10 Fe1 59.3(5)
C7 C6 C10 C9 1.1(8)
B4 C6 C10 C9 174.2(7)
Fe1 C6 C10 C9 60.2(5)
C7 C6 C10 Fe1 -59.1(5)
B4 C6 C10 Fe1 114.0(7)
C5 Fe1 C10 C9 120.0(5)
C4 Fe1 C10 C9 77.6(5)
C7 Fe1 C10 C9 -80.9(5)
C2 Fe1 C10 C9 -167.5(10)
C3 Fe1 C10 C9 44.0(8)
C8 Fe1 C10 C9 -37.3(4)
C6 Fe1 C10 C9 -119.1(6)
C1 Fe1 C10 C9 161.7(4)
C5 Fe1 C10 C6 -121.0(4)
C4 Fe1 C10 C6 -163.3(4)
C7 Fe1 C10 C6 38.2(4)
C9 Fe1 C10 C6 119.1(6)
C2 Fe1 C10 C6 -48.4(12)
C3 Fe1 C10 C6 163.1(6)
C8 Fe1 C10 C6 81.8(4)
C1 Fe1 C10 C6 -79.2(5)
O1 B2 C11 C15 177.2(7)
O2 B2 C11 C15 -3.2(11)
O1 B2 C11 C12 4.9(12)
O2 B2 C11 C12 -175.5(7)
O1 B2 C11 Fe2 91.3(8)
O2 B2 C11 Fe2 -89.0(7)
C19 Fe2 C11 C15 -42.4(9)
C20 Fe2 C11 C15 -80.6(5)
C13 Fe2 C11 C15 80.5(4)
C12 Fe2 C11 C15 117.7(6)
C14 Fe2 C11 C15 37.3(4)
C17 Fe2 C11 C15 -167.3(4)
C18 Fe2 C11 C15 154.8(8)
C16 Fe2 C11 C15 -124.0(4)
C19 Fe2 C11 C12 -160.1(7)
C20 Fe2 C11 C12 161.7(4)
C13 Fe2 C11 C12 -37.1(4)
C14 Fe2 C11 C12 -80.4(4)
C17 Fe2 C11 C12 75.0(5)
C15 Fe2 C11 C12 -117.7(6)
C18 Fe2 C11 C12 37.1(10)
C16 Fe2 C11 C12 118.3(4)
C19 Fe2 C11 B2 78.1(9)
C20 Fe2 C11 B2 39.9(7)
C13 Fe2 C11 B2 -159.0(7)
C12 Fe2 C11 B2 -121.8(8)
C14 Fe2 C11 B2 157.8(7)
C17 Fe2 C11 B2 -46.8(7)
C15 Fe2 C11 B2 120.5(8)
C18 Fe2 C11 B2 -84.7(11)
C16 Fe2 C11 B2 -3.5(7)
C15 C11 C12 C13 -0.8(8)
B2 C11 C12 C13 172.8(7)
Fe2 C11 C12 C13 58.8(5)
C15 C11 C12 Fe2 -59.5(5)
B2 C11 C12 Fe2 114.0(7)
C19 Fe2 C12 C13 38.6(10)
C20 Fe2 C12 C13 -167.7(7)
C14 Fe2 C12 C13 -37.8(4)
C17 Fe2 C12 C13 114.8(4)
C15 Fe2 C12 C13 -81.5(4)
C18 Fe2 C12 C13 72.9(5)
C11 Fe2 C12 C13 -120.0(6)
C16 Fe2 C12 C13 157.7(4)
C19 Fe2 C12 C11 158.6(7)
C20 Fe2 C12 C11 -47.8(9)
C13 Fe2 C12 C11 120.0(6)
C14 Fe2 C12 C11 82.1(4)
C17 Fe2 C12 C11 -125.2(4)
C15 Fe2 C12 C11 38.4(4)
C18 Fe2 C12 C11 -167.1(4)
C16 Fe2 C12 C11 -82.3(5)
C11 C12 C13 C14 1.5(8)
Fe2 C12 C13 C14 60.6(5)
C11 C12 C13 Fe2 -59.1(5)
C19 Fe2 C13 C14 76.9(5)
C20 Fe2 C13 C14 49.3(10)
C12 Fe2 C13 C14 -118.4(6)
C17 Fe2 C13 C14 158.1(5)
C15 Fe2 C13 C14 -37.1(4)
C18 Fe2 C13 C14 116.9(5)
C11 Fe2 C13 C14 -80.9(5)
C16 Fe2 C13 C14 -172.5(7)
C19 Fe2 C13 C12 -164.8(4)
C20 Fe2 C13 C12 167.7(7)
C14 Fe2 C13 C12 118.4(6)
C17 Fe2 C13 C12 -83.5(5)
C15 Fe2 C13 C12 81.3(5)
C18 Fe2 C13 C12 -124.7(4)
C11 Fe2 C13 C12 37.5(4)
C16 Fe2 C13 C12 -54.2(9)
C12 C13 C14 C15 -1.6(8)
Fe2 C13 C14 C15 58.9(5)
C12 C13 C14 Fe2 -60.4(5)
C19 Fe2 C14 C13 -120.6(5)
C20 Fe2 C14 C13 -161.0(5)
C12 Fe2 C14 C13 38.2(5)
C17 Fe2 C14 C13 -47.6(10)
C15 Fe2 C14 C13 120.1(7)
C18 Fe2 C14 C13 -79.4(5)
C11 Fe2 C14 C13 82.5(5)
C16 Fe2 C14 C13 170.3(9)
C19 Fe2 C14 C15 119.3(5)
C20 Fe2 C14 C15 78.8(6)
C13 Fe2 C14 C15 -120.1(7)
C12 Fe2 C14 C15 -81.9(5)
C17 Fe2 C14 C15 -167.7(7)
C18 Fe2 C14 C15 160.5(5)
C11 Fe2 C14 C15 -37.6(5)
C16 Fe2 C14 C15 50.2(13)
C13 C14 C15 C11 1.1(8)
Fe2 C14 C15 C11 59.9(5)
C13 C14 C15 Fe2 -58.8(5)
C12 C11 C15 C14 -0.2(8)
B2 C11 C15 C14 -173.8(6)
Fe2 C11 C15 C14 -59.7(5)
C12 C11 C15 Fe2 59.5(5)
B2 C11 C15 Fe2 -114.1(7)
C19 Fe2 C15 C14 -78.1(5)
C20 Fe2 C15 C14 -121.2(5)
C13 Fe2 C15 C14 36.9(5)
C12 Fe2 C15 C14 80.8(5)
C17 Fe2 C15 C14 159.9(11)
C18 Fe2 C15 C14 -42.8(9)
C11 Fe2 C15 C14 119.5(7)
C16 Fe2 C15 C14 -163.1(5)
C19 Fe2 C15 C11 162.4(4)
C20 Fe2 C15 C11 119.3(4)
C13 Fe2 C15 C11 -82.6(5)
C12 Fe2 C15 C11 -38.7(4)
C14 Fe2 C15 C11 -119.5(7)
C17 Fe2 C15 C11 40.4(13)
C18 Fe2 C15 C11 -162.3(6)
C16 Fe2 C15 C11 77.4(5)
O4 B5 C16 C20 178.4(7)
O5 B5 C16 C20 1.4(11)
O4 B5 C16 C17 -7.6(12)
O5 B5 C16 C17 175.4(6)
O4 B5 C16 Fe2 -96.3(7)
O5 B5 C16 Fe2 86.7(8)
C19 Fe2 C16 C20 -37.6(4)
C13 Fe2 C16 C20 -158.8(7)
C12 Fe2 C16 C20 162.0(4)
C14 Fe2 C16 C20 37.3(12)
C17 Fe2 C16 C20 -118.6(6)
C15 Fe2 C16 C20 75.8(5)
C18 Fe2 C16 C20 -80.7(5)
C11 Fe2 C16 C20 118.3(5)
C19 Fe2 C16 C17 81.0(5)
C20 Fe2 C16 C17 118.6(6)
C13 Fe2 C16 C17 -40.2(9)
C12 Fe2 C16 C17 -79.4(5)
C14 Fe2 C16 C17 155.9(10)
C15 Fe2 C16 C17 -165.6(5)
C18 Fe2 C16 C17 37.9(4)
C11 Fe2 C16 C17 -123.1(4)
C19 Fe2 C16 B5 -155.6(7)
C20 Fe2 C16 B5 -118.0(8)
C13 Fe2 C16 B5 83.2(10)
C12 Fe2 C16 B5 44.0(7)
C14 Fe2 C16 B5 -80.8(13)
C17 Fe2 C16 B5 123.4(8)
C15 Fe2 C16 B5 -42.2(8)
C18 Fe2 C16 B5 161.3(7)
C11 Fe2 C16 B5 0.3(7)
C20 C16 C17 C18 -3.0(7)
B5 C16 C17 C18 -177.9(7)
Fe2 C16 C17 C18 -60.5(5)
C20 C16 C17 Fe2 57.5(5)
B5 C16 C17 Fe2 -117.4(7)
C19 Fe2 C17 C18 36.7(5)
C20 Fe2 C17 C18 80.4(5)
C13 Fe2 C17 C18 -78.5(5)
C12 Fe2 C17 C18 -121.4(5)
C14 Fe2 C17 C18 -45.3(10)
C15 Fe2 C17 C18 165.2(11)
C11 Fe2 C17 C18 -163.1(4)
C16 Fe2 C17 C18 118.4(7)
C19 Fe2 C17 C16 -81.7(5)
C20 Fe2 C17 C16 -37.9(4)
C13 Fe2 C17 C16 163.1(4)
C12 Fe2 C17 C16 120.3(5)
C14 Fe2 C17 C16 -163.6(7)
C15 Fe2 C17 C16 46.8(13)
C18 Fe2 C17 C16 -118.4(7)
C11 Fe2 C17 C16 78.5(5)
C16 C17 C18 C19 2.8(8)
Fe2 C17 C18 C19 -58.1(5)
C16 C17 C18 Fe2 61.0(5)
C20 Fe2 C18 C19 37.8(4)
C13 Fe2 C18 C19 -121.6(4)
C12 Fe2 C18 C19 -161.7(4)
C14 Fe2 C18 C19 -80.5(5)
C17 Fe2 C18 C19 120.3(6)
C15 Fe2 C18 C19 -50.4(9)
C11 Fe2 C18 C19 169.8(8)
C16 Fe2 C18 C19 81.7(5)
C19 Fe2 C18 C17 -120.3(6)
C20 Fe2 C18 C17 -82.5(5)
C13 Fe2 C18 C17 118.1(5)
C12 Fe2 C18 C17 78.0(5)
C14 Fe2 C18 C17 159.2(4)
C15 Fe2 C18 C17 -170.7(6)
C11 Fe2 C18 C17 49.5(11)
C16 Fe2 C18 C17 -38.5(4)
C17 C18 C19 C20 -1.5(9)
Fe2 C18 C19 C20 -60.0(5)
C17 C18 C19 Fe2 58.5(5)
C20 Fe2 C19 C18 -119.2(6)
C13 Fe2 C19 C18 75.3(5)
C12 Fe2 C19 C18 46.8(10)
C14 Fe2 C19 C18 116.1(4)
C17 Fe2 C19 C18 -37.1(4)
C15 Fe2 C19 C18 157.3(4)
C11 Fe2 C19 C18 -171.9(6)
C16 Fe2 C19 C18 -81.6(4)
C13 Fe2 C19 C20 -165.5(4)
C12 Fe2 C19 C20 166.0(7)
C14 Fe2 C19 C20 -124.7(4)
C17 Fe2 C19 C20 82.1(4)
C15 Fe2 C19 C20 -83.5(5)
C18 Fe2 C19 C20 119.2(6)
C11 Fe2 C19 C20 -52.6(8)
C16 Fe2 C19 C20 37.7(4)
C18 C19 C20 C16 -0.5(9)
Fe2 C19 C20 C16 -61.2(5)
C18 C19 C20 Fe2 60.8(5)
C17 C16 C20 C19 2.1(8)
B5 C16 C20 C19 177.3(7)
Fe2 C16 C20 C19 59.9(5)
C17 C16 C20 Fe2 -57.7(5)
B5 C16 C20 Fe2 117.4(7)
C13 Fe2 C20 C19 37.1(10)
C12 Fe2 C20 C19 -165.9(7)
C14 Fe2 C20 C19 73.5(5)
C17 Fe2 C20 C19 -80.9(4)
C15 Fe2 C20 C19 115.8(4)
C18 Fe2 C20 C19 -37.2(4)
C11 Fe2 C20 C19 158.6(4)
C16 Fe2 C20 C19 -119.3(6)
C19 Fe2 C20 C16 119.3(6)
C13 Fe2 C20 C16 156.4(7)
C12 Fe2 C20 C16 -46.6(10)
C14 Fe2 C20 C16 -167.2(4)
C17 Fe2 C20 C16 38.4(4)
C15 Fe2 C20 C16 -125.0(4)
C18 Fe2 C20 C16 82.0(5)
C11 Fe2 C20 C16 -82.1(5)
O2 B3 C21 C22 8.5(10)
O3 B3 C21 C22 -173.3(6)
O2 B3 C21 C25 -172.7(6)
O3 B3 C21 C25 5.5(11)
O2 B3 C21 Fe3 95.3(7)
O3 B3 C21 Fe3 -86.6(9)
C23 Fe3 C21 C22 -37.1(4)
C27 Fe3 C21 C22 76.1(5)
C30 Fe3 C21 C22 162.3(4)
C26 Fe3 C21 C22 119.0(4)
C25 Fe3 C21 C22 -117.7(5)
C24 Fe3 C21 C22 -80.8(4)
C28 Fe3 C21 C22 40.6(9)
C29 Fe3 C21 C22 -162.6(7)
C22 Fe3 C21 C25 117.7(5)
C23 Fe3 C21 C25 80.6(4)
C27 Fe3 C21 C25 -166.2(4)
C30 Fe3 C21 C25 -80.0(5)
C26 Fe3 C21 C25 -123.3(4)
C24 Fe3 C21 C25 36.9(4)
C28 Fe3 C21 C25 158.3(7)
C29 Fe3 C21 C25 -44.9(9)
C22 Fe3 C21 B3 -117.3(8)
C23 Fe3 C21 B3 -154.4(7)
C27 Fe3 C21 B3 -41.2(8)
C30 Fe3 C21 B3 45.0(8)
C26 Fe3 C21 B3 1.7(7)
C25 Fe3 C21 B3 125.0(8)
C24 Fe3 C21 B3 162.0(7)
C28 Fe3 C21 B3 -76.7(10)
C29 Fe3 C21 B3 80.1(11)
C25 C21 C22 C23 1.2(7)
B3 C21 C22 C23 -179.7(6)
Fe3 C21 C22 C23 59.7(5)
C25 C21 C22 Fe3 -58.5(4)
B3 C21 C22 Fe3 120.6(6)
C27 Fe3 C22 C23 117.2(5)
C30 Fe3 C22 C23 -169.1(9)
C26 Fe3 C22 C23 159.5(5)
C25 Fe3 C22 C23 -81.5(5)
C24 Fe3 C22 C23 -38.0(5)
C28 Fe3 C22 C23 75.7(5)
C29 Fe3 C22 C23 45.2(10)
C21 Fe3 C22 C23 -120.0(6)
C23 Fe3 C22 C21 120.0(6)
C27 Fe3 C22 C21 -122.8(4)
C30 Fe3 C22 C21 -49.1(11)
C26 Fe3 C22 C21 -80.5(5)
C25 Fe3 C22 C21 38.5(4)
C24 Fe3 C22 C21 82.0(4)
C28 Fe3 C22 C21 -164.3(4)
C29 Fe3 C22 C21 165.2(7)
C21 C22 C23 C24 -0.5(8)
Fe3 C22 C23 C24 59.9(5)
C21 C22 C23 Fe3 -60.5(5)
C27 Fe3 C23 C22 -80.4(5)
C30 Fe3 C23 C22 170.3(8)
C26 Fe3 C23 C22 -50.0(10)
C25 Fe3 C23 C22 81.5(5)
C24 Fe3 C23 C22 118.6(7)
C28 Fe3 C23 C22 -121.5(5)
C29 Fe3 C23 C22 -161.1(5)
C21 Fe3 C23 C22 37.5(5)
C22 Fe3 C23 C24 -118.6(7)
C27 Fe3 C23 C24 161.0(4)
C30 Fe3 C23 C24 51.7(11)
C26 Fe3 C23 C24 -168.6(7)
C25 Fe3 C23 C24 -37.1(4)
C28 Fe3 C23 C24 119.9(5)
C29 Fe3 C23 C24 80.3(6)
C21 Fe3 C23 C24 -81.1(5)
C22 C23 C24 C25 -0.4(8)
Fe3 C23 C24 C25 59.1(5)
C22 C23 C24 Fe3 -59.6(5)
C22 Fe3 C24 C25 -81.8(4)
C23 Fe3 C24 C25 -119.8(6)
C27 Fe3 C24 C25 -163.8(6)
C30 Fe3 C24 C25 80.8(5)
C26 Fe3 C24 C25 46.6(11)
C28 Fe3 C24 C25 163.1(4)
C29 Fe3 C24 C25 122.2(4)
C21 Fe3 C24 C25 -37.4(4)
C22 Fe3 C24 C23 38.0(5)
C27 Fe3 C24 C23 -44.0(9)
C30 Fe3 C24 C23 -159.5(5)
C26 Fe3 C24 C23 166.4(8)
C25 Fe3 C24 C23 119.8(6)
C28 Fe3 C24 C23 -77.1(5)
C29 Fe3 C24 C23 -118.0(5)
C21 Fe3 C24 C23 82.4(5)
C23 C24 C25 C21 1.2(8)
Fe3 C24 C25 C21 60.1(5)
C23 C24 C25 Fe3 -58.9(5)
C22 C21 C25 C24 -1.5(7)
B3 C21 C25 C24 179.5(7)
Fe3 C21 C25 C24 -59.6(5)
C22 C21 C25 Fe3 58.1(4)
B3 C21 C25 Fe3 -120.9(7)
C22 Fe3 C25 C24 81.3(4)
C23 Fe3 C25 C24 37.4(4)
C27 Fe3 C25 C24 158.9(7)
C30 Fe3 C25 C24 -119.3(4)
C26 Fe3 C25 C24 -163.3(4)
C28 Fe3 C25 C24 -40.2(9)
C29 Fe3 C25 C24 -76.5(5)
C21 Fe3 C25 C24 120.1(6)
C22 Fe3 C25 C21 -38.8(4)
C23 Fe3 C25 C21 -82.6(4)
C27 Fe3 C25 C21 38.9(9)
C30 Fe3 C25 C21 120.6(4)
C26 Fe3 C25 C21 76.7(5)
C24 Fe3 C25 C21 -120.1(6)
C28 Fe3 C25 C21 -160.2(6)
C29 Fe3 C25 C21 163.4(4)
O5 B6 C26 C27 2.1(10)
O6 B6 C26 C27 -177.7(6)
O5 B6 C26 C30 -169.4(6)
O6 B6 C26 C30 10.9(11)
O5 B6 C26 Fe3 -83.0(8)
O6 B6 C26 Fe3 97.3(7)
C22 Fe3 C26 C27 -77.9(5)
C23 Fe3 C26 C27 -41.6(10)
C30 Fe3 C26 C27 117.2(6)
C25 Fe3 C26 C27 -163.0(4)
C24 Fe3 C26 C27 161.9(8)
C28 Fe3 C26 C27 37.3(4)
C29 Fe3 C26 C27 79.7(5)
C21 Fe3 C26 C27 -120.9(4)
C22 Fe3 C26 C30 164.9(5)
C23 Fe3 C26 C30 -158.8(8)
C27 Fe3 C26 C30 -117.2(6)
C25 Fe3 C26 C30 79.8(5)
C24 Fe3 C26 C30 44.7(11)
C28 Fe3 C26 C30 -79.9(5)
C29 Fe3 C26 C30 -37.5(5)
C21 Fe3 C26 C30 121.9(5)
C22 Fe3 C26 B6 41.9(7)
C23 Fe3 C26 B6 78.2(11)
C27 Fe3 C26 B6 119.8(8)
C30 Fe3 C26 B6 -123.0(8)
C25 Fe3 C26 B6 -43.2(7)
C24 Fe3 C26 B6 -78.4(11)
C28 Fe3 C26 B6 157.1(7)
C29 Fe3 C26 B6 -160.6(7)
C21 Fe3 C26 B6 -1.2(7)
C30 C26 C27 C28 -0.6(7)
B6 C26 C27 C28 -173.7(6)
Fe3 C26 C27 C28 -60.3(5)
C30 C26 C27 Fe3 59.7(4)
B6 C26 C27 Fe3 -113.3(7)
C22 Fe3 C27 C28 -119.9(4)
C23 Fe3 C27 C28 -77.8(5)
C30 Fe3 C27 C28 80.1(4)
C26 Fe3 C27 C28 119.4(6)
C25 Fe3 C27 C28 168.8(7)
C24 Fe3 C27 C28 -46.2(8)
C29 Fe3 C27 C28 36.4(4)
C21 Fe3 C27 C28 -161.6(4)
C22 Fe3 C27 C26 120.7(4)
C23 Fe3 C27 C26 162.8(4)
C30 Fe3 C27 C26 -39.3(4)
C25 Fe3 C27 C26 49.4(9)
C24 Fe3 C27 C26 -165.6(6)
C28 Fe3 C27 C26 -119.4(6)
C29 Fe3 C27 C26 -83.0(4)
C21 Fe3 C27 C26 79.0(5)
C26 C27 C28 C29 0.1(8)
Fe3 C27 C28 C29 -59.4(5)
C26 C27 C28 Fe3 59.5(5)
C22 Fe3 C28 C29 -161.8(4)
C23 Fe3 C28 C29 -120.9(4)
C27 Fe3 C28 C29 120.1(6)
C30 Fe3 C28 C29 37.2(4)
C26 Fe3 C28 C29 82.1(4)
C25 Fe3 C28 C29 -50.8(8)
C24 Fe3 C28 C29 -79.8(5)
C21 Fe3 C28 C29 168.0(6)
C22 Fe3 C28 C27 78.1(4)
C23 Fe3 C28 C27 119.0(4)
C30 Fe3 C28 C27 -82.9(4)
C26 Fe3 C28 C27 -38.0(4)
C25 Fe3 C28 C27 -170.9(6)
C24 Fe3 C28 C27 160.1(4)
C29 Fe3 C28 C27 -120.1(6)
C21 Fe3 C28 C27 47.9(9)
C27 C28 C29 C30 0.4(8)
Fe3 C28 C29 C30 -57.9(5)
C27 C28 C29 Fe3 58.3(5)
C22 Fe3 C29 C28 42.8(9)
C23 Fe3 C29 C28 75.5(5)
C27 Fe3 C29 C28 -37.4(4)
C30 Fe3 C29 C28 -120.5(6)
C26 Fe3 C29 C28 -81.9(4)
C25 Fe3 C29 C28 158.9(4)
C24 Fe3 C29 C28 117.7(4)
C21 Fe3 C29 C28 -167.3(7)
C22 Fe3 C29 C30 163.3(7)
C23 Fe3 C29 C30 -164.0(5)
C27 Fe3 C29 C30 83.1(5)
C26 Fe3 C29 C30 38.6(5)
C25 Fe3 C29 C30 -80.6(5)
C24 Fe3 C29 C30 -121.8(5)
C28 Fe3 C29 C30 120.5(6)
C21 Fe3 C29 C30 -46.8(10)
C28 C29 C30 C26 -0.8(8)
Fe3 C29 C30 C26 -59.6(5)
C28 C29 C30 Fe3 58.8(5)
C27 C26 C30 C29 0.9(8)
B6 C26 C30 C29 173.6(6)
Fe3 C26 C30 C29 60.7(5)
C27 C26 C30 Fe3 -59.8(4)
B6 C26 C30 Fe3 113.0(7)
C22 Fe3 C30 C29 -160.2(9)
C23 Fe3 C30 C29 39.2(11)
C27 Fe3 C30 C29 -79.9(5)
C26 Fe3 C30 C29 -118.8(7)
C25 Fe3 C30 C29 119.6(5)
C24 Fe3 C30 C29 77.0(6)
C28 Fe3 C30 C29 -36.2(5)
C21 Fe3 C30 C29 162.7(4)
C22 Fe3 C30 C26 -41.3(12)
C23 Fe3 C30 C26 158.0(8)
C27 Fe3 C30 C26 38.9(4)
C25 Fe3 C30 C26 -121.5(5)
C24 Fe3 C30 C26 -164.2(4)
C28 Fe3 C30 C26 82.6(5)
C29 Fe3 C30 C26 118.8(7)
C21 Fe3 C30 C26 -78.4(5)
B9 O9 B7 O7 1.8(9)
B9 O9 B7 C31 -177.8(6)
B8 O7 B7 O9 0.4(9)
B8 O7 B7 C31 180.0(6)
B7 O7 B8 O8 -6.7(9)
B7 O7 B8 C41 172.2(6)
B9 O8 B8 O7 11.0(9)
B9 O8 B8 C41 -167.9(6)
B8 O8 B9 O9 -9.0(9)
B8 O8 B9 C51 169.9(6)
B7 O9 B9 O8 2.5(10)
B7 O9 B9 C51 -176.4(6)
B12 O12 B10 O10 5.4(9)
B12 O12 B10 C36 -173.4(6)
B11 O10 B10 O12 -3.1(9)
B11 O10 B10 C36 175.6(6)
B12 O11 B11 O10 5.9(9)
B12 O11 B11 C46 -175.0(6)
B10 O10 B11 O11 -2.4(9)
B10 O10 B11 C46 178.5(6)
B10 O12 B12 O11 -1.9(9)
B10 O12 B12 C56 176.8(6)
B11 O11 B12 O12 -3.8(9)
B11 O11 B12 C56 177.4(6)
O9 B7 C31 C32 2.4(11)
O7 B7 C31 C32 -177.2(6)
O9 B7 C31 C35 171.2(6)
O7 B7 C31 C35 -8.4(10)
O9 B7 C31 Fe4 87.9(7)
O7 B7 C31 Fe4 -91.7(7)
C37 Fe4 C31 C32 78.4(5)
C35 Fe4 C31 C32 -118.0(7)
C40 Fe4 C31 C32 165.5(5)
C38 Fe4 C31 C32 38.3(11)
C39 Fe4 C31 C32 -155.2(10)
C36 Fe4 C31 C32 122.0(5)
C33 Fe4 C31 C32 -37.5(4)
C34 Fe4 C31 C32 -80.3(5)
C37 Fe4 C31 C35 -163.7(4)
C40 Fe4 C31 C35 -76.6(5)
C38 Fe4 C31 C35 156.3(8)
C39 Fe4 C31 C35 -37.2(13)
C32 Fe4 C31 C35 118.0(7)
C36 Fe4 C31 C35 -120.0(4)
C33 Fe4 C31 C35 80.5(5)
C34 Fe4 C31 C35 37.6(4)
C37 Fe4 C31 B7 -43.7(7)
C35 Fe4 C31 B7 120.0(7)
C40 Fe4 C31 B7 43.4(7)
C38 Fe4 C31 B7 -83.8(10)
C39 Fe4 C31 B7 82.8(12)
C32 Fe4 C31 B7 -122.1(8)
C36 Fe4 C31 B7 0.0(6)
C33 Fe4 C31 B7 -159.5(6)
C34 Fe4 C31 B7 157.6(6)
C35 C31 C32 C33 1.2(8)
B7 C31 C32 C33 171.9(7)
Fe4 C31 C32 C33 59.6(5)
C35 C31 C32 Fe4 -58.3(5)
B7 C31 C32 Fe4 112.3(7)
C37 Fe4 C32 C31 -120.8(5)
C35 Fe4 C32 C31 38.6(4)
C40 Fe4 C32 C31 -44.9(12)
C38 Fe4 C32 C31 -163.8(5)
C39 Fe4 C32 C31 162.2(7)
C36 Fe4 C32 C31 -79.0(5)
C33 Fe4 C32 C31 119.6(6)
C34 Fe4 C32 C31 82.3(5)
C37 Fe4 C32 C33 119.6(4)
C35 Fe4 C32 C33 -81.1(4)
C40 Fe4 C32 C33 -164.6(9)
C38 Fe4 C32 C33 76.6(5)
C39 Fe4 C32 C33 42.6(9)
C36 Fe4 C32 C33 161.3(4)
C31 Fe4 C32 C33 -119.6(6)
C34 Fe4 C32 C33 -37.3(4)
C31 C32 C33 C34 0.1(8)
Fe4 C32 C33 C34 60.1(5)
C31 C32 C33 Fe4 -60.0(5)
C37 Fe4 C33 C34 161.8(4)
C35 Fe4 C33 C34 -37.2(4)
C40 Fe4 C33 C34 50.9(8)
C38 Fe4 C33 C34 121.5(4)
C39 Fe4 C33 C34 80.4(5)
C32 Fe4 C33 C34 -118.7(6)
C36 Fe4 C33 C34 -170.9(7)
C31 Fe4 C33 C34 -81.4(4)
C37 Fe4 C33 C32 -79.5(5)
C35 Fe4 C33 C32 81.5(4)
C40 Fe4 C33 C32 169.7(6)
C38 Fe4 C33 C32 -119.7(4)
C39 Fe4 C33 C32 -160.8(4)
C36 Fe4 C33 C32 -52.2(10)
C31 Fe4 C33 C32 37.3(4)
C34 Fe4 C33 C32 118.7(6)
C32 C33 C34 C35 -1.5(8)
Fe4 C33 C34 C35 58.2(5)
C32 C33 C34 Fe4 -59.7(5)
C37 Fe4 C34 C33 -44.3(9)
C35 Fe4 C34 C33 120.1(6)
C40 Fe4 C34 C33 -157.3(4)
C38 Fe4 C34 C33 -74.5(5)
C39 Fe4 C34 C33 -116.1(4)
C32 Fe4 C34 C33 38.2(4)
C36 Fe4 C34 C33 171.6(7)
C31 Fe4 C34 C33 82.0(4)
C37 Fe4 C34 C35 -164.4(7)
C40 Fe4 C34 C35 82.6(5)
C38 Fe4 C34 C35 165.4(4)
C39 Fe4 C34 C35 123.8(4)
C32 Fe4 C34 C35 -81.9(5)
C36 Fe4 C34 C35 51.5(9)
C33 Fe4 C34 C35 -120.1(6)
C31 Fe4 C34 C35 -38.1(4)
C33 C34 C35 C31 2.3(8)
Fe4 C34 C35 C31 61.3(5)
C33 C34 C35 Fe4 -59.0(5)
C32 C31 C35 C34 -2.2(8)
B7 C31 C35 C34 -173.0(7)
Fe4 C31 C35 C34 -61.2(5)
C32 C31 C35 Fe4 59.0(5)
B7 C31 C35 Fe4 -111.8(7)
C37 Fe4 C35 C34 162.6(8)
C40 Fe4 C35 C34 -116.8(5)
C38 Fe4 C35 C34 -35.9(10)
C39 Fe4 C35 C34 -74.1(5)
C32 Fe4 C35 C34 80.7(5)
C36 Fe4 C35 C34 -160.1(4)
C33 Fe4 C35 C34 36.7(4)
C31 Fe4 C35 C34 118.9(6)
C37 Fe4 C35 C31 43.8(10)
C40 Fe4 C35 C31 124.4(5)
C38 Fe4 C35 C31 -154.8(8)
C39 Fe4 C35 C31 167.0(5)
C32 Fe4 C35 C31 -38.2(4)
C36 Fe4 C35 C31 81.0(5)
C33 Fe4 C35 C31 -82.2(5)
C34 Fe4 C35 C31 -118.9(6)
O12 B10 C36 C37 -5.9(11)
O10 B10 C36 C37 175.3(6)
O12 B10 C36 C40 176.8(6)
O10 B10 C36 C40 -1.9(11)
O12 B10 C36 Fe4 -94.5(7)
O10 B10 C36 Fe4 86.8(8)
C35 Fe4 C36 C37 -161.7(4)
C40 Fe4 C36 C37 118.5(6)
C38 Fe4 C36 C37 37.3(4)
C39 Fe4 C36 C37 80.9(4)
C32 Fe4 C36 C37 -75.5(5)
C33 Fe4 C36 C37 -36.2(10)
C31 Fe4 C36 C37 -118.3(4)
C34 Fe4 C36 C37 160.3(7)
C37 Fe4 C36 C40 -118.5(6)
C35 Fe4 C36 C40 79.8(5)
C38 Fe4 C36 C40 -81.2(4)
C39 Fe4 C36 C40 -37.6(4)
C32 Fe4 C36 C40 166.0(4)
C33 Fe4 C36 C40 -154.7(7)
C31 Fe4 C36 C40 123.2(4)
C34 Fe4 C36 C40 41.8(9)
C37 Fe4 C36 B10 120.7(8)
C35 Fe4 C36 B10 -41.0(7)
C40 Fe4 C36 B10 -120.8(8)
C38 Fe4 C36 B10 158.0(7)
C39 Fe4 C36 B10 -158.3(7)
C32 Fe4 C36 B10 45.2(7)
C33 Fe4 C36 B10 84.6(10)
C31 Fe4 C36 B10 2.5(7)
C34 Fe4 C36 B10 -79.0(10)
C40 C36 C37 C38 -0.8(8)
B10 C36 C37 C38 -178.5(7)
Fe4 C36 C37 C38 -59.3(5)
C40 C36 C37 Fe4 58.5(5)
B10 C36 C37 Fe4 -119.2(7)
C35 Fe4 C37 C36 49.6(10)
C40 Fe4 C37 C36 -38.4(4)
C38 Fe4 C37 C36 -120.1(6)
C39 Fe4 C37 C36 -82.1(4)
C32 Fe4 C37 C36 124.4(4)
C33 Fe4 C37 C36 166.7(4)
C31 Fe4 C37 C36 82.4(5)
C34 Fe4 C37 C36 -161.3(7)
C35 Fe4 C37 C38 169.7(8)
C40 Fe4 C37 C38 81.7(5)
C39 Fe4 C37 C38 38.0(4)
C32 Fe4 C37 C38 -115.5(5)
C36 Fe4 C37 C38 120.1(6)
C33 Fe4 C37 C38 -73.2(5)
C31 Fe4 C37 C38 -157.5(4)
C34 Fe4 C37 C38 -41.2(9)
C36 C37 C38 C39 0.1(8)
Fe4 C37 C38 C39 -59.8(5)
C36 C37 C38 Fe4 59.9(5)
C37 Fe4 C38 C39 118.5(7)
C35 Fe4 C38 C39 -52.1(10)
C40 Fe4 C38 C39 36.9(5)
C32 Fe4 C38 C39 -158.6(5)
C36 Fe4 C38 C39 81.2(5)
C33 Fe4 C38 C39 -117.8(5)
C31 Fe4 C38 C39 173.7(8)
C34 Fe4 C38 C39 -78.4(5)
C35 Fe4 C38 C37 -170.5(7)
C40 Fe4 C38 C37 -81.6(5)
C39 Fe4 C38 C37 -118.5(7)
C32 Fe4 C38 C37 82.9(5)
C36 Fe4 C38 C37 -37.3(4)
C33 Fe4 C38 C37 123.7(5)
C31 Fe4 C38 C37 55.2(10)
C34 Fe4 C38 C37 163.2(4)
C37 C38 C39 C40 0.6(8)
Fe4 C38 C39 C40 -58.9(5)
C37 C38 C39 Fe4 59.5(5)
C37 Fe4 C39 C38 -38.2(5)
C35 Fe4 C39 C38 159.5(5)
C40 Fe4 C39 C38 -120.5(7)
C32 Fe4 C39 C38 48.0(9)
C36 Fe4 C39 C38 -82.3(5)
C33 Fe4 C39 C38 78.2(5)
C31 Fe4 C39 C38 -172.0(10)
C34 Fe4 C39 C38 119.1(5)
C37 Fe4 C39 C40 82.3(5)
C35 Fe4 C39 C40 -80.0(5)
C38 Fe4 C39 C40 120.5(7)
C32 Fe4 C39 C40 168.5(7)
C36 Fe4 C39 C40 38.2(4)
C33 Fe4 C39 C40 -161.3(4)
C31 Fe4 C39 C40 -51.5(13)
C34 Fe4 C39 C40 -120.4(5)
C38 C39 C40 C36 -1.2(8)
Fe4 C39 C40 C36 -59.9(5)
C38 C39 C40 Fe4 58.8(5)
C37 C36 C40 C39 1.2(8)
B10 C36 C40 C39 178.9(7)
Fe4 C36 C40 C39 59.6(5)
C37 C36 C40 Fe4 -58.4(5)
B10 C36 C40 Fe4 119.3(7)
C37 Fe4 C40 C39 -80.9(5)
C35 Fe4 C40 C39 120.1(4)
C38 Fe4 C40 C39 -37.0(4)
C32 Fe4 C40 C39 -162.7(9)
C36 Fe4 C40 C39 -119.0(6)
C33 Fe4 C40 C39 41.6(9)
C31 Fe4 C40 C39 162.5(4)
C34 Fe4 C40 C39 77.3(5)
C37 Fe4 C40 C36 38.1(4)
C35 Fe4 C40 C36 -120.9(4)
C38 Fe4 C40 C36 82.0(4)
C39 Fe4 C40 C36 119.0(6)
C32 Fe4 C40 C36 -43.6(12)
C33 Fe4 C40 C36 160.6(6)
C31 Fe4 C40 C36 -78.5(5)
C34 Fe4 C40 C36 -163.7(4)
O7 B8 C41 C42 9.0(11)
O8 B8 C41 C42 -172.1(6)
O7 B8 C41 C45 -175.0(6)
O8 B8 C41 C45 3.9(10)
O7 B8 C41 Fe5 97.6(8)
O8 B8 C41 Fe5 -83.5(7)
C49 Fe5 C41 C42 -161.5(7)
C50 Fe5 C41 C42 164.9(4)
C47 Fe5 C41 C42 80.3(5)
C44 Fe5 C41 C42 -80.2(4)
C46 Fe5 C41 C42 123.1(4)
C45 Fe5 C41 C42 -117.6(6)
C43 Fe5 C41 C42 -37.4(4)
C48 Fe5 C41 C42 45.8(9)
C49 Fe5 C41 C45 -43.9(9)
C42 Fe5 C41 C45 117.6(6)
C50 Fe5 C41 C45 -77.5(5)
C47 Fe5 C41 C45 -162.1(4)
C44 Fe5 C41 C45 37.4(4)
C46 Fe5 C41 C45 -119.4(4)
C43 Fe5 C41 C45 80.2(4)
C48 Fe5 C41 C45 163.3(7)
C49 Fe5 C41 B8 76.2(10)
C42 Fe5 C41 B8 -122.3(8)
C50 Fe5 C41 B8 42.6(7)
C47 Fe5 C41 B8 -42.0(7)
C44 Fe5 C41 B8 157.5(7)
C46 Fe5 C41 B8 0.8(7)
C45 Fe5 C41 B8 120.1(8)
C43 Fe5 C41 B8 -159.7(7)
C48 Fe5 C41 B8 -76.5(10)
C45 C41 C42 C43 -1.7(7)
B8 C41 C42 C43 174.9(7)
Fe5 C41 C42 C43 58.8(5)
C45 C41 C42 Fe5 -60.5(5)
B8 C41 C42 Fe5 116.1(7)
C49 Fe5 C42 C41 164.5(6)
C50 Fe5 C42 C41 -43.3(10)
C47 Fe5 C42 C41 -119.3(4)
C44 Fe5 C42 C41 82.7(4)
C46 Fe5 C42 C41 -76.7(4)
C45 Fe5 C42 C41 38.8(4)
C43 Fe5 C42 C41 120.2(5)
C48 Fe5 C42 C41 -161.7(4)
C41 Fe5 C42 C43 -120.2(5)
C49 Fe5 C42 C43 44.3(8)
C50 Fe5 C42 C43 -163.5(7)
C47 Fe5 C42 C43 120.5(4)
C44 Fe5 C42 C43 -37.5(4)
C46 Fe5 C42 C43 163.1(4)
C45 Fe5 C42 C43 -81.4(4)
C48 Fe5 C42 C43 78.2(5)
C41 C42 C43 C44 1.2(8)
Fe5 C42 C43 C44 59.6(5)
C41 C42 C43 Fe5 -58.4(5)
C41 Fe5 C43 C44 -81.2(5)
C49 Fe5 C43 C44 80.2(5)
C42 Fe5 C43 C44 -118.4(6)
C50 Fe5 C43 C44 49.0(8)
C47 Fe5 C43 C44 162.1(5)
C46 Fe5 C43 C44 -166.6(8)
C45 Fe5 C43 C44 -37.2(4)
C48 Fe5 C43 C44 121.4(5)
C41 Fe5 C43 C42 37.2(4)
C49 Fe5 C43 C42 -161.4(4)
C50 Fe5 C43 C42 167.4(6)
C47 Fe5 C43 C42 -79.5(5)
C44 Fe5 C43 C42 118.4(6)
C46 Fe5 C43 C42 -48.2(10)
C45 Fe5 C43 C42 81.3(4)
C48 Fe5 C43 C42 -120.1(4)
C42 C43 C44 C45 -0.3(8)
Fe5 C43 C44 C45 59.0(5)
C42 C43 C44 Fe5 -59.3(5)
C41 Fe5 C44 C43 82.8(5)
C49 Fe5 C44 C43 -117.3(5)
C42 Fe5 C44 C43 38.6(4)
C50 Fe5 C44 C43 -158.7(4)
C47 Fe5 C44 C43 -45.6(11)
C46 Fe5 C44 C43 168.7(7)
C45 Fe5 C44 C43 120.5(7)
C48 Fe5 C44 C43 -76.3(5)
C41 Fe5 C44 C45 -37.7(4)
C49 Fe5 C44 C45 122.2(5)
C42 Fe5 C44 C45 -81.9(5)
C50 Fe5 C44 C45 80.8(5)
C47 Fe5 C44 C45 -166.1(8)
C46 Fe5 C44 C45 48.2(10)
C43 Fe5 C44 C45 -120.5(7)
C48 Fe5 C44 C45 163.2(4)
C43 C44 C45 C41 -0.7(8)
Fe5 C44 C45 C41 58.7(5)
C43 C44 C45 Fe5 -59.5(5)
C42 C41 C45 C44 1.5(7)
B8 C41 C45 C44 -175.2(6)
Fe5 C41 C45 C44 -59.1(5)
C42 C41 C45 Fe5 60.6(4)
B8 C41 C45 Fe5 -116.1(7)
C41 Fe5 C45 C44 119.6(6)
C49 Fe5 C45 C44 -76.5(5)
C42 Fe5 C45 C44 80.9(5)
C50 Fe5 C45 C44 -118.1(5)
C47 Fe5 C45 C44 166.0(8)
C46 Fe5 C45 C44 -160.5(5)
C43 Fe5 C45 C44 36.5(5)
C48 Fe5 C45 C44 -43.0(10)
C49 Fe5 C45 C41 163.9(4)
C42 Fe5 C45 C41 -38.7(4)
C50 Fe5 C45 C41 122.3(4)
C47 Fe5 C45 C41 46.5(10)
C44 Fe5 C45 C41 -119.6(6)
C46 Fe5 C45 C41 79.9(5)
C43 Fe5 C45 C41 -83.1(5)
C48 Fe5 C45 C41 -162.6(7)
O11 B11 C46 C50 5.5(10)
O10 B11 C46 C50 -175.4(6)
O11 B11 C46 C47 -174.0(6)
O10 B11 C46 C47 5.0(10)
O11 B11 C46 Fe5 95.7(8)
O10 B11 C46 Fe5 -85.3(7)
C41 Fe5 C46 C50 122.6(4)
C49 Fe5 C46 C50 -37.1(4)
C42 Fe5 C46 C50 164.7(4)
C47 Fe5 C46 C50 -117.5(6)
C44 Fe5 C46 C50 44.6(10)
C45 Fe5 C46 C50 79.8(5)
C43 Fe5 C46 C50 -158.5(8)
C48 Fe5 C46 C50 -80.3(4)
C41 Fe5 C46 C47 -119.9(5)
C49 Fe5 C46 C47 80.4(5)
C42 Fe5 C46 C47 -77.8(5)
C50 Fe5 C46 C47 117.5(6)
C44 Fe5 C46 C47 162.1(8)
C45 Fe5 C46 C47 -162.6(4)
C43 Fe5 C46 C47 -41.0(11)
C48 Fe5 C46 C47 37.2(4)
C41 Fe5 C46 B11 1.4(7)
C49 Fe5 C46 B11 -158.3(7)
C42 Fe5 C46 B11 43.5(7)
C50 Fe5 C46 B11 -121.2(8)
C47 Fe5 C46 B11 121.3(8)
C44 Fe5 C46 B11 -76.5(11)
C45 Fe5 C46 B11 -41.3(8)
C43 Fe5 C46 B11 80.3(11)
C48 Fe5 C46 B11 158.5(7)
C50 C46 C47 C48 0.1(7)
B11 C46 C47 C48 179.7(6)
Fe5 C46 C47 C48 -59.9(5)
C50 C46 C47 Fe5 60.0(5)
B11 C46 C47 Fe5 -120.4(7)
C41 Fe5 C47 C48 -161.0(4)
C49 Fe5 C47 C48 37.5(4)
C42 Fe5 C47 C48 -118.1(5)
C50 Fe5 C47 C48 81.0(5)
C44 Fe5 C47 C48 -41.6(11)
C46 Fe5 C47 C48 119.5(7)
C45 Fe5 C47 C48 164.5(8)
C43 Fe5 C47 C48 -75.1(5)
C41 Fe5 C47 C46 79.5(5)
C49 Fe5 C47 C46 -82.0(5)
C42 Fe5 C47 C46 122.4(4)
C50 Fe5 C47 C46 -38.5(4)
C44 Fe5 C47 C46 -161.1(8)
C45 Fe5 C47 C46 45.0(11)
C43 Fe5 C47 C46 165.4(4)
C48 Fe5 C47 C46 -119.5(7)
C46 C47 C48 C49 0.2(8)
Fe5 C47 C48 C49 -59.1(5)
C46 C47 C48 Fe5 59.3(4)
C41 Fe5 C48 C49 166.3(6)
C42 Fe5 C48 C49 -160.0(4)
C50 Fe5 C48 C49 37.2(4)
C47 Fe5 C48 C49 119.0(6)
C44 Fe5 C48 C49 -77.4(5)
C46 Fe5 C48 C49 81.1(4)
C45 Fe5 C48 C49 -45.6(10)
C43 Fe5 C48 C49 -117.9(4)
C41 Fe5 C48 C47 47.3(9)
C49 Fe5 C48 C47 -119.0(6)
C42 Fe5 C48 C47 81.0(5)
C50 Fe5 C48 C47 -81.7(5)
C44 Fe5 C48 C47 163.6(5)
C46 Fe5 C48 C47 -37.9(4)
C45 Fe5 C48 C47 -164.5(8)
C43 Fe5 C48 C47 123.2(5)
C47 C48 C49 C50 -0.5(8)
Fe5 C48 C49 C50 -59.5(5)
C47 C48 C49 Fe5 59.1(5)
C41 Fe5 C49 C50 -44.9(9)
C42 Fe5 C49 C50 167.0(6)
C47 Fe5 C49 C50 82.0(4)
C44 Fe5 C49 C50 -119.5(4)
C46 Fe5 C49 C50 37.5(4)
C45 Fe5 C49 C50 -78.1(5)
C43 Fe5 C49 C50 -160.9(4)
C48 Fe5 C49 C50 119.7(6)
C41 Fe5 C49 C48 -164.7(7)
C42 Fe5 C49 C48 47.2(8)
C50 Fe5 C49 C48 -119.7(6)
C47 Fe5 C49 C48 -37.8(4)
C44 Fe5 C49 C48 120.7(4)
C46 Fe5 C49 C48 -82.2(4)
C45 Fe5 C49 C48 162.2(4)
C43 Fe5 C49 C48 79.4(4)
C48 C49 C50 C46 0.5(8)
Fe5 C49 C50 C46 -59.5(5)
C48 C49 C50 Fe5 60.1(5)
C47 C46 C50 C49 -0.4(8)
B11 C46 C50 C49 180.0(6)
Fe5 C46 C50 C49 59.6(5)
C47 C46 C50 Fe5 -60.0(4)
B11 C46 C50 Fe5 120.4(7)
C41 Fe5 C50 C49 163.4(4)
C42 Fe5 C50 C49 -163.5(8)
C47 Fe5 C50 C49 -80.8(4)
C44 Fe5 C50 C49 78.5(5)
C46 Fe5 C50 C49 -119.7(6)
C45 Fe5 C50 C49 121.1(4)
C43 Fe5 C50 C49 43.8(8)
C48 Fe5 C50 C49 -37.1(4)
C41 Fe5 C50 C46 -76.9(5)
C49 Fe5 C50 C46 119.7(6)
C42 Fe5 C50 C46 -43.8(10)
C47 Fe5 C50 C46 38.9(4)
C44 Fe5 C50 C46 -161.8(4)
C45 Fe5 C50 C46 -119.3(4)
C43 Fe5 C50 C46 163.4(6)
C48 Fe5 C50 C46 82.6(4)
O8 B9 C51 C52 -4.4(10)
O9 B9 C51 C52 174.5(7)
O8 B9 C51 C55 174.1(6)
O9 B9 C51 C55 -7.0(11)
O8 B9 C51 Fe6 83.6(8)
O9 B9 C51 Fe6 -97.5(8)
C60 Fe6 C51 C52 163.4(4)
C57 Fe6 C51 C52 76.5(5)
C59 Fe6 C51 C52 -159.3(7)
C55 Fe6 C51 C52 -117.9(6)
C58 Fe6 C51 C52 37.9(10)
C54 Fe6 C51 C52 -80.5(5)
C53 Fe6 C51 C52 -37.5(4)
C56 Fe6 C51 C52 119.4(4)
C60 Fe6 C51 C55 -78.6(5)
C57 Fe6 C51 C55 -165.6(4)
C52 Fe6 C51 C55 117.9(6)
C59 Fe6 C51 C55 -41.4(9)
C58 Fe6 C51 C55 155.8(8)
C54 Fe6 C51 C55 37.5(4)
C53 Fe6 C51 C55 80.4(4)
C56 Fe6 C51 C55 -122.7(4)
C60 Fe6 C51 B9 44.2(8)
C57 Fe6 C51 B9 -42.7(8)
C52 Fe6 C51 B9 -119.2(8)
C59 Fe6 C51 B9 81.5(10)
C55 Fe6 C51 B9 122.9(8)
C58 Fe6 C51 B9 -81.3(10)
C54 Fe6 C51 B9 160.3(7)
C53 Fe6 C51 B9 -156.7(8)
C56 Fe6 C51 B9 0.2(7)
C55 C51 C52 C53 1.0(8)
B9 C51 C52 C53 179.7(6)
Fe6 C51 C52 C53 59.9(5)
C55 C51 C52 Fe6 -58.9(4)
B9 C51 C52 Fe6 119.8(7)
C60 Fe6 C52 C53 -163.8(9)
C57 Fe6 C52 C53 116.8(5)
C59 Fe6 C52 C53 40.2(10)
C55 Fe6 C52 C53 -80.8(5)
C58 Fe6 C52 C53 74.7(5)
C54 Fe6 C52 C53 -37.1(5)
C56 Fe6 C52 C53 159.7(5)
C51 Fe6 C52 C53 -119.4(6)
C60 Fe6 C52 C51 -44.4(11)
C57 Fe6 C52 C51 -123.8(4)
C59 Fe6 C52 C51 159.6(8)
C55 Fe6 C52 C51 38.6(4)
C58 Fe6 C52 C51 -165.9(4)
C54 Fe6 C52 C51 82.3(5)
C53 Fe6 C52 C51 119.4(6)
C56 Fe6 C52 C51 -80.9(5)
C51 C52 C53 C54 -0.7(8)
Fe6 C52 C53 C54 59.4(5)
C51 C52 C53 Fe6 -60.1(5)
C60 Fe6 C53 C54 46.0(11)
C57 Fe6 C53 C54 158.6(5)
C52 Fe6 C53 C54 -119.4(7)
C59 Fe6 C53 C54 76.9(5)
C55 Fe6 C53 C54 -37.2(4)
C58 Fe6 C53 C54 118.0(5)
C56 Fe6 C53 C54 -170.6(7)
C51 Fe6 C53 C54 -81.6(5)
C60 Fe6 C53 C52 165.4(8)
C57 Fe6 C53 C52 -82.0(5)
C59 Fe6 C53 C52 -163.6(5)
C55 Fe6 C53 C52 82.2(5)
C58 Fe6 C53 C52 -122.6(5)
C54 Fe6 C53 C52 119.4(7)
C56 Fe6 C53 C52 -51.2(10)
C51 Fe6 C53 C52 37.9(4)
C52 C53 C54 C55 0.2(8)
Fe6 C53 C54 C55 59.2(5)
C52 C53 C54 Fe6 -59.0(5)
C60 Fe6 C54 C53 -161.2(5)
C57 Fe6 C54 C53 -48.4(9)
C52 Fe6 C54 C53 37.8(4)
C59 Fe6 C54 C53 -120.0(5)
C55 Fe6 C54 C53 120.2(6)
C58 Fe6 C54 C53 -78.2(5)
C56 Fe6 C54 C53 169.1(8)
C51 Fe6 C54 C53 82.1(5)
C60 Fe6 C54 C55 78.6(5)
C57 Fe6 C54 C55 -168.6(6)
C52 Fe6 C54 C55 -82.4(4)
C59 Fe6 C54 C55 119.8(4)
C58 Fe6 C54 C55 161.6(4)
C53 Fe6 C54 C55 -120.2(6)
C56 Fe6 C54 C55 48.9(11)
C51 Fe6 C54 C55 -38.1(4)
C53 C54 C55 C51 0.4(8)
Fe6 C54 C55 C51 59.8(5)
C53 C54 C55 Fe6 -59.4(5)
C52 C51 C55 C54 -0.8(8)
B9 C51 C55 C54 -179.5(7)
Fe6 C51 C55 C54 -59.6(5)
C52 C51 C55 Fe6 58.7(5)
B9 C51 C55 Fe6 -119.9(7)
C60 Fe6 C55 C54 -120.2(4)
C57 Fe6 C55 C54 163.4(8)
C52 Fe6 C55 C54 80.6(4)
C59 Fe6 C55 C54 -77.4(5)
C58 Fe6 C55 C54 -41.5(8)
C53 Fe6 C55 C54 36.7(4)
C56 Fe6 C55 C54 -162.7(4)
C51 Fe6 C55 C54 119.2(6)
C60 Fe6 C55 C51 120.7(4)
C57 Fe6 C55 C51 44.2(10)
C52 Fe6 C55 C51 -38.5(4)
C59 Fe6 C55 C51 163.4(4)
C58 Fe6 C55 C51 -160.7(6)
C54 Fe6 C55 C51 -119.2(6)
C53 Fe6 C55 C51 -82.4(4)
C56 Fe6 C55 C51 78.2(5)
O12 B12 C56 C57 171.7(7)
O11 B12 C56 C57 -9.6(11)
O12 B12 C56 C60 2.6(11)
O11 B12 C56 C60 -178.7(6)
O12 B12 C56 Fe6 86.6(7)
O11 B12 C56 Fe6 -94.7(7)
C60 Fe6 C56 C57 118.4(6)
C52 Fe6 C56 C57 -79.4(5)
C59 Fe6 C56 C57 80.2(5)
C55 Fe6 C56 C57 -165.7(4)
C58 Fe6 C56 C57 36.5(4)
C54 Fe6 C56 C57 157.2(9)
C53 Fe6 C56 C57 -41.9(10)
C51 Fe6 C56 C57 -122.8(4)
C57 Fe6 C56 C60 -118.4(6)
C52 Fe6 C56 C60 162.2(5)
C59 Fe6 C56 C60 -38.1(5)
C55 Fe6 C56 C60 75.9(5)
C58 Fe6 C56 C60 -81.8(5)
C54 Fe6 C56 C60 38.9(11)
C53 Fe6 C56 C60 -160.2(8)
C51 Fe6 C56 C60 118.9(5)
C60 Fe6 C56 B12 -120.6(8)
C57 Fe6 C56 B12 121.1(8)
C52 Fe6 C56 B12 41.7(7)
C59 Fe6 C56 B12 -158.7(7)
C55 Fe6 C56 B12 -44.7(7)
C58 Fe6 C56 B12 157.6(7)
C54 Fe6 C56 B12 -81.7(11)
C53 Fe6 C56 B12 79.2(10)
C51 Fe6 C56 B12 -1.7(7)
C60 C56 C57 C58 -0.9(8)
B12 C56 C57 C58 -171.7(7)
Fe6 C56 C57 C58 -59.0(5)
C60 C56 C57 Fe6 58.2(5)
B12 C56 C57 Fe6 -112.7(7)
C60 Fe6 C57 C58 82.0(4)
C52 Fe6 C57 C58 -118.9(4)
C59 Fe6 C57 C58 38.0(4)
C55 Fe6 C57 C58 164.4(8)
C54 Fe6 C57 C58 -42.0(9)
C53 Fe6 C57 C58 -76.1(5)
C56 Fe6 C57 C58 120.7(6)
C51 Fe6 C57 C58 -161.2(4)
C60 Fe6 C57 C56 -38.7(4)
C52 Fe6 C57 C56 120.4(4)
C59 Fe6 C57 C56 -82.7(4)
C55 Fe6 C57 C56 43.7(11)
C58 Fe6 C57 C56 -120.7(6)
C54 Fe6 C57 C56 -162.7(6)
C53 Fe6 C57 C56 163.2(4)
C51 Fe6 C57 C56 78.1(5)
C56 C57 C58 C59 -0.1(8)
Fe6 C57 C58 C59 -59.2(5)
C56 C57 C58 Fe6 59.1(5)
C60 Fe6 C58 C57 -81.8(4)
C52 Fe6 C58 C57 80.1(5)
C59 Fe6 C58 C57 -118.9(6)
C55 Fe6 C58 C57 -169.1(6)
C54 Fe6 C58 C57 161.3(4)
C53 Fe6 C58 C57 120.7(4)
C56 Fe6 C58 C57 -37.2(4)
C51 Fe6 C58 C57 51.5(10)
C60 Fe6 C58 C59 37.0(4)
C57 Fe6 C58 C59 118.9(6)
C52 Fe6 C58 C59 -161.1(4)
C55 Fe6 C58 C59 -50.3(8)
C54 Fe6 C58 C59 -79.9(5)
C53 Fe6 C58 C59 -120.4(4)
C56 Fe6 C58 C59 81.7(4)
C51 Fe6 C58 C59 170.4(7)
C57 C58 C59 C60 1.0(8)
Fe6 C58 C59 C60 -58.4(5)
C57 C58 C59 Fe6 59.5(5)
C57 Fe6 C59 C60 83.0(5)
C52 Fe6 C59 C60 167.8(7)
C55 Fe6 C59 C60 -81.1(5)
C58 Fe6 C59 C60 120.7(6)
C54 Fe6 C59 C60 -122.3(5)
C53 Fe6 C59 C60 -162.8(5)
C56 Fe6 C59 C60 38.7(4)
C51 Fe6 C59 C60 -50.6(9)
C60 Fe6 C59 C58 -120.7(6)
C57 Fe6 C59 C58 -37.6(4)
C52 Fe6 C59 C58 47.1(10)
C55 Fe6 C59 C58 158.2(4)
C54 Fe6 C59 C58 117.0(4)
C53 Fe6 C59 C58 76.6(5)
C56 Fe6 C59 C58 -81.9(4)
C51 Fe6 C59 C58 -171.3(7)
C58 C59 C60 C56 -1.6(8)
Fe6 C59 C60 C56 -60.5(5)
C58 C59 C60 Fe6 58.9(5)
C57 C56 C60 C59 1.5(8)
B12 C56 C60 C59 172.4(6)
Fe6 C56 C60 C59 60.1(5)
C57 C56 C60 Fe6 -58.7(5)
B12 C56 C60 Fe6 112.2(7)
C57 Fe6 C60 C59 -80.1(5)
C52 Fe6 C60 C59 -166.6(8)
C55 Fe6 C60 C59 117.5(5)
C58 Fe6 C60 C59 -36.8(5)
C54 Fe6 C60 C59 75.6(6)
C53 Fe6 C60 C59 42.3(11)
C56 Fe6 C60 C59 -118.3(7)
C51 Fe6 C60 C59 160.1(5)
C57 Fe6 C60 C56 38.2(4)
C52 Fe6 C60 C56 -48.3(11)
C59 Fe6 C60 C56 118.3(7)
C55 Fe6 C60 C56 -124.2(5)
C58 Fe6 C60 C56 81.5(5)
C54 Fe6 C60 C56 -166.1(4)
C53 Fe6 C60 C56 160.6(8)
C51 Fe6 C60 C56 -81.6(5)
B14 O13 B13 O15 -1.0(9)
B14 O13 B13 C61 -177.6(6)
B15 O15 B13 O13 -0.9(9)
B15 O15 B13 C61 175.8(6)
B13 O13 B14 O14 2.5(10)
B13 O13 B14 C71 179.5(6)
B15 O14 B14 O13 -2.1(9)
B15 O14 B14 C71 -179.3(6)
B14 O14 B15 O15 0.3(9)
B14 O14 B15 C81 178.3(6)
B13 O15 B15 O14 1.3(9)
B13 O15 B15 C81 -176.7(6)
B18 O18 B16 O16 0.4(9)
B18 O18 B16 C66 179.4(6)
B17 O16 B16 O18 -1.6(9)
B17 O16 B16 C66 179.4(6)
B18 O17 B17 O16 -8.2(9)
B18 O17 B17 C76 172.4(6)
B16 O16 B17 O17 5.5(9)
B16 O16 B17 C76 -175.2(6)
B16 O18 B18 O17 -3.1(9)
B16 O18 B18 C86 176.7(6)
B17 O17 B18 O18 7.0(9)
B17 O17 B18 C86 -172.7(6)
O13 B13 C61 C65 -4.9(11)
O15 B13 C61 C65 178.5(6)
O13 B13 C61 C62 -179.0(6)
O15 B13 C61 C62 4.4(11)
O13 B13 C61 Fe7 -92.8(7)
O15 B13 C61 Fe7 90.5(7)
C62 Fe7 C61 C65 117.8(5)
C70 Fe7 C61 C65 -79.0(5)
C63 Fe7 C61 C65 80.0(4)
C69 Fe7 C61 C65 -38.9(9)
C68 Fe7 C61 C65 155.1(7)
C64 Fe7 C61 C65 37.0(4)
C67 Fe7 C61 C65 -165.3(4)
C66 Fe7 C61 C65 -122.2(4)
C65 Fe7 C61 C62 -117.8(5)
C70 Fe7 C61 C62 163.3(4)
C63 Fe7 C61 C62 -37.7(4)
C69 Fe7 C61 C62 -156.7(7)
C68 Fe7 C61 C62 37.3(9)
C64 Fe7 C61 C62 -80.8(4)
C67 Fe7 C61 C62 76.9(5)
C66 Fe7 C61 C62 120.0(4)
C65 Fe7 C61 B13 123.0(7)
C62 Fe7 C61 B13 -119.2(8)
C70 Fe7 C61 B13 44.0(7)
C63 Fe7 C61 B13 -157.0(7)
C69 Fe7 C61 B13 84.1(10)
C68 Fe7 C61 B13 -81.9(9)
C64 Fe7 C61 B13 160.0(7)
C67 Fe7 C61 B13 -42.3(7)
C66 Fe7 C61 B13 0.8(7)
C65 C61 C62 C63 1.5(8)
B13 C61 C62 C63 176.7(6)
Fe7 C61 C62 C63 59.7(5)
C65 C61 C62 Fe7 -58.2(5)
B13 C61 C62 Fe7 117.0(7)
C65 Fe7 C62 C63 -80.8(4)
C70 Fe7 C62 C63 -167.6(8)
C69 Fe7 C62 C63 41.2(9)
C68 Fe7 C62 C63 75.1(5)
C64 Fe7 C62 C63 -37.3(4)
C67 Fe7 C62 C63 117.5(4)
C61 Fe7 C62 C63 -119.2(6)
C66 Fe7 C62 C63 159.8(4)
C65 Fe7 C62 C61 38.4(4)
C70 Fe7 C62 C61 -48.4(11)
C63 Fe7 C62 C61 119.2(6)
C69 Fe7 C62 C61 160.5(6)
C68 Fe7 C62 C61 -165.7(4)
C64 Fe7 C62 C61 81.9(4)
C67 Fe7 C62 C61 -123.2(4)
C66 Fe7 C62 C61 -81.0(5)
C61 C62 C63 C64 -0.8(8)
Fe7 C62 C63 C64 59.7(5)
C61 C62 C63 Fe7 -60.5(5)
C65 Fe7 C63 C64 -37.3(5)
C62 Fe7 C63 C64 -119.0(6)
C70 Fe7 C63 C64 51.2(9)
C69 Fe7 C63 C64 78.8(5)
C68 Fe7 C63 C64 119.1(5)
C67 Fe7 C63 C64 159.3(5)
C61 Fe7 C63 C64 -81.2(5)
C66 Fe7 C63 C64 -172.1(8)
C65 Fe7 C63 C62 81.7(5)
C70 Fe7 C63 C62 170.2(7)
C69 Fe7 C63 C62 -162.2(4)
C68 Fe7 C63 C62 -121.9(4)
C64 Fe7 C63 C62 119.0(6)
C67 Fe7 C63 C62 -81.7(5)
C61 Fe7 C63 C62 37.8(4)
C66 Fe7 C63 C62 -53.1(11)
C62 C63 C64 C65 -0.3(8)
Fe7 C63 C64 C65 59.1(5)
C62 C63 C64 Fe7 -59.4(5)
C62 Fe7 C64 C65 -81.6(5)
C70 Fe7 C64 C65 81.8(5)
C63 Fe7 C64 C65 -119.8(7)
C69 Fe7 C64 C65 122.6(5)
C68 Fe7 C64 C65 163.3(4)
C67 Fe7 C64 C65 -167.7(7)
C61 Fe7 C64 C65 -37.4(4)
C66 Fe7 C64 C65 51.8(12)
C65 Fe7 C64 C63 119.8(7)
C62 Fe7 C64 C63 38.1(5)
C70 Fe7 C64 C63 -158.4(5)
C69 Fe7 C64 C63 -117.7(5)
C68 Fe7 C64 C63 -77.0(5)
C67 Fe7 C64 C63 -47.9(10)
C61 Fe7 C64 C63 82.3(5)
C66 Fe7 C64 C63 171.5(9)
C63 C64 C65 C61 1.2(8)
Fe7 C64 C65 C61 60.7(5)
C63 C64 C65 Fe7 -59.5(5)
C62 C61 C65 C64 -1.7(8)
B13 C61 C65 C64 -176.7(7)
Fe7 C61 C65 C64 -60.0(5)
C62 C61 C65 Fe7 58.4(5)
B13 C61 C65 Fe7 -116.7(7)
C62 Fe7 C65 C64 81.3(5)
C70 Fe7 C65 C64 -118.1(4)
C63 Fe7 C65 C64 37.0(4)
C69 Fe7 C65 C64 -74.7(5)
C68 Fe7 C65 C64 -38.6(9)
C67 Fe7 C65 C64 163.4(9)
C61 Fe7 C65 C64 119.9(6)
C66 Fe7 C65 C64 -161.1(4)
C62 Fe7 C65 C61 -38.6(4)
C70 Fe7 C65 C61 121.9(4)
C63 Fe7 C65 C61 -82.9(4)
C69 Fe7 C65 C61 165.3(4)
C68 Fe7 C65 C61 -158.5(6)
C64 Fe7 C65 C61 -119.9(6)
C67 Fe7 C65 C61 43.4(11)
C66 Fe7 C65 C61 78.9(5)
O18 B16 C66 C67 -4.0(11)
O16 B16 C66 C67 175.0(6)
O18 B16 C66 C70 -175.8(6)
O16 B16 C66 C70 3.2(11)
O18 B16 C66 Fe7 -90.2(7)
O16 B16 C66 Fe7 88.8(7)
C65 Fe7 C66 C67 -164.4(5)
C62 Fe7 C66 C67 -78.0(5)
C70 Fe7 C66 C67 116.9(7)
C63 Fe7 C66 C67 -38.6(11)
C69 Fe7 C66 C67 79.7(5)
C68 Fe7 C66 C67 36.8(5)
C64 Fe7 C66 C67 156.8(9)
C61 Fe7 C66 C67 -121.5(5)
C65 Fe7 C66 C70 78.6(5)
C62 Fe7 C66 C70 165.1(4)
C63 Fe7 C66 C70 -155.5(8)
C69 Fe7 C66 C70 -37.2(4)
C68 Fe7 C66 C70 -80.1(5)
C64 Fe7 C66 C70 39.9(12)
C67 Fe7 C66 C70 -116.9(7)
C61 Fe7 C66 C70 121.6(5)
C65 Fe7 C66 B16 -42.8(7)
C62 Fe7 C66 B16 43.7(7)
C70 Fe7 C66 B16 -121.4(8)
C63 Fe7 C66 B16 83.1(11)
C69 Fe7 C66 B16 -158.6(6)
C68 Fe7 C66 B16 158.5(7)
C64 Fe7 C66 B16 -81.5(12)
C67 Fe7 C66 B16 121.7(8)
C61 Fe7 C66 B16 0.2(7)
C70 C66 C67 C68 0.1(8)
B16 C66 C67 C68 -173.1(7)
Fe7 C66 C67 C68 -59.0(5)
C70 C66 C67 Fe7 59.1(4)
B16 C66 C67 Fe7 -114.2(7)
C65 Fe7 C67 C68 166.7(9)
C62 Fe7 C67 C68 -117.7(4)
C70 Fe7 C67 C68 81.4(4)
C63 Fe7 C67 C68 -74.7(5)
C69 Fe7 C67 C68 37.2(4)
C64 Fe7 C67 C68 -40.6(9)
C61 Fe7 C67 C68 -160.0(4)
C66 Fe7 C67 C68 120.5(6)
C65 Fe7 C67 C66 46.2(11)
C62 Fe7 C67 C66 121.8(5)
C70 Fe7 C67 C66 -39.1(5)
C63 Fe7 C67 C66 164.9(5)
C69 Fe7 C67 C66 -83.2(5)
C68 Fe7 C67 C66 -120.5(6)
C64 Fe7 C67 C66 -161.0(7)
C61 Fe7 C67 C66 79.6(5)
C66 C67 C68 C69 -0.4(8)
Fe7 C67 C68 C69 -59.9(5)
C66 C67 C68 Fe7 59.5(5)
C65 Fe7 C68 C69 -50.7(8)
C62 Fe7 C68 C69 -159.5(4)
C70 Fe7 C68 C69 38.0(4)
C63 Fe7 C68 C69 -118.7(4)
C64 Fe7 C68 C69 -78.4(4)
C67 Fe7 C68 C69 119.3(6)
C61 Fe7 C68 C69 172.7(6)
C66 Fe7 C68 C69 82.2(4)
C65 Fe7 C68 C67 -170.0(6)
C62 Fe7 C68 C67 81.2(5)
C70 Fe7 C68 C67 -81.3(4)
C63 Fe7 C68 C67 122.0(4)
C69 Fe7 C68 C67 -119.3(6)
C64 Fe7 C68 C67 162.4(4)
C61 Fe7 C68 C67 53.4(9)
C66 Fe7 C68 C67 -37.1(4)
C67 C68 C69 C70 0.5(8)
Fe7 C68 C69 C70 -59.3(5)
C67 C68 C69 Fe7 59.8(5)
C65 Fe7 C69 C68 158.4(4)
C62 Fe7 C69 C68 47.6(8)
C70 Fe7 C69 C68 -119.0(6)
C63 Fe7 C69 C68 77.3(5)
C64 Fe7 C69 C68 118.1(4)
C67 Fe7 C69 C68 -37.7(4)
C61 Fe7 C69 C68 -172.5(7)
C66 Fe7 C69 C68 -81.6(4)
C65 Fe7 C69 C70 -82.6(5)
C62 Fe7 C69 C70 166.6(6)
C63 Fe7 C69 C70 -163.7(4)
C68 Fe7 C69 C70 119.0(6)
C64 Fe7 C69 C70 -122.9(4)
C67 Fe7 C69 C70 81.4(4)
C61 Fe7 C69 C70 -53.5(9)
C66 Fe7 C69 C70 37.4(4)
C68 C69 C70 C66 -0.5(8)
Fe7 C69 C70 C66 -60.1(5)
C68 C69 C70 Fe7 59.6(5)
C67 C66 C70 C69 0.2(8)
B16 C66 C70 C69 173.5(7)
Fe7 C66 C70 C69 59.6(5)
C67 C66 C70 Fe7 -59.3(5)
B16 C66 C70 Fe7 113.9(7)
C65 Fe7 C70 C69 117.6(4)
C62 Fe7 C70 C69 -162.6(8)
C63 Fe7 C70 C69 38.1(9)
C68 Fe7 C70 C69 -37.3(4)
C64 Fe7 C70 C69 74.8(5)
C67 Fe7 C70 C69 -81.1(4)
C61 Fe7 C70 C69 160.4(4)
C66 Fe7 C70 C69 -120.0(6)
C65 Fe7 C70 C66 -122.5(5)
C62 Fe7 C70 C66 -42.7(11)
C63 Fe7 C70 C66 158.1(7)
C69 Fe7 C70 C66 120.0(6)
C68 Fe7 C70 C66 82.7(5)
C64 Fe7 C70 C66 -165.2(4)
C67 Fe7 C70 C66 38.9(4)
C61 Fe7 C70 C66 -79.6(5)
O13 B14 C71 C72 0.4(11)
O14 B14 C71 C72 177.4(6)
O13 B14 C71 C75 177.7(7)
O14 B14 C71 C75 -5.3(10)
O13 B14 C71 Fe8 90.0(8)
O14 B14 C71 Fe8 -93.0(8)
C80 Fe8 C71 C72 163.8(5)
C77 Fe8 C71 C72 78.6(5)
C74 Fe8 C71 C72 -81.0(5)
C75 Fe8 C71 C72 -116.9(6)
C73 Fe8 C71 C72 -37.6(5)
C78 Fe8 C71 C72 45.5(10)
C76 Fe8 C71 C72 121.4(5)
C79 Fe8 C71 C72 -161.2(8)
C80 Fe8 C71 C75 -79.3(5)
C77 Fe8 C71 C75 -164.5(4)
C72 Fe8 C71 C75 116.9(6)
C74 Fe8 C71 C75 35.9(4)
C73 Fe8 C71 C75 79.3(4)
C78 Fe8 C71 C75 162.4(7)
C76 Fe8 C71 C75 -121.7(4)
C79 Fe8 C71 C75 -44.3(11)
C80 Fe8 C71 B14 40.1(8)
C77 Fe8 C71 B14 -45.1(8)
C72 Fe8 C71 B14 -123.7(9)
C74 Fe8 C71 B14 155.3(7)
C75 Fe8 C71 B14 119.4(8)
C73 Fe8 C71 B14 -161.3(8)
C78 Fe8 C71 B14 -78.2(10)
C76 Fe8 C71 B14 -2.3(7)
C79 Fe8 C71 B14 75.1(12)
C75 C71 C72 C73 -0.5(7)
B14 C71 C72 C73 177.2(7)
Fe8 C71 C72 C73 59.4(5)
C75 C71 C72 Fe8 -60.0(4)
B14 C71 C72 Fe8 117.8(7)
C80 Fe8 C72 C73 -165.2(9)
C77 Fe8 C72 C73 120.1(5)
C74 Fe8 C72 C73 -37.2(4)
C75 Fe8 C72 C73 -80.1(5)
C78 Fe8 C72 C73 78.6(5)
C76 Fe8 C72 C73 162.6(5)
C71 Fe8 C72 C73 -119.5(7)
C79 Fe8 C72 C73 44.3(10)
C80 Fe8 C72 C71 -45.8(12)
C77 Fe8 C72 C71 -120.5(5)
C74 Fe8 C72 C71 82.3(5)
C75 Fe8 C72 C71 39.3(4)
C73 Fe8 C72 C71 119.5(7)
C78 Fe8 C72 C71 -161.9(4)
C76 Fe8 C72 C71 -78.0(5)
C79 Fe8 C72 C71 163.8(8)
C71 C72 C73 C74 -0.2(8)
Fe8 C72 C73 C74 59.4(5)
C71 C72 C73 Fe8 -59.6(5)
C80 Fe8 C73 C74 48.3(9)
C77 Fe8 C73 C74 161.5(4)
C72 Fe8 C73 C74 -119.7(6)
C75 Fe8 C73 C74 -37.2(4)
C78 Fe8 C73 C74 120.7(4)
C76 Fe8 C73 C74 -166.3(7)
C71 Fe8 C73 C74 -81.9(4)
C79 Fe8 C73 C74 78.9(5)
C80 Fe8 C73 C72 168.1(7)
C77 Fe8 C73 C72 -78.8(5)
C74 Fe8 C73 C72 119.7(6)
C75 Fe8 C73 C72 82.5(5)
C78 Fe8 C73 C72 -119.6(5)
C76 Fe8 C73 C72 -46.5(10)
C71 Fe8 C73 C72 37.9(4)
C79 Fe8 C73 C72 -161.4(4)
C72 C73 C74 C75 0.9(8)
Fe8 C73 C74 C75 59.8(5)
C72 C73 C74 Fe8 -58.9(5)
C80 Fe8 C74 C75 81.1(5)
C77 Fe8 C74 C75 -165.4(7)
C72 Fe8 C74 C75 -81.6(4)
C73 Fe8 C74 C75 -119.2(6)
C78 Fe8 C74 C75 163.4(4)
C76 Fe8 C74 C75 47.9(9)
C71 Fe8 C74 C75 -37.2(4)
C79 Fe8 C74 C75 122.3(4)
C80 Fe8 C74 C73 -159.7(4)
C77 Fe8 C74 C73 -46.2(9)
C72 Fe8 C74 C73 37.6(4)
C75 Fe8 C74 C73 119.2(6)
C78 Fe8 C74 C73 -77.5(5)
C76 Fe8 C74 C73 167.1(6)
C71 Fe8 C74 C73 81.9(4)
C79 Fe8 C74 C73 -118.5(4)
C73 C74 C75 C71 -1.2(8)
Fe8 C74 C75 C71 58.1(5)
C73 C74 C75 Fe8 -59.4(5)
C72 C71 C75 C74 1.1(8)
B14 C71 C75 C74 -176.8(6)
Fe8 C71 C75 C74 -58.5(5)
C72 C71 C75 Fe8 59.6(4)
B14 C71 C75 Fe8 -118.2(7)
C80 Fe8 C75 C74 -117.7(4)
C77 Fe8 C75 C74 163.6(7)
C72 Fe8 C75 C74 82.0(4)
C73 Fe8 C75 C74 37.8(4)
C78 Fe8 C75 C74 -41.1(9)
C76 Fe8 C75 C74 -160.9(4)
C71 Fe8 C75 C74 121.2(6)
C79 Fe8 C75 C74 -75.2(5)
C80 Fe8 C75 C71 121.1(4)
C77 Fe8 C75 C71 42.4(10)
C72 Fe8 C75 C71 -39.2(4)
C74 Fe8 C75 C71 -121.2(6)
C73 Fe8 C75 C71 -83.4(4)
C78 Fe8 C75 C71 -162.3(7)
C76 Fe8 C75 C71 77.8(5)
C79 Fe8 C75 C71 163.5(4)
O17 B17 C76 C77 171.3(6)
O16 B17 C76 C77 -8.0(11)
O17 B17 C76 C80 -5.1(10)
O16 B17 C76 C80 175.6(6)
O17 B17 C76 Fe8 82.1(8)
O16 B17 C76 Fe8 -97.3(8)
C80 Fe8 C76 C77 117.2(6)
C72 Fe8 C76 C77 -77.8(5)
C74 Fe8 C76 C77 162.0(7)
C75 Fe8 C76 C77 -163.0(4)
C73 Fe8 C76 C77 -42.9(9)
C78 Fe8 C76 C77 37.0(4)
C71 Fe8 C76 C77 -120.3(4)
C79 Fe8 C76 C77 80.5(4)
C77 Fe8 C76 C80 -117.2(6)
C72 Fe8 C76 C80 165.0(4)
C74 Fe8 C76 C80 44.8(9)
C75 Fe8 C76 C80 79.8(5)
C73 Fe8 C76 C80 -160.2(7)
C78 Fe8 C76 C80 -80.2(4)
C71 Fe8 C76 C80 122.5(4)
C79 Fe8 C76 C80 -36.7(4)
C80 Fe8 C76 B17 -119.5(8)
C77 Fe8 C76 B17 123.3(8)
C72 Fe8 C76 B17 45.5(8)
C74 Fe8 C76 B17 -74.7(10)
C75 Fe8 C76 B17 -39.7(7)
C73 Fe8 C76 B17 80.4(11)
C78 Fe8 C76 B17 160.3(7)
C71 Fe8 C76 B17 3.0(7)
C79 Fe8 C76 B17 -156.2(7)
C80 C76 C77 C78 -0.9(8)
B17 C76 C77 C78 -177.9(7)
Fe8 C76 C77 C78 -60.2(5)
C80 C76 C77 Fe8 59.3(5)
B17 C76 C77 Fe8 -117.7(7)
C80 Fe8 C77 C78 80.3(4)
C72 Fe8 C77 C78 -119.1(4)
C74 Fe8 C77 C78 -42.9(9)
C75 Fe8 C77 C78 166.2(7)
C73 Fe8 C77 C78 -76.7(5)
C76 Fe8 C77 C78 119.4(6)
C71 Fe8 C77 C78 -161.7(4)
C79 Fe8 C77 C78 36.7(4)
C80 Fe8 C77 C76 -39.1(4)
C72 Fe8 C77 C76 121.6(4)
C74 Fe8 C77 C76 -162.3(7)
C75 Fe8 C77 C76 46.8(10)
C73 Fe8 C77 C76 163.9(4)
C78 Fe8 C77 C76 -119.4(6)
C71 Fe8 C77 C76 78.9(4)
C79 Fe8 C77 C76 -82.6(4)
C76 C77 C78 C79 0.9(8)
Fe8 C77 C78 C79 -59.0(5)
C76 C77 C78 Fe8 59.9(5)
C80 Fe8 C78 C77 -82.8(5)
C72 Fe8 C78 C77 79.1(5)
C74 Fe8 C78 C77 162.6(4)
C75 Fe8 C78 C77 -167.5(7)
C73 Fe8 C78 C77 121.2(4)
C76 Fe8 C78 C77 -38.2(4)
C71 Fe8 C78 C77 45.4(10)
C79 Fe8 C78 C77 -120.9(6)
C80 Fe8 C78 C79 38.1(4)
C77 Fe8 C78 C79 120.9(6)
C72 Fe8 C78 C79 -160.0(4)
C74 Fe8 C78 C79 -76.5(5)
C75 Fe8 C78 C79 -46.6(10)
C73 Fe8 C78 C79 -117.9(5)
C76 Fe8 C78 C79 82.7(5)
C71 Fe8 C78 C79 166.3(7)
C77 C78 C79 C80 -0.4(8)
Fe8 C78 C79 C80 -58.9(5)
C77 C78 C79 Fe8 58.5(5)
C77 Fe8 C79 C80 81.9(5)
C72 Fe8 C79 C80 165.9(8)
C74 Fe8 C79 C80 -120.4(5)
C75 Fe8 C79 C80 -80.3(5)
C73 Fe8 C79 C80 -162.0(5)
C78 Fe8 C79 C80 118.3(7)
C76 Fe8 C79 C80 37.5(5)
C71 Fe8 C79 C80 -46.9(11)
C80 Fe8 C79 C78 -118.3(7)
C77 Fe8 C79 C78 -36.4(4)
C72 Fe8 C79 C78 47.6(10)
C74 Fe8 C79 C78 121.3(5)
C75 Fe8 C79 C78 161.5(4)
C73 Fe8 C79 C78 79.7(5)
C76 Fe8 C79 C78 -80.8(5)
C71 Fe8 C79 C78 -165.1(8)
C78 C79 C80 C76 -0.2(8)
Fe8 C79 C80 C76 -59.5(5)
C78 C79 C80 Fe8 59.2(5)
C77 C76 C80 C79 0.7(7)
B17 C76 C80 C79 177.8(6)
Fe8 C76 C80 C79 60.0(5)
C77 C76 C80 Fe8 -59.3(4)
B17 C76 C80 Fe8 117.8(7)
C77 Fe8 C80 C79 -81.3(5)
C72 Fe8 C80 C79 -162.6(9)
C74 Fe8 C80 C79 77.2(5)
C75 Fe8 C80 C79 119.2(5)
C73 Fe8 C80 C79 42.4(10)
C78 Fe8 C80 C79 -38.1(5)
C76 Fe8 C80 C79 -120.4(6)
C71 Fe8 C80 C79 162.5(5)
C77 Fe8 C80 C76 39.1(4)
C72 Fe8 C80 C76 -42.2(12)
C74 Fe8 C80 C76 -162.4(4)
C75 Fe8 C80 C76 -120.4(4)
C73 Fe8 C80 C76 162.8(7)
C78 Fe8 C80 C76 82.3(5)
C71 Fe8 C80 C76 -77.1(5)
C79 Fe8 C80 C76 120.4(6)
O14 B15 C81 C82 5.8(10)
O15 B15 C81 C82 -176.2(6)
O14 B15 C81 C85 176.3(6)
O15 B15 C81 C85 -5.7(10)
O14 B15 C81 Fe9 90.3(8)
O15 B15 C81 Fe9 -91.7(7)
C85 Fe9 C81 C82 -118.2(6)
C83 Fe9 C81 C82 -37.2(4)
C84 Fe9 C81 C82 -80.6(5)
C90 Fe9 C81 C82 164.1(4)
C87 Fe9 C81 C82 78.8(5)
C86 Fe9 C81 C82 121.6(4)
C88 Fe9 C81 C82 42.4(10)
C89 Fe9 C81 C82 -158.6(8)
C82 Fe9 C81 C85 118.2(6)
C83 Fe9 C81 C85 81.0(5)
C84 Fe9 C81 C85 37.6(5)
C90 Fe9 C81 C85 -77.6(5)
C87 Fe9 C81 C85 -163.0(5)
C86 Fe9 C81 C85 -120.1(5)
C88 Fe9 C81 C85 160.6(8)
C89 Fe9 C81 C85 -40.4(11)
C82 Fe9 C81 B15 -119.4(8)
C85 Fe9 C81 B15 122.3(8)
C83 Fe9 C81 B15 -156.7(7)
C84 Fe9 C81 B15 159.9(7)
C90 Fe9 C81 B15 44.7(7)
C87 Fe9 C81 B15 -40.7(8)
C86 Fe9 C81 B15 2.2(7)
C88 Fe9 C81 B15 -77.1(11)
C89 Fe9 C81 B15 81.9(11)
C85 C81 C82 C83 1.6(8)
B15 C81 C82 C83 173.8(6)
Fe9 C81 C82 C83 60.1(5)
C85 C81 C82 Fe9 -58.5(5)
B15 C81 C82 Fe9 113.7(7)
C85 Fe9 C82 C83 -81.1(4)
C84 Fe9 C82 C83 -37.4(4)
C90 Fe9 C82 C83 -166.2(8)
C87 Fe9 C82 C83 119.5(4)
C86 Fe9 C82 C83 161.3(4)
C88 Fe9 C82 C83 77.3(5)
C89 Fe9 C82 C83 43.0(8)
C81 Fe9 C82 C83 -119.7(6)
C85 Fe9 C82 C81 38.6(4)
C83 Fe9 C82 C81 119.7(6)
C84 Fe9 C82 C81 82.3(4)
C90 Fe9 C82 C81 -46.5(10)
C87 Fe9 C82 C81 -120.7(4)
C86 Fe9 C82 C81 -79.0(5)
C88 Fe9 C82 C81 -163.0(4)
C89 Fe9 C82 C81 162.7(6)
C81 C82 C83 C84 -1.0(8)
Fe9 C82 C83 C84 59.2(5)
C81 C82 C83 Fe9 -60.2(5)
C82 Fe9 C83 C84 -119.5(6)
C85 Fe9 C83 C84 -37.2(4)
C90 Fe9 C83 C84 49.9(9)
C87 Fe9 C83 C84 161.1(4)
C86 Fe9 C83 C84 -169.8(7)
C88 Fe9 C83 C84 120.5(4)
C89 Fe9 C83 C84 79.2(5)
C81 Fe9 C83 C84 -81.8(4)
C85 Fe9 C83 C82 82.2(4)
C84 Fe9 C83 C82 119.5(6)
C90 Fe9 C83 C82 169.4(6)
C87 Fe9 C83 C82 -79.4(5)
C86 Fe9 C83 C82 -50.4(10)
C88 Fe9 C83 C82 -120.0(4)
C89 Fe9 C83 C82 -161.4(4)
C81 Fe9 C83 C82 37.7(4)
C82 C83 C84 C85 0.0(8)
Fe9 C83 C84 C85 58.8(5)
C82 C83 C84 Fe9 -58.8(5)
C82 Fe9 C84 C83 37.5(4)
C85 Fe9 C84 C83 120.0(6)
C90 Fe9 C84 C83 -158.9(4)
C87 Fe9 C84 C83 -46.7(10)
C86 Fe9 C84 C83 170.3(7)
C88 Fe9 C84 C83 -76.8(5)
C89 Fe9 C84 C83 -117.9(4)
C81 Fe9 C84 C83 81.8(5)
C82 Fe9 C84 C85 -82.5(5)
C83 Fe9 C84 C85 -120.0(6)
C90 Fe9 C84 C85 81.1(5)
C87 Fe9 C84 C85 -166.8(7)
C86 Fe9 C84 C85 50.3(10)
C88 Fe9 C84 C85 163.1(5)
C89 Fe9 C84 C85 122.1(5)
C81 Fe9 C84 C85 -38.3(5)
C83 C84 C85 C81 0.9(8)
Fe9 C84 C85 C81 60.0(5)
C83 C84 C85 Fe9 -59.1(5)
C82 C81 C85 C84 -1.5(8)
B15 C81 C85 C84 -173.5(6)
Fe9 C81 C85 C84 -59.9(5)
C82 C81 C85 Fe9 58.4(5)
B15 C81 C85 Fe9 -113.6(7)
C82 Fe9 C85 C84 80.7(5)
C83 Fe9 C85 C84 37.1(5)
C90 Fe9 C85 C84 -118.1(5)
C87 Fe9 C85 C84 165.3(9)
C86 Fe9 C85 C84 -160.6(5)
C88 Fe9 C85 C84 -41.6(11)
C89 Fe9 C85 C84 -75.8(6)
C81 Fe9 C85 C84 119.0(7)
C82 Fe9 C85 C81 -38.3(5)
C83 Fe9 C85 C81 -81.9(5)
C84 Fe9 C85 C81 -119.0(7)
C90 Fe9 C85 C81 122.8(5)
C87 Fe9 C85 C81 46.2(12)
C86 Fe9 C85 C81 80.4(5)
C88 Fe9 C85 C81 -160.6(8)
C89 Fe9 C85 C81 165.2(5)
O18 B18 C86 C87 -178.1(7)
O17 B18 C86 C87 1.6(10)
O18 B18 C86 C90 3.6(11)
O17 B18 C86 C90 -176.6(6)
O18 B18 C86 Fe9 93.0(8)
O17 B18 C86 Fe9 -87.3(7)
C82 Fe9 C86 C87 -76.5(5)
C85 Fe9 C86 C87 -163.1(4)
C83 Fe9 C86 C87 -38.9(10)
C84 Fe9 C86 C87 159.7(7)
C90 Fe9 C86 C87 118.1(6)
C88 Fe9 C86 C87 37.4(4)
C89 Fe9 C86 C87 81.0(4)
C81 Fe9 C86 C87 -119.5(4)
C82 Fe9 C86 C90 165.4(4)
C85 Fe9 C86 C90 78.7(5)
C83 Fe9 C86 C90 -157.0(8)
C84 Fe9 C86 C90 41.6(9)
C87 Fe9 C86 C90 -118.1(6)
C88 Fe9 C86 C90 -80.7(4)
C89 Fe9 C86 C90 -37.2(4)
C81 Fe9 C86 C90 122.3(4)
C82 Fe9 C86 B18 43.8(7)
C85 Fe9 C86 B18 -42.8(7)
C83 Fe9 C86 B18 81.5(10)
C84 Fe9 C86 B18 -79.9(10)
C90 Fe9 C86 B18 -121.5(8)
C87 Fe9 C86 B18 120.3(8)
C88 Fe9 C86 B18 157.7(7)
C89 Fe9 C86 B18 -158.7(7)
C81 Fe9 C86 B18 0.8(7)
C90 C86 C87 C88 0.0(8)
B18 C86 C87 C88 -178.6(6)
Fe9 C86 C87 C88 -59.6(5)
C90 C86 C87 Fe9 59.6(5)
B18 C86 C87 Fe9 -119.0(7)
C82 Fe9 C87 C88 -117.5(5)
C85 Fe9 C87 C88 164.9(9)
C83 Fe9 C87 C88 -75.4(6)
C84 Fe9 C87 C88 -41.3(10)
C90 Fe9 C87 C88 81.1(5)
C86 Fe9 C87 C88 119.4(7)
C89 Fe9 C87 C88 37.3(5)
C81 Fe9 C87 C88 -160.1(5)
C82 Fe9 C87 C86 123.1(4)
C85 Fe9 C87 C86 45.6(11)
C83 Fe9 C87 C86 165.3(4)
C84 Fe9 C87 C86 -160.6(7)
C90 Fe9 C87 C86 -38.3(4)
C88 Fe9 C87 C86 -119.4(7)
C89 Fe9 C87 C86 -82.0(5)
C81 Fe9 C87 C86 80.5(5)
C86 C87 C88 C89 0.0(8)
Fe9 C87 C88 C89 -59.5(5)
C86 C87 C88 Fe9 59.5(5)
C82 Fe9 C88 C87 81.0(6)
C85 Fe9 C88 C87 -166.4(8)
C83 Fe9 C88 C87 122.2(5)
C84 Fe9 C88 C87 163.1(5)
C90 Fe9 C88 C87 -81.7(5)
C86 Fe9 C88 C87 -37.7(5)
C89 Fe9 C88 C87 -119.6(7)
C81 Fe9 C88 C87 49.8(11)
C82 Fe9 C88 C89 -159.3(5)
C85 Fe9 C88 C89 -46.8(11)
C83 Fe9 C88 C89 -118.2(5)
C84 Fe9 C88 C89 -77.2(5)
C90 Fe9 C88 C89 37.9(4)
C87 Fe9 C88 C89 119.6(7)
C86 Fe9 C88 C89 81.9(5)
C81 Fe9 C88 C89 169.5(8)
C87 C88 C89 C90 0.1(8)
Fe9 C88 C89 C90 -59.2(5)
C87 C88 C89 Fe9 59.3(5)
C82 Fe9 C89 C88 48.0(9)
C85 Fe9 C89 C88 161.2(5)
C83 Fe9 C89 C88 78.8(5)
C84 Fe9 C89 C88 120.2(5)
C90 Fe9 C89 C88 -118.7(6)
C87 Fe9 C89 C88 -37.3(4)
C86 Fe9 C89 C88 -81.2(5)
C81 Fe9 C89 C88 -168.2(8)
C82 Fe9 C89 C90 166.6(6)
C85 Fe9 C89 C90 -80.2(5)
C83 Fe9 C89 C90 -162.6(4)
C84 Fe9 C89 C90 -121.1(4)
C87 Fe9 C89 C90 81.3(4)
C86 Fe9 C89 C90 37.4(4)
C88 Fe9 C89 C90 118.7(6)
C81 Fe9 C89 C90 -49.5(10)
C88 C89 C90 C86 -0.1(8)
Fe9 C89 C90 C86 -59.6(5)
C88 C89 C90 Fe9 59.4(5)
C87 C86 C90 C89 0.1(8)
B18 C86 C90 C89 178.6(7)
Fe9 C86 C90 C89 59.8(5)
C87 C86 C90 Fe9 -59.7(5)
B18 C86 C90 Fe9 118.8(7)
C82 Fe9 C90 C89 -162.2(8)
C85 Fe9 C90 C89 119.1(4)
C83 Fe9 C90 C89 40.6(9)
C84 Fe9 C90 C89 76.5(5)
C87 Fe9 C90 C89 -81.5(4)
C86 Fe9 C90 C89 -119.8(6)
C88 Fe9 C90 C89 -37.9(4)
C81 Fe9 C90 C89 162.0(4)
C82 Fe9 C90 C86 -42.4(10)
C85 Fe9 C90 C86 -121.0(4)
C83 Fe9 C90 C86 160.5(6)
C84 Fe9 C90 C86 -163.7(4)
C87 Fe9 C90 C86 38.3(4)
C88 Fe9 C90 C86 82.0(4)
C89 Fe9 C90 C86 119.8(6)
C81 Fe9 C90 C86 -78.1(5)
B20 O19 B19 O21 -0.2(9)
B20 O19 B19 C91 -177.9(6)
B21 O21 B19 O19 1.6(9)
B21 O21 B19 C91 179.4(6)
B21 O20 B20 O19 5.2(10)
B21 O20 B20 C101 -172.5(6)
B19 O19 B20 O20 -3.2(10)
B19 O19 B20 C101 174.5(6)
B20 O20 B21 O21 -3.8(10)
B20 O20 B21 C111 175.3(6)
B19 O21 B21 O20 0.4(9)
B19 O21 B21 C111 -178.6(6)
B24 O24 B22 O22 2.6(9)
B24 O24 B22 C96 -178.1(6)
B23 O22 B22 O24 -1.8(9)
B23 O22 B22 C96 178.9(6)
B24 O23 B23 O22 -3.2(10)
B24 O23 B23 C106 178.2(6)
B22 O22 B23 O23 2.1(10)
B22 O22 B23 C106 -179.3(6)
B23 O23 B24 O24 4.0(9)
B23 O23 B24 C116 -176.1(6)
B22 O24 B24 O23 -3.7(9)
B22 O24 B24 C116 176.4(6)
O19 B19 C91 C92 -174.8(6)
O21 B19 C91 C92 7.4(11)
O19 B19 C91 C95 -2.1(11)
O21 B19 C91 C95 -179.9(6)
O19 B19 C91 Fe10 -87.8(8)
O21 B19 C91 Fe10 94.4(7)
C97 Fe10 C91 C92 77.4(4)
C95 Fe10 C91 C92 -118.2(5)
C100 Fe10 C91 C92 163.8(4)
C98 Fe10 C91 C92 38.6(9)
C93 Fe10 C91 C92 -37.0(4)
C94 Fe10 C91 C92 -80.5(4)
C96 Fe10 C91 C92 120.4(4)
C99 Fe10 C91 C92 -157.0(7)
C97 Fe10 C91 C95 -164.5(4)
C92 Fe10 C91 C95 118.2(5)
C100 Fe10 C91 C95 -78.0(5)
C98 Fe10 C91 C95 156.8(7)
C93 Fe10 C91 C95 81.2(4)
C94 Fe10 C91 C95 37.7(4)
C96 Fe10 C91 C95 -121.5(4)
C99 Fe10 C91 C95 -38.8(9)
C97 Fe10 C91 B19 -44.5(7)
C92 Fe10 C91 B19 -121.9(8)
C95 Fe10 C91 B19 120.0(8)
C100 Fe10 C91 B19 41.9(7)
C98 Fe10 C91 B19 -83.3(9)
C93 Fe10 C91 B19 -158.9(7)
C94 Fe10 C91 B19 157.6(7)
C96 Fe10 C91 B19 -1.5(7)
C99 Fe10 C91 B19 81.1(10)
C95 C91 C92 C93 1.5(8)
B19 C91 C92 C93 175.3(7)
Fe10 C91 C92 C93 60.0(5)
C95 C91 C92 Fe10 -58.5(5)
B19 C91 C92 Fe10 115.3(7)
C97 Fe10 C92 C93 117.8(4)
C95 Fe10 C92 C93 -81.0(5)
C100 Fe10 C92 C93 -167.0(9)
C98 Fe10 C92 C93 75.6(5)
C94 Fe10 C92 C93 -37.2(4)
C96 Fe10 C92 C93 160.2(4)
C91 Fe10 C92 C93 -119.6(6)
C99 Fe10 C92 C93 41.7(9)
C97 Fe10 C92 C91 -122.6(4)
C95 Fe10 C92 C91 38.7(4)
C100 Fe10 C92 C91 -47.4(11)
C98 Fe10 C92 C91 -164.8(4)
C93 Fe10 C92 C91 119.6(6)
C94 Fe10 C92 C91 82.4(4)
C96 Fe10 C92 C91 -80.2(5)
C99 Fe10 C92 C91 161.3(6)
C91 C92 C93 C94 -0.7(8)
Fe10 C92 C93 C94 59.4(5)
C91 C92 C93 Fe10 -60.1(5)
C97 Fe10 C93 C92 -80.9(5)
C95 Fe10 C93 C92 82.4(5)
C100 Fe10 C93 C92 169.7(7)
C98 Fe10 C93 C92 -121.2(5)
C94 Fe10 C93 C92 120.0(7)
C96 Fe10 C93 C92 -50.5(11)
C91 Fe10 C93 C92 37.8(4)
C99 Fe10 C93 C92 -161.7(4)
C97 Fe10 C93 C94 159.0(5)
C92 Fe10 C93 C94 -120.0(7)
C95 Fe10 C93 C94 -37.7(5)
C100 Fe10 C93 C94 49.7(10)
C98 Fe10 C93 C94 118.7(5)
C96 Fe10 C93 C94 -170.5(8)
C91 Fe10 C93 C94 -82.3(5)
C99 Fe10 C93 C94 78.2(5)
C92 C93 C94 C95 -0.4(8)
Fe10 C93 C94 C95 58.8(5)
C92 C93 C94 Fe10 -59.2(5)
C97 Fe10 C94 C95 -168.4(7)
C92 Fe10 C94 C95 -82.4(5)
C100 Fe10 C94 C95 81.3(5)
C98 Fe10 C94 C95 162.8(4)
C93 Fe10 C94 C95 -119.3(7)
C96 Fe10 C94 C95 50.5(12)
C91 Fe10 C94 C95 -38.3(4)
C99 Fe10 C94 C95 122.0(5)
C97 Fe10 C94 C93 -49.1(9)
C92 Fe10 C94 C93 36.9(4)
C95 Fe10 C94 C93 119.3(7)
C100 Fe10 C94 C93 -159.5(5)
C98 Fe10 C94 C93 -77.9(5)
C96 Fe10 C94 C93 169.8(9)
C91 Fe10 C94 C93 80.9(5)
C99 Fe10 C94 C93 -118.7(5)
C93 C94 C95 C91 1.4(8)
Fe10 C94 C95 C91 60.4(5)
C93 C94 C95 Fe10 -59.1(5)
C92 C91 C95 C94 -1.8(8)
B19 C91 C95 C94 -175.7(7)
Fe10 C91 C95 C94 -60.4(5)
C92 C91 C95 Fe10 58.7(5)
B19 C91 C95 Fe10 -115.2(7)
C97 Fe10 C95 C94 164.6(8)
C92 Fe10 C95 C94 80.6(5)
C100 Fe10 C95 C94 -118.3(5)
C98 Fe10 C95 C94 -40.3(9)
C93 Fe10 C95 C94 37.5(4)
C96 Fe10 C95 C94 -161.5(4)
C91 Fe10 C95 C94 118.9(6)
C99 Fe10 C95 C94 -75.5(5)
C97 Fe10 C95 C91 45.8(10)
C92 Fe10 C95 C91 -38.2(4)
C100 Fe10 C95 C91 122.8(4)
C98 Fe10 C95 C91 -159.1(6)
C93 Fe10 C95 C91 -81.4(4)
C94 Fe10 C95 C91 -118.9(6)
C96 Fe10 C95 C91 79.6(5)
C99 Fe10 C95 C91 165.7(4)
O24 B22 C96 C97 0.7(11)
O22 B22 C96 C97 180.0(6)
O24 B22 C96 C100 -176.0(6)
O22 B22 C96 C100 3.3(11)
O24 B22 C96 Fe10 -88.1(7)
O22 B22 C96 Fe10 91.2(7)
C92 Fe10 C96 C97 -78.2(5)
C95 Fe10 C96 C97 -164.9(5)
C100 Fe10 C96 C97 116.5(7)
C98 Fe10 C96 C97 36.4(5)
C93 Fe10 C96 C97 -41.2(11)
C94 Fe10 C96 C97 157.3(9)
C91 Fe10 C96 C97 -121.3(5)
C99 Fe10 C96 C97 79.4(5)
C97 Fe10 C96 C100 -116.5(7)
C92 Fe10 C96 C100 165.3(5)
C95 Fe10 C96 C100 78.6(6)
C98 Fe10 C96 C100 -80.1(5)
C93 Fe10 C96 C100 -157.7(8)
C94 Fe10 C96 C100 40.8(12)
C91 Fe10 C96 C100 122.2(5)
C99 Fe10 C96 C100 -37.1(5)
C97 Fe10 C96 B22 122.3(8)
C92 Fe10 C96 B22 44.1(7)
C95 Fe10 C96 B22 -42.6(7)
C100 Fe10 C96 B22 -121.2(8)
C98 Fe10 C96 B22 158.7(7)
C93 Fe10 C96 B22 81.1(10)
C94 Fe10 C96 B22 -80.5(12)
C91 Fe10 C96 B22 1.0(7)
C99 Fe10 C96 B22 -158.4(7)
C100 C96 C97 C98 0.1(8)
B22 C96 C97 C98 -177.2(7)
Fe10 C96 C97 C98 -59.4(5)
C100 C96 C97 Fe10 59.4(5)
B22 C96 C97 Fe10 -117.8(7)
C92 Fe10 C97 C98 -117.4(4)
C95 Fe10 C97 C98 165.0(8)
C100 Fe10 C97 C98 81.3(5)
C93 Fe10 C97 C98 -75.5(5)
C94 Fe10 C97 C98 -40.3(9)
C96 Fe10 C97 C98 120.9(6)
C91 Fe10 C97 C98 -159.7(4)
C99 Fe10 C97 C98 37.3(4)
C92 Fe10 C97 C96 121.7(5)
C95 Fe10 C97 C96 44.1(11)
C100 Fe10 C97 C96 -39.6(5)
C98 Fe10 C97 C96 -120.9(6)
C93 Fe10 C97 C96 163.7(5)
C94 Fe10 C97 C96 -161.2(7)
C91 Fe10 C97 C96 79.4(5)
C99 Fe10 C97 C96 -83.6(5)
C96 C97 C98 C99 -0.6(8)
Fe10 C97 C98 C99 -60.1(5)
C96 C97 C98 Fe10 59.5(5)
C97 Fe10 C98 C99 119.3(6)
C92 Fe10 C98 C99 -159.4(4)
C95 Fe10 C98 C99 -49.2(8)
C100 Fe10 C98 C99 37.8(4)
C93 Fe10 C98 C99 -119.2(4)
C94 Fe10 C98 C99 -78.2(5)
C96 Fe10 C98 C99 82.3(4)
C91 Fe10 C98 C99 172.0(7)
C92 Fe10 C98 C97 81.3(5)
C95 Fe10 C98 C97 -168.5(6)
C100 Fe10 C98 C97 -81.5(4)
C93 Fe10 C98 C97 121.5(4)
C94 Fe10 C98 C97 162.5(4)
C96 Fe10 C98 C97 -37.0(4)
C91 Fe10 C98 C97 52.7(9)
C99 Fe10 C98 C97 -119.3(6)
C97 C98 C99 C100 0.9(8)
Fe10 C98 C99 C100 -58.5(5)
C97 C98 C99 Fe10 59.5(5)
C97 Fe10 C99 C98 -37.5(4)
C92 Fe10 C99 C98 47.6(8)
C95 Fe10 C99 C98 159.2(4)
C100 Fe10 C99 C98 -119.3(6)
C93 Fe10 C99 C98 77.3(5)
C94 Fe10 C99 C98 118.4(4)
C96 Fe10 C99 C98 -81.5(4)
C91 Fe10 C99 C98 -171.4(7)
C97 Fe10 C99 C100 81.8(4)
C92 Fe10 C99 C100 166.9(6)
C95 Fe10 C99 C100 -81.5(5)
C98 Fe10 C99 C100 119.3(6)
C93 Fe10 C99 C100 -163.4(4)
C94 Fe10 C99 C100 -122.3(4)
C96 Fe10 C99 C100 37.8(4)
C91 Fe10 C99 C100 -52.1(10)
C98 C99 C100 C96 -0.9(8)
Fe10 C99 C100 C96 -59.9(5)
C98 C99 C100 Fe10 59.0(5)
C97 C96 C100 C99 0.5(8)
B22 C96 C100 C99 177.8(7)
Fe10 C96 C100 C99 60.1(5)
C97 C96 C100 Fe10 -59.6(5)
B22 C96 C100 Fe10 117.7(7)
C97 Fe10 C100 C99 -80.7(5)
C92 Fe10 C100 C99 -162.5(9)
C95 Fe10 C100 C99 118.1(5)
C98 Fe10 C100 C99 -37.2(4)
C93 Fe10 C100 C99 39.4(9)
C94 Fe10 C100 C99 75.3(5)
C96 Fe10 C100 C99 -119.8(6)
C91 Fe10 C100 C99 161.1(4)
C97 Fe10 C100 C96 39.1(4)
C92 Fe10 C100 C96 -42.7(11)
C95 Fe10 C100 C96 -122.1(5)
C98 Fe10 C100 C96 82.6(5)
C93 Fe10 C100 C96 159.2(7)
C94 Fe10 C100 C96 -164.9(4)
C91 Fe10 C100 C96 -79.0(5)
C99 Fe10 C100 C96 119.8(6)
O20 B20 C101 C102 -179.4(6)
O19 B20 C101 C102 2.9(11)
O20 B20 C101 C105 -2.6(10)
O19 B20 C101 C105 179.7(6)
O20 B20 C101 Fe11 -89.2(8)
O19 B20 C101 Fe11 93.1(7)
C110 Fe11 C101 C102 166.1(5)
C105 Fe11 C101 C102 -116.7(6)
C109 Fe11 C101 C102 -155.6(9)
C108 Fe11 C101 C102 41.7(10)
C107 Fe11 C101 C102 80.2(5)
C103 Fe11 C101 C102 -37.3(4)
C106 Fe11 C101 C102 123.3(5)
C104 Fe11 C101 C102 -80.2(5)
C110 Fe11 C101 C105 -77.2(5)
C102 Fe11 C101 C105 116.7(6)
C109 Fe11 C101 C105 -38.9(11)
C108 Fe11 C101 C105 158.4(7)
C107 Fe11 C101 C105 -163.1(4)
C103 Fe11 C101 C105 79.4(4)
C106 Fe11 C101 C105 -120.0(4)
C104 Fe11 C101 C105 36.5(4)
C110 Fe11 C101 B20 41.1(8)
C102 Fe11 C101 B20 -125.0(8)
C105 Fe11 C101 B20 118.3(8)
C109 Fe11 C101 B20 79.4(12)
C108 Fe11 C101 B20 -83.3(10)
C107 Fe11 C101 B20 -44.8(7)
C103 Fe11 C101 B20 -162.3(7)
C106 Fe11 C101 B20 -1.7(7)
C104 Fe11 C101 B20 154.8(7)
C105 C101 C102 C103 -0.6(7)
B20 C101 C102 C103 176.7(7)
Fe11 C101 C102 C103 59.6(5)
C105 C101 C102 Fe11 -60.2(4)
B20 C101 C102 Fe11 117.1(7)
C110 Fe11 C102 C103 -162.1(10)
C105 Fe11 C102 C103 -80.2(5)
C109 Fe11 C102 C103 40.4(10)
C101 Fe11 C102 C103 -119.7(6)
C108 Fe11 C102 C103 76.8(5)
C107 Fe11 C102 C103 119.8(5)
C106 Fe11 C102 C103 162.5(4)
C104 Fe11 C102 C103 -36.8(4)
C110 Fe11 C102 C101 -42.4(13)
C105 Fe11 C102 C101 39.4(4)
C109 Fe11 C102 C101 160.1(8)
C108 Fe11 C102 C101 -163.6(4)
C107 Fe11 C102 C101 -120.6(4)
C103 Fe11 C102 C101 119.7(6)
C106 Fe11 C102 C101 -77.8(5)
C104 Fe11 C102 C101 82.9(5)
C101 C102 C103 C104 0.6(8)
Fe11 C102 C103 C104 59.8(5)
C101 C102 C103 Fe11 -59.2(4)
C110 Fe11 C103 C102 167.8(7)
C105 Fe11 C103 C102 82.5(5)
C109 Fe11 C103 C102 -162.2(5)
C101 Fe11 C103 C102 37.8(4)
C108 Fe11 C103 C102 -120.6(5)
C107 Fe11 C103 C102 -80.5(5)
C106 Fe11 C103 C102 -50.7(10)
C104 Fe11 C103 C102 120.0(6)
C110 Fe11 C103 C104 47.9(9)
C102 Fe11 C103 C104 -120.0(6)
C105 Fe11 C103 C104 -37.5(4)
C109 Fe11 C103 C104 77.8(5)
C101 Fe11 C103 C104 -82.2(4)
C108 Fe11 C103 C104 119.5(4)
C107 Fe11 C103 C104 159.6(4)
C106 Fe11 C103 C104 -170.7(8)
C102 C103 C104 C105 -0.3(8)
Fe11 C103 C104 C105 58.5(5)
C102 C103 C104 Fe11 -58.9(5)
C110 Fe11 C104 C105 82.1(4)
C102 Fe11 C104 C105 -81.9(4)
C109 Fe11 C104 C105 122.6(4)
C101 Fe11 C104 C105 -37.6(4)
C108 Fe11 C104 C105 163.4(4)
C107 Fe11 C104 C105 -169.9(6)
C103 Fe11 C104 C105 -119.3(5)
C106 Fe11 C104 C105 52.9(8)
C110 Fe11 C104 C103 -158.6(4)
C102 Fe11 C104 C103 37.4(4)
C105 Fe11 C104 C103 119.3(5)
C109 Fe11 C104 C103 -118.1(4)
C101 Fe11 C104 C103 81.7(4)
C108 Fe11 C104 C103 -77.3(4)
C107 Fe11 C104 C103 -50.6(9)
C106 Fe11 C104 C103 172.2(6)
C103 C104 C105 C101 -0.1(8)
Fe11 C104 C105 C101 58.8(5)
C103 C104 C105 Fe11 -58.8(5)
C102 C101 C105 C104 0.4(8)
B20 C101 C105 C104 -177.1(6)
Fe11 C101 C105 C104 -59.7(5)
C102 C101 C105 Fe11 60.2(4)
B20 C101 C105 Fe11 -117.3(7)
C110 Fe11 C105 C104 -116.4(4)
C102 Fe11 C105 C104 81.2(4)
C109 Fe11 C105 C104 -74.1(5)
C101 Fe11 C105 C104 120.5(6)
C108 Fe11 C105 C104 -39.4(9)
C107 Fe11 C105 C104 168.3(8)
C103 Fe11 C105 C104 37.3(4)
C106 Fe11 C105 C104 -158.8(4)
C110 Fe11 C105 C101 123.2(4)
C102 Fe11 C105 C101 -39.2(4)
C109 Fe11 C105 C101 165.5(4)
C108 Fe11 C105 C101 -159.8(6)
C107 Fe11 C105 C101 47.8(10)
C103 Fe11 C105 C101 -83.2(4)
C106 Fe11 C105 C101 80.7(5)
C104 Fe11 C105 C101 -120.5(6)
O23 B23 C106 C107 174.4(7)
O22 B23 C106 C107 -4.3(11)
O23 B23 C106 C110 0.2(11)
O22 B23 C106 C110 -178.4(6)
O23 B23 C106 Fe11 86.3(7)
O22 B23 C106 Fe11 -92.3(8)
C110 Fe11 C106 C107 117.2(6)
C102 Fe11 C106 C107 -77.7(5)
C105 Fe11 C106 C107 -164.5(4)
C109 Fe11 C106 C107 80.4(4)
C101 Fe11 C106 C107 -120.7(4)
C108 Fe11 C106 C107 36.7(4)
C103 Fe11 C106 C107 -39.0(10)
C104 Fe11 C106 C107 157.1(6)
C102 Fe11 C106 C110 165.1(4)
C105 Fe11 C106 C110 78.3(5)
C109 Fe11 C106 C110 -36.9(4)
C101 Fe11 C106 C110 122.1(4)
C108 Fe11 C106 C110 -80.5(5)
C107 Fe11 C106 C110 -117.2(6)
C103 Fe11 C106 C110 -156.3(8)
C104 Fe11 C106 C110 39.9(9)
C110 Fe11 C106 B23 -119.7(8)
C102 Fe11 C106 B23 45.4(8)
C105 Fe11 C106 B23 -41.4(7)
C109 Fe11 C106 B23 -156.6(7)
C101 Fe11 C106 B23 2.4(7)
C108 Fe11 C106 B23 159.8(7)
C107 Fe11 C106 B23 123.1(8)
C103 Fe11 C106 B23 84.0(11)
C104 Fe11 C106 B23 -79.8(9)
C110 C106 C107 C108 0.4(7)
B23 C106 C107 C108 -174.7(7)
Fe11 C106 C107 C108 -58.9(5)
C110 C106 C107 Fe11 59.3(5)
B23 C106 C107 Fe11 -115.8(7)
C110 Fe11 C107 C108 81.7(4)
C102 Fe11 C107 C108 -116.2(4)
C105 Fe11 C107 C108 163.9(7)
C109 Fe11 C107 C108 37.9(4)
C101 Fe11 C107 C108 -159.6(4)
C103 Fe11 C107 C108 -73.3(5)
C106 Fe11 C107 C108 120.5(6)
C104 Fe11 C107 C108 -36.6(9)
C110 Fe11 C107 C106 -38.9(4)
C102 Fe11 C107 C106 123.3(4)
C105 Fe11 C107 C106 43.4(10)
C109 Fe11 C107 C106 -82.6(4)
C101 Fe11 C107 C106 79.9(5)
C108 Fe11 C107 C106 -120.5(6)
C103 Fe11 C107 C106 166.2(4)
C104 Fe11 C107 C106 -157.1(6)
C106 C107 C108 C109 -0.4(8)
Fe11 C107 C108 C109 -59.7(5)
C106 C107 C108 Fe11 59.2(5)
C110 Fe11 C108 C107 -81.2(5)
C102 Fe11 C108 C107 83.2(5)
C105 Fe11 C108 C107 -166.6(6)
C109 Fe11 C108 C107 -118.8(6)
C101 Fe11 C108 C107 52.3(9)
C103 Fe11 C108 C107 124.4(4)
C106 Fe11 C108 C107 -37.2(4)
C104 Fe11 C108 C107 164.9(4)
C110 Fe11 C108 C109 37.5(5)
C102 Fe11 C108 C109 -158.0(5)
C105 Fe11 C108 C109 -47.8(9)
C101 Fe11 C108 C109 171.1(7)
C107 Fe11 C108 C109 118.8(6)
C103 Fe11 C108 C109 -116.8(5)
C106 Fe11 C108 C109 81.6(5)
C104 Fe11 C108 C109 -76.3(5)
C107 C108 C109 C110 0.3(8)
Fe11 C108 C109 C110 -59.5(5)
C107 C108 C109 Fe11 59.8(5)
C102 Fe11 C109 C110 170.1(7)
C105 Fe11 C109 C110 -80.6(6)
C101 Fe11 C109 C110 -51.3(12)
C108 Fe11 C109 C110 119.2(7)
C107 Fe11 C109 C110 81.4(5)
C103 Fe11 C109 C110 -161.0(5)
C106 Fe11 C109 C110 37.3(5)
C104 Fe11 C109 C110 -120.5(5)
C110 Fe11 C109 C108 -119.2(7)
C102 Fe11 C109 C108 50.9(10)
C105 Fe11 C109 C108 160.2(4)
C101 Fe11 C109 C108 -170.5(8)
C107 Fe11 C109 C108 -37.8(5)
C103 Fe11 C109 C108 79.8(6)
C106 Fe11 C109 C108 -81.9(5)
C104 Fe11 C109 C108 120.3(5)
C108 C109 C110 C106 -0.1(8)
Fe11 C109 C110 C106 -59.6(5)
C108 C109 C110 Fe11 59.5(5)
C107 C106 C110 C109 -0.1(8)
B23 C106 C110 C109 175.1(6)
Fe11 C106 C110 C109 59.3(5)
C107 C106 C110 Fe11 -59.4(4)
B23 C106 C110 Fe11 115.8(7)
C102 Fe11 C110 C109 -165.9(10)
C105 Fe11 C110 C109 118.3(5)
C101 Fe11 C110 C109 161.1(5)
C108 Fe11 C110 C109 -37.7(5)
C107 Fe11 C110 C109 -81.4(5)
C103 Fe11 C110 C109 42.3(10)
C106 Fe11 C110 C109 -120.3(7)
C104 Fe11 C110 C109 76.0(6)
C102 Fe11 C110 C106 -45.6(13)
C105 Fe11 C110 C106 -121.4(4)
C109 Fe11 C110 C106 120.3(7)
C101 Fe11 C110 C106 -78.6(5)
C108 Fe11 C110 C106 82.6(5)
C107 Fe11 C110 C106 38.9(4)
C103 Fe11 C110 C106 162.6(6)
C104 Fe11 C110 C106 -163.7(4)
O20 B21 C111 C112 1.6(10)
O21 B21 C111 C112 -179.4(6)
O20 B21 C111 C115 175.2(6)
O21 B21 C111 C115 -5.8(11)
O20 B21 C111 Fe12 87.0(8)
O21 B21 C111 Fe12 -94.0(7)
C113 Fe12 C111 C112 -37.5(4)
C115 Fe12 C111 C112 -118.0(6)
C117 Fe12 C111 C112 76.5(5)
C120 Fe12 C111 C112 161.9(4)
C118 Fe12 C111 C112 39.4(11)
C119 Fe12 C111 C112 -160.7(8)
C114 Fe12 C111 C112 -80.5(5)
C116 Fe12 C111 C112 118.9(5)
C112 Fe12 C111 C115 118.0(6)
C113 Fe12 C111 C115 80.5(5)
C117 Fe12 C111 C115 -165.5(5)
C120 Fe12 C111 C115 -80.0(5)
C118 Fe12 C111 C115 157.4(9)
C119 Fe12 C111 C115 -42.6(11)
C114 Fe12 C111 C115 37.5(5)
C116 Fe12 C111 C115 -123.1(5)
C112 Fe12 C111 B21 -118.8(8)
C113 Fe12 C111 B21 -156.3(7)
C115 Fe12 C111 B21 123.2(8)
C117 Fe12 C111 B21 -42.3(7)
C120 Fe12 C111 B21 43.2(7)
C118 Fe12 C111 B21 -79.4(11)
C119 Fe12 C111 B21 80.6(10)
C114 Fe12 C111 B21 160.7(7)
C116 Fe12 C111 B21 0.1(7)
C115 C111 C112 C113 1.4(8)
B21 C111 C112 C113 176.2(6)
Fe12 C111 C112 C113 60.2(5)
C115 C111 C112 Fe12 -58.8(4)
B21 C111 C112 Fe12 116.1(7)
C115 Fe12 C112 C113 -80.9(4)
C117 Fe12 C112 C113 117.9(4)
C120 Fe12 C112 C113 -168.7(7)
C118 Fe12 C112 C113 75.9(5)
C119 Fe12 C112 C113 43.4(9)
C114 Fe12 C112 C113 -37.3(4)
C116 Fe12 C112 C113 159.5(4)
C111 Fe12 C112 C113 -119.7(6)
C113 Fe12 C112 C111 119.7(6)
C115 Fe12 C112 C111 38.8(4)
C117 Fe12 C112 C111 -122.5(4)
C120 Fe12 C112 C111 -49.0(9)
C118 Fe12 C112 C111 -164.4(4)
C119 Fe12 C112 C111 163.0(6)
C114 Fe12 C112 C111 82.4(4)
C116 Fe12 C112 C111 -80.8(5)
C111 C112 C113 C114 -0.6(8)
Fe12 C112 C113 C114 59.9(5)
C111 C112 C113 Fe12 -60.4(5)
C112 Fe12 C113 C114 -119.0(6)
C115 Fe12 C113 C114 -36.8(4)
C117 Fe12 C113 C114 160.8(4)
C120 Fe12 C113 C114 50.6(9)
C118 Fe12 C113 C114 119.9(4)
C119 Fe12 C113 C114 79.1(5)
C116 Fe12 C113 C114 -169.9(7)
C111 Fe12 C113 C114 -81.4(4)
C115 Fe12 C113 C112 82.2(4)
C117 Fe12 C113 C112 -80.2(4)
C120 Fe12 C113 C112 169.6(7)
C118 Fe12 C113 C112 -121.1(4)
C119 Fe12 C113 C112 -161.9(4)
C114 Fe12 C113 C112 119.0(6)
C116 Fe12 C113 C112 -50.9(9)
C111 Fe12 C113 C112 37.6(4)
C112 C113 C114 C115 -0.6(9)
Fe12 C113 C114 C115 58.3(5)
C112 C113 C114 Fe12 -58.8(5)
C112 Fe12 C114 C113 38.1(4)
C115 Fe12 C114 C113 120.8(6)
C117 Fe12 C114 C113 -44.3(9)
C120 Fe12 C114 C113 -159.8(4)
C118 Fe12 C114 C113 -76.4(5)
C119 Fe12 C114 C113 -118.3(5)
C116 Fe12 C114 C113 167.8(8)
C111 Fe12 C114 C113 82.3(5)
C112 Fe12 C114 C115 -82.7(5)
C113 Fe12 C114 C115 -120.8(6)
C117 Fe12 C114 C115 -165.1(7)
C120 Fe12 C114 C115 79.4(5)
C118 Fe12 C114 C115 162.8(5)
C119 Fe12 C114 C115 120.9(5)
C116 Fe12 C114 C115 47.1(11)
C111 Fe12 C114 C115 -38.4(4)
C113 C114 C115 C111 1.5(8)
Fe12 C114 C115 C111 59.9(5)
C113 C114 C115 Fe12 -58.4(5)
C112 C111 C115 C114 -1.7(8)
B21 C111 C115 C114 -176.3(7)
Fe12 C111 C115 C114 -60.1(5)
C112 C111 C115 Fe12 58.4(4)
B21 C111 C115 Fe12 -116.2(7)
C112 Fe12 C115 C114 80.5(5)
C113 Fe12 C115 C114 36.4(5)
C117 Fe12 C115 C114 160.5(10)
C120 Fe12 C115 C114 -120.5(5)
C118 Fe12 C115 C114 -40.5(11)
C119 Fe12 C115 C114 -77.1(6)
C116 Fe12 C115 C114 -163.5(5)
C111 Fe12 C115 C114 118.9(7)
C112 Fe12 C115 C111 -38.4(4)
C113 Fe12 C115 C111 -82.4(5)
C117 Fe12 C115 C111 41.6(13)
C120 Fe12 C115 C111 120.6(5)
C118 Fe12 C115 C111 -159.3(8)
C119 Fe12 C115 C111 164.0(4)
C114 Fe12 C115 C111 -118.9(7)
C116 Fe12 C115 C111 77.6(5)
O23 B24 C116 C117 -2.3(11)
O24 B24 C116 C117 177.6(7)
O23 B24 C116 C120 -178.6(6)
O24 B24 C116 C120 1.3(11)
O23 B24 C116 Fe12 -89.7(7)
O24 B24 C116 Fe12 90.2(9)
C112 Fe12 C116 C117 -77.4(5)
C113 Fe12 C116 C117 -40.2(10)
C115 Fe12 C116 C117 -163.6(4)
C120 Fe12 C116 C117 118.4(6)
C118 Fe12 C116 C117 37.1(4)
C119 Fe12 C116 C117 80.6(5)
C114 Fe12 C116 C117 160.7(8)
C111 Fe12 C116 C117 -120.6(4)
C112 Fe12 C116 C120 164.2(4)
C113 Fe12 C116 C120 -158.6(7)
C115 Fe12 C116 C120 78.0(5)
C117 Fe12 C116 C120 -118.4(6)
C118 Fe12 C116 C120 -81.3(5)
C119 Fe12 C116 C120 -37.7(4)
C114 Fe12 C116 C120 42.3(11)
C111 Fe12 C116 C120 121.1(4)
C112 Fe12 C116 B24 42.0(7)
C113 Fe12 C116 B24 79.1(10)
C115 Fe12 C116 B24 -44.2(8)
C117 Fe12 C116 B24 119.4(9)
C120 Fe12 C116 B24 -122.3(8)
C118 Fe12 C116 B24 156.4(7)
C119 Fe12 C116 B24 -160.0(7)
C114 Fe12 C116 B24 -80.0(12)
C111 Fe12 C116 B24 -1.2(7)
C120 C116 C117 C118 -0.5(8)
B24 C116 C117 C118 -177.4(6)
Fe12 C116 C117 C118 -59.3(5)
C120 C116 C117 Fe12 58.9(5)
B24 C116 C117 Fe12 -118.1(7)
C112 Fe12 C117 C116 121.0(5)
C113 Fe12 C117 C116 163.4(5)
C115 Fe12 C117 C116 47.3(13)
C120 Fe12 C117 C116 -38.5(5)
C118 Fe12 C117 C116 -120.3(7)
C119 Fe12 C117 C116 -82.8(5)
C114 Fe12 C117 C116 -165.1(7)
C111 Fe12 C117 C116 79.2(6)
C112 Fe12 C117 C118 -118.7(5)
C113 Fe12 C117 C118 -76.3(6)
C115 Fe12 C117 C118 167.6(10)
C120 Fe12 C117 C118 81.8(5)
C119 Fe12 C117 C118 37.6(5)
C114 Fe12 C117 C118 -44.8(10)
C116 Fe12 C117 C118 120.3(7)
C111 Fe12 C117 C118 -160.5(5)
C116 C117 C118 C119 0.3(8)
Fe12 C117 C118 C119 -59.3(5)
C116 C117 C118 Fe12 59.6(5)
C112 Fe12 C118 C119 -161.2(5)
C113 Fe12 C118 C119 -120.2(5)
C115 Fe12 C118 C119 -50.8(11)
C117 Fe12 C118 C119 119.4(7)
C120 Fe12 C118 C119 38.0(4)
C114 Fe12 C118 C119 -80.0(6)
C116 Fe12 C118 C119 82.3(5)
C111 Fe12 C118 C119 169.6(8)
C112 Fe12 C118 C117 79.4(6)
C113 Fe12 C118 C117 120.4(5)
C115 Fe12 C118 C117 -170.1(8)
C120 Fe12 C118 C117 -81.4(5)
C119 Fe12 C118 C117 -119.4(7)
C114 Fe12 C118 C117 160.7(5)
C116 Fe12 C118 C117 -37.1(5)
C111 Fe12 C118 C117 50.2(11)
C117 C118 C119 C120 -0.1(8)
Fe12 C118 C119 C120 -59.1(5)
C117 C118 C119 Fe12 59.1(5)
C112 Fe12 C119 C118 44.9(9)
C113 Fe12 C119 C118 76.4(5)
C115 Fe12 C119 C118 158.9(5)
C117 Fe12 C119 C118 -37.6(5)
C120 Fe12 C119 C118 -119.2(6)
C114 Fe12 C119 C118 117.6(5)
C116 Fe12 C119 C118 -81.3(5)
C111 Fe12 C119 C118 -169.0(8)
C112 Fe12 C119 C120 164.1(7)
C113 Fe12 C119 C120 -164.4(4)
C115 Fe12 C119 C120 -82.0(5)
C117 Fe12 C119 C120 81.5(4)
C118 Fe12 C119 C120 119.2(6)
C114 Fe12 C119 C120 -123.2(4)
C116 Fe12 C119 C120 37.9(4)
C111 Fe12 C119 C120 -49.9(10)
C118 C119 C120 C116 -0.2(8)
Fe12 C119 C120 C116 -59.6(5)
C118 C119 C120 Fe12 59.4(5)
C117 C116 C120 C119 0.4(8)
B24 C116 C120 C119 177.3(7)
Fe12 C116 C120 C119 59.4(5)
C117 C116 C120 Fe12 -59.0(5)
B24 C116 C120 Fe12 117.9(7)
C112 Fe12 C120 C119 -161.7(7)
C113 Fe12 C120 C119 38.7(9)
C115 Fe12 C120 C119 117.9(4)
C117 Fe12 C120 C119 -81.4(4)
C118 Fe12 C120 C119 -37.6(4)
C114 Fe12 C120 C119 75.5(5)
C116 Fe12 C120 C119 -119.4(6)
C111 Fe12 C120 C119 161.5(4)
C112 Fe12 C120 C116 -42.3(9)
C113 Fe12 C120 C116 158.0(7)
C115 Fe12 C120 C116 -122.7(4)
C117 Fe12 C120 C116 38.0(4)
C118 Fe12 C120 C116 81.8(4)
C119 Fe12 C120 C116 119.4(6)
C114 Fe12 C120 C116 -165.1(4)
C111 Fe12 C120 C116 -79.1(5)
